data_7217289
loop_
_publ_author_name
'S\"ohner, T.'
'Braun, F.'
'Over, L. C.'
'Mehlhose, S.'
'Rominger, F.'
'Straub, B. F.'

_publ_section_title
;
 Halogen-free water-stable aluminates as replacement for persistent
 fluorinated weakly-coordinating anions
;
_journal_issue 11
_journal_name_full 'Green Chem.'
_journal_page_first 4696
_journal_paper_doi 10.1039/C4GC00928B
_journal_volume 16
_journal_year 2014
_chemical_formula_sum 'C92 H124 Al O4 P'
_chemical_formula_weight 1351.86
_chemical_name_common PPh4-Aletpat
_chemical_name_systematic
;
 ?
;
_space_group_IT_number 2
_symmetry_cell_setting triclinic
_symmetry_space_group_name_Hall '-P 1'
_symmetry_space_group_name_H-M 'P -1'
_atom_sites_solution_hydrogens geom
_atom_sites_solution_primary direct
_atom_sites_solution_secondary difmap
_audit_creation_method SHELXL-97
_cell_angle_alpha 115.645(2)
_cell_angle_beta 99.092(3)
_cell_angle_gamma 100.786(3)
_cell_formula_units_Z 8
_cell_length_a 23.163(2)
_cell_length_b 27.127(3)
_cell_length_c 30.989(3)
_cell_measurement_reflns_used 6579
_cell_measurement_temperature 200(2)
_cell_measurement_theta_max 18.76
_cell_measurement_theta_min 2.20
_cell_volume 16604(3)
_computing_cell_refinement 'Bruker SAINT'
_computing_data_collection 'Bruker APEX2'
_computing_data_reduction 'Bruker SAINT'
_computing_molecular_graphics 'Bruker SHELXTL'
_computing_publication_material 'Bruker SHELXTL'
_computing_structure_refinement 'SHELXL-97 (Sheldrick, 2008)'
_computing_structure_solution 'SHELXS-97 (Sheldrick, 2008)'
_diffrn_ambient_temperature 200(2)
_diffrn_measured_fraction_theta_full 0.995
_diffrn_measured_fraction_theta_max 0.995
_diffrn_measurement_device_type 'Bruker APEX-II Quazar'
_diffrn_measurement_method '\f and \w scans'
_diffrn_radiation_monochromator graphite
_diffrn_radiation_source 'fine-focus sealed tube'
_diffrn_radiation_type MoK\a
_diffrn_radiation_wavelength 0.71073
_diffrn_reflns_av_R_equivalents 0.0888
_diffrn_reflns_av_sigmaI/netI 0.1384
_diffrn_reflns_limit_h_max 21
_diffrn_reflns_limit_h_min -22
_diffrn_reflns_limit_k_max 25
_diffrn_reflns_limit_k_min -25
_diffrn_reflns_limit_l_max 29
_diffrn_reflns_limit_l_min -29
_diffrn_reflns_number 76557
_diffrn_reflns_theta_full 19.81
_diffrn_reflns_theta_max 19.81
_diffrn_reflns_theta_min 0.76
_exptl_absorpt_coefficient_mu 0.092
_exptl_absorpt_correction_T_max 0.9973
_exptl_absorpt_correction_T_min 0.9837
_exptl_absorpt_correction_type multi-scan
_exptl_absorpt_process_details
;
Sheldrick, G. M. (2008). <i>SADABS</i>. University of G\"ottingen, Germany.
;
_exptl_crystal_colour colourless
_exptl_crystal_density_diffrn 1.082
_exptl_crystal_density_method 'not measured'
_exptl_crystal_description plate
_exptl_crystal_F_000 5888
_exptl_crystal_size_max 0.18
_exptl_crystal_size_mid 0.12
_exptl_crystal_size_min 0.03
_refine_diff_density_max 0.817
_refine_diff_density_min -0.454
_refine_diff_density_rms 0.068
_refine_ls_extinction_method none
_refine_ls_goodness_of_fit_ref 1.035
_refine_ls_hydrogen_treatment mixed
_refine_ls_matrix_type full
_refine_ls_number_parameters 3529
_refine_ls_number_reflns 30030
_refine_ls_number_restraints 13503
_refine_ls_restrained_S_all 1.021
_refine_ls_R_factor_all 0.1781
_refine_ls_R_factor_gt 0.0947
_refine_ls_shift/su_max 0.001
_refine_ls_shift/su_mean 0.000
_refine_ls_structure_factor_coef Fsqd
_refine_ls_weighting_details 'calc w=1/[\s^2^(Fo^2^)+(0.1529P)^2^+23.7040P] where P=(Fo^2^+2Fc^2^)/3'
_refine_ls_weighting_scheme calc
_refine_ls_wR_factor_gt 0.2477
_refine_ls_wR_factor_ref 0.3030
_reflns_number_gt 15579
_reflns_number_total 30030
_reflns_threshold_expression >2sigma(I)
_cod_data_source_file c4gc00928b2.cif
_cod_data_source_block tis32
_cod_depositor_comments
;
The following automatic conversions were performed:

'_symmetry_cell_setting' value 'Triclinic' changed to 'triclinic'
according to
/usr/data/users/saulius/crontab/automatic-downloads/rss-feeds/RSC/lib/dictionaries/cif_core.dic
dictionary named 'cif_core.dic' version 2.4.2 from 2011-04-26.

Automatic conversion script
Id: cif_fix_values 2281 2013-09-26 08:29:07Z andrius 

 Adding full bibliography for 7217280--7217291.cif.
;
_cod_original_sg_symbol_H-M P-1
_cod_database_code 7217289

loop_
_symmetry_equiv_pos_as_xyz
'x, y, z'
'-x, -y, -z'

loop_
_atom_site_label
_atom_site_type_symbol
_atom_site_fract_x
_atom_site_fract_y
_atom_site_fract_z
_atom_site_U_iso_or_equiv
_atom_site_adp_type
_atom_site_occupancy
_atom_site_symmetry_multiplicity
_atom_site_calc_flag
_atom_site_refinement_flags
Al1_1 Al 0.51065(12) 0.23700(10) -0.23482(9) 0.0301(7) Uani 1 1 d U
O1_1 O 0.4804(2) 0.2554(2) -0.27817(19) 0.0363(15) Uani 1 1 d DU
O2_1 O 0.5800(2) 0.2810(2) -0.19229(19) 0.0328(14) Uani 1 1 d DU
O3_1 O 0.4566(2) 0.2335(2) -0.2024(2) 0.0356(15) Uani 1 1 d DU
O4_1 O 0.5307(2) 0.1756(2) -0.26876(19) 0.0312(14) Uani 1 1 d DU
C11_1 C 0.4696(3) 0.2893(3) -0.2980(3) 0.034(2) Uani 1 1 d DU
C12_1 C 0.5115(4) 0.3437(3) -0.2790(3) 0.034(2) Uani 1 1 d DU
C13_1 C 0.5000(4) 0.3783(3) -0.2991(3) 0.040(2) Uani 1 1 d DU
H13_1 H 0.5288 0.4145 -0.2864 0.048 Uiso 1 1 calc R
C14_1 C 0.4486(4) 0.3631(3) -0.3370(3) 0.044(2) Uani 1 1 d DU
C15_1 C 0.4093(4) 0.3087(3) -0.3561(3) 0.043(2) Uani 1 1 d DU
H15_1 H 0.3745 0.2967 -0.3829 0.051 Uiso 1 1 calc R
C16_1 C 0.4177(4) 0.2706(3) -0.3385(3) 0.041(2) Uani 1 1 d DU
C17_1 C 0.5667(3) 0.3625(3) -0.2362(3) 0.036(2) Uani 1 1 d DU
H17A_1 H 0.5970 0.3955 -0.2333 0.043 Uiso 1 1 calc R
H17B_1 H 0.5858 0.3311 -0.2432 0.043 Uiso 1 1 calc R
C18_1 C 0.4353(4) 0.4032(4) -0.3573(3) 0.057(3) Uani 1 1 d DU
C19_1 C 0.3711(4) 0.2113(3) -0.3608(3) 0.055(3) Uani 1 1 d DU
C21_1 C 0.6067(3) 0.3297(3) -0.1497(3) 0.030(2) Uani 1 1 d DU
C22_1 C 0.5956(4) 0.3805(3) -0.1456(3) 0.031(2) Uani 1 1 d DU
C23_1 C 0.6237(4) 0.4310(3) -0.1017(3) 0.039(2) Uani 1 1 d DU
H23_1 H 0.6155 0.4650 -0.0992 0.047 Uiso 1 1 calc R
C24_1 C 0.6631(4) 0.4343(3) -0.0613(3) 0.041(2) Uani 1 1 d DU
C25_1 C 0.6723(4) 0.3832(3) -0.0666(3) 0.042(2) Uani 1 1 d DU
H25_1 H 0.6991 0.3843 -0.0394 0.051 Uiso 1 1 calc R
C26_1 C 0.6452(4) 0.3301(3) -0.1090(3) 0.034(2) Uani 1 1 d DU
C27_1 C 0.5501(4) 0.3794(3) -0.1865(3) 0.034(2) Uani 1 1 d DU
H27A_1 H 0.5439 0.4177 -0.1746 0.041 Uiso 1 1 calc R
H27B_1 H 0.5106 0.3523 -0.1929 0.041 Uiso 1 1 calc R
C28_1 C 0.6948(5) 0.4906(3) -0.0135(3) 0.072(3) Uani 1 1 d DU
C29_1 C 0.6548(4) 0.2750(3) -0.1111(3) 0.043(2) Uani 1 1 d DU
C31_1 C 0.4286(4) 0.2131(3) -0.1757(3) 0.032(2) Uani 1 1 d DU
C32_1 C 0.4252(4) 0.1572(3) -0.1844(3) 0.030(2) Uani 1 1 d DU
C33_1 C 0.4013(4) 0.1388(3) -0.1542(3) 0.034(2) Uani 1 1 d DU
H33_1 H 0.4010 0.1016 -0.1591 0.040 Uiso 1 1 calc R
C34_1 C 0.3778(4) 0.1718(3) -0.1168(3) 0.041(2) Uani 1 1 d DU
C35_1 C 0.3780(4) 0.2249(3) -0.1123(3) 0.038(2) Uani 1 1 d DU
H35_1 H 0.3599 0.2475 -0.0885 0.045 Uiso 1 1 calc R
C36_1 C 0.4026(4) 0.2473(3) -0.1400(3) 0.033(2) Uani 1 1 d DU
C37_1 C 0.4502(4) 0.1193(3) -0.2244(3) 0.034(2) Uani 1 1 d DU
H37A_1 H 0.4465 0.0830 -0.2234 0.041 Uiso 1 1 calc R
H37B_1 H 0.4942 0.1381 -0.2170 0.041 Uiso 1 1 calc R
C38_1 C 0.3512(5) 0.1520(4) -0.0832(3) 0.075(3) Uani 1 1 d DU
C39_1 C 0.4036(4) 0.3085(3) -0.1297(3) 0.048(2) Uani 1 1 d DU
C41_1 C 0.5098(3) 0.1241(3) -0.3091(3) 0.029(2) Uani 1 1 d DU
C42_1 C 0.4541(3) 0.0868(3) -0.3154(3) 0.029(2) Uani 1 1 d DU
C43_1 C 0.4317(4) 0.0335(3) -0.3570(3) 0.033(2) Uani 1 1 d DU
H43_1 H 0.3944 0.0087 -0.3605 0.040 Uiso 1 1 calc R
C44_1 C 0.4622(4) 0.0150(3) -0.3938(3) 0.036(2) Uani 1 1 d DU
C45_1 C 0.5172(4) 0.0527(3) -0.3861(3) 0.035(2) Uani 1 1 d DU
H45_1 H 0.5385 0.0408 -0.4109 0.042 Uiso 1 1 calc R
C46_1 C 0.5437(3) 0.1065(3) -0.3451(3) 0.032(2) Uani 1 1 d DU
C47_1 C 0.4181(4) 0.1058(3) -0.2778(3) 0.036(2) Uani 1 1 d DU
H47A_1 H 0.3791 0.0755 -0.2898 0.043 Uiso 1 1 calc R
H47B_1 H 0.4081 0.1403 -0.2762 0.043 Uiso 1 1 calc R
C48_1 C 0.4320(4) -0.0411(3) -0.4426(3) 0.057(3) Uani 1 1 d DU
C49_1 C 0.6028(3) 0.1468(3) -0.3410(3) 0.037(2) Uani 1 1 d DU
C181_1 C 0.4517(6) 0.4641(4) -0.3150(4) 0.126(5) Uani 1 1 d DU
H18A_1 H 0.4432 0.4894 -0.3285 0.188 Uiso 1 1 calc R
H18B_1 H 0.4951 0.4767 -0.2976 0.188 Uiso 1 1 calc R
H18C_1 H 0.4273 0.4653 -0.2916 0.188 Uiso 1 1 calc R
C182_1 C 0.3687(4) 0.3882(5) -0.3832(5) 0.135(6) Uani 1 1 d DU
H18D_1 H 0.3630 0.4151 -0.3956 0.202 Uiso 1 1 calc R
H18E_1 H 0.3443 0.3905 -0.3597 0.202 Uiso 1 1 calc R
H18F_1 H 0.3557 0.3493 -0.4111 0.202 Uiso 1 1 calc R
C183_1 C 0.4739(6) 0.4049(5) -0.3910(5) 0.131(5) Uani 1 1 d DU
H18G_1 H 0.5172 0.4165 -0.3725 0.157 Uiso 1 1 calc R
H18H_1 H 0.4680 0.4347 -0.4001 0.157 Uiso 1 1 calc R
C184_1 C 0.4608(9) 0.3485(6) -0.4388(5) 0.183(9) Uani 1 1 d DU
H18I_1 H 0.4879 0.3535 -0.4588 0.274 Uiso 1 1 calc R
H18J_1 H 0.4182 0.3370 -0.4578 0.274 Uiso 1 1 calc R
H18K_1 H 0.4679 0.3189 -0.4302 0.274 Uiso 1 1 calc R
C191_1 C 0.3425(4) 0.2047(4) -0.3214(4) 0.070(3) Uani 1 1 d DU
H19A_1 H 0.3133 0.1667 -0.3365 0.105 Uiso 1 1 calc R
H19B_1 H 0.3213 0.2339 -0.3085 0.105 Uiso 1 1 calc R
H19C_1 H 0.3746 0.2093 -0.2941 0.105 Uiso 1 1 calc R
C192_1 C 0.3194(4) 0.2012(4) -0.4046(4) 0.077(4) Uani 1 1 d DU
H19D_1 H 0.2906 0.1633 -0.4180 0.115 Uiso 1 1 calc R
H19E_1 H 0.3369 0.2035 -0.4307 0.115 Uiso 1 1 calc R
H19F_1 H 0.2981 0.2304 -0.3928 0.115 Uiso 1 1 calc R
C193_1 C 0.4017(5) 0.1635(4) -0.3800(4) 0.072(3) Uani 1 1 d DU
H19G_1 H 0.4350 0.1698 -0.3523 0.086 Uiso 1 1 calc R
H19H_1 H 0.3713 0.1267 -0.3906 0.086 Uiso 1 1 calc R
C194_1 C 0.4262(6) 0.1593(6) -0.4206(5) 0.110(5) Uani 1 1 d DU
H19I_1 H 0.4451 0.1280 -0.4305 0.165 Uiso 1 1 calc R
H19J_1 H 0.4570 0.1952 -0.4104 0.165 Uiso 1 1 calc R
H19K_1 H 0.3933 0.1517 -0.4488 0.165 Uiso 1 1 calc R
C281_1 C 0.6695(9) 0.5379(5) -0.0108(5) 0.228(11) Uani 1 1 d DU
H28A_1 H 0.6259 0.5274 -0.0128 0.342 Uiso 1 1 calc R
H28B_1 H 0.6748 0.5450 -0.0386 0.342 Uiso 1 1 calc R
H28C_1 H 0.6910 0.5725 0.0206 0.342 Uiso 1 1 calc R
C282_1 C 0.7615(6) 0.5082(7) -0.0099(7) 0.274(12) Uani 1 1 d DU
H28D_1 H 0.7794 0.4779 -0.0107 0.411 Uiso 1 1 calc R
H28E_1 H 0.7821 0.5434 0.0213 0.411 Uiso 1 1 calc R
H28F_1 H 0.7666 0.5147 -0.0380 0.411 Uiso 1 1 calc R
C283_1 C 0.6906(11) 0.4834(6) 0.0311(4) 0.244(11) Uani 1 1 d DU
H28G_1 H 0.7170 0.5175 0.0620 0.293 Uiso 1 1 calc R
H28H_1 H 0.7029 0.4494 0.0288 0.293 Uiso 1 1 calc R
C284_1 C 0.6223(13) 0.4757(15) 0.0303(10) 0.55(3) Uani 1 1 d DU
H28I_1 H 0.6154 0.4703 0.0586 0.828 Uiso 1 1 calc R
H28J_1 H 0.5970 0.4421 -0.0007 0.828 Uiso 1 1 calc R
H28K_1 H 0.6112 0.5097 0.0326 0.828 Uiso 1 1 calc R
C291_1 C 0.6866(5) 0.2467(4) -0.1520(3) 0.077(3) Uani 1 1 d DU
H29A_1 H 0.6919 0.2113 -0.1530 0.115 Uiso 1 1 calc R
H29B_1 H 0.7266 0.2729 -0.1446 0.115 Uiso 1 1 calc R
H29C_1 H 0.6613 0.2381 -0.1843 0.115 Uiso 1 1 calc R
C292_1 C 0.6976(4) 0.2863(4) -0.0617(3) 0.061(3) Uani 1 1 d DU
H29D_1 H 0.7027 0.2502 -0.0644 0.091 Uiso 1 1 calc R
H29E_1 H 0.6796 0.3039 -0.0343 0.091 Uiso 1 1 calc R
H29F_1 H 0.7374 0.3121 -0.0553 0.091 Uiso 1 1 calc R
C293_1 C 0.5939(4) 0.2331(4) -0.1196(4) 0.065(3) Uani 1 1 d DU
H29G_1 H 0.5657 0.2248 -0.1510 0.078 Uiso 1 1 calc R
H29H_1 H 0.6015 0.1967 -0.1237 0.078 Uiso 1 1 calc R
C294_1 C 0.5635(6) 0.2539(7) -0.0788(6) 0.144(6) Uani 1 1 d DU
H29I_1 H 0.5252 0.2250 -0.0872 0.217 Uiso 1 1 calc R
H29J_1 H 0.5549 0.2894 -0.0748 0.217 Uiso 1 1 calc R
H29K_1 H 0.5904 0.2609 -0.0477 0.217 Uiso 1 1 calc R
C381_1 C 0.3221(11) 0.0893(5) -0.1096(6) 0.303(14) Uani 1 1 d DU
H38A_1 H 0.2876 0.0795 -0.1375 0.454 Uiso 1 1 calc R
H38B_1 H 0.3076 0.0774 -0.0866 0.454 Uiso 1 1 calc R
H38C_1 H 0.3521 0.0696 -0.1222 0.454 Uiso 1 1 calc R
C382_1 C 0.3054(7) 0.1809(7) -0.0623(7) 0.185(8) Uani 1 1 d DU
H38D_1 H 0.2740 0.1775 -0.0894 0.278 Uiso 1 1 calc R
H38E_1 H 0.3260 0.2213 -0.0391 0.278 Uiso 1 1 calc R
H38F_1 H 0.2864 0.1627 -0.0447 0.278 Uiso 1 1 calc R
C383_1 C 0.4020(8) 0.1596(9) -0.0438(6) 0.241(10) Uani 1 1 d DU
H38G_1 H 0.3863 0.1308 -0.0337 0.289 Uiso 1 1 calc R
H38H_1 H 0.4332 0.1466 -0.0608 0.289 Uiso 1 1 calc R
C384_1 C 0.4349(11) 0.2087(11) 0.0007(9) 0.37(2) Uani 1 1 d DU
H38I_1 H 0.4634 0.1990 0.0205 0.560 Uiso 1 1 calc R
H38J_1 H 0.4066 0.2245 0.0194 0.560 Uiso 1 1 calc R
H38K_1 H 0.4577 0.2371 -0.0067 0.560 Uiso 1 1 calc R
C391_1 C 0.3770(5) 0.3088(4) -0.1787(3) 0.063(3) Uani 1 1 d DU
H39A_1 H 0.3350 0.2836 -0.1939 0.094 Uiso 1 1 calc R
H39B_1 H 0.4020 0.2952 -0.2017 0.094 Uiso 1 1 calc R
H39C_1 H 0.3770 0.3477 -0.1716 0.094 Uiso 1 1 calc R
C392_1 C 0.3636(5) 0.3330(4) -0.0946(4) 0.066(3) Uani 1 1 d DU
H39D_1 H 0.3215 0.3083 -0.1097 0.099 Uiso 1 1 calc R
H39E_1 H 0.3648 0.3715 -0.0893 0.099 Uiso 1 1 calc R
H39F_1 H 0.3794 0.3345 -0.0626 0.099 Uiso 1 1 calc R
C393_1 C 0.4692(4) 0.3477(4) -0.1044(4) 0.061(3) Uani 1 1 d DU
H39G_1 H 0.4948 0.3334 -0.1272 0.074 Uiso 1 1 calc R
H39H_1 H 0.4696 0.3863 -0.0995 0.074 Uiso 1 1 calc R
C394_1 C 0.4978(9) 0.3525(10) -0.0554(6) 0.243(12) Uani 1 1 d DU
H39I_1 H 0.5394 0.3783 -0.0420 0.364 Uiso 1 1 calc R
H39J_1 H 0.4990 0.3147 -0.0598 0.364 Uiso 1 1 calc R
H39K_1 H 0.4736 0.3678 -0.0321 0.364 Uiso 1 1 calc R
C481_1 C 0.4770(4) -0.0596(4) -0.4725(3) 0.051(3) Uani 1 1 d DU
H48A_1 H 0.4964 -0.0288 -0.4786 0.077 Uiso 1 1 calc R
H48B_1 H 0.4555 -0.0937 -0.5043 0.077 Uiso 1 1 calc R
H48C_1 H 0.5084 -0.0682 -0.4539 0.077 Uiso 1 1 calc R
C482_1 C 0.3802(4) -0.0315(5) -0.4744(3) 0.088(4) Uani 1 1 d DU
H48D_1 H 0.3978 -0.0011 -0.4816 0.131 Uiso 1 1 calc R
H48E_1 H 0.3502 -0.0204 -0.4557 0.131 Uiso 1 1 calc R
H48F_1 H 0.3601 -0.0668 -0.5056 0.131 Uiso 1 1 calc R
C483_1 C 0.4001(6) -0.0871(5) -0.4339(4) 0.100(4) Uani 1 1 d DU
H48G_1 H 0.3691 -0.0747 -0.4164 0.121 Uiso 1 1 calc R
H48H_1 H 0.3786 -0.1214 -0.4663 0.121 Uiso 1 1 calc R
C484_1 C 0.4426(7) -0.1022(6) -0.4042(5) 0.128(6) Uani 1 1 d DU
H48I_1 H 0.4198 -0.1329 -0.3994 0.191 Uiso 1 1 calc R
H48J_1 H 0.4631 -0.0686 -0.3717 0.191 Uiso 1 1 calc R
H48K_1 H 0.4731 -0.1150 -0.4216 0.191 Uiso 1 1 calc R
C491_1 C 0.6483(4) 0.1730(4) -0.2897(3) 0.049(3) Uani 1 1 d DU
H49A_1 H 0.6854 0.1986 -0.2884 0.074 Uiso 1 1 calc R
H49B_1 H 0.6587 0.1426 -0.2841 0.074 Uiso 1 1 calc R
H49C_1 H 0.6299 0.1948 -0.2640 0.074 Uiso 1 1 calc R
C492_1 C 0.5872(4) 0.1958(3) -0.3485(4) 0.054(3) Uani 1 1 d DU
H49D_1 H 0.6248 0.2221 -0.3457 0.081 Uiso 1 1 calc R
H49E_1 H 0.5679 0.2165 -0.3231 0.081 Uiso 1 1 calc R
H49F_1 H 0.5592 0.1801 -0.3816 0.081 Uiso 1 1 calc R
C493_1 C 0.6349(4) 0.1177(4) -0.3810(3) 0.044(2) Uani 1 1 d DU
H49G_1 H 0.6047 0.0996 -0.4139 0.053 Uiso 1 1 calc R
H49H_1 H 0.6673 0.1479 -0.3802 0.053 Uiso 1 1 calc R
C494_1 C 0.6630(4) 0.0737(4) -0.3777(4) 0.056(3) Uani 1 1 d DU
H49I_1 H 0.6816 0.0585 -0.4052 0.084 Uiso 1 1 calc R
H49J_1 H 0.6314 0.0426 -0.3797 0.084 Uiso 1 1 calc R
H49K_1 H 0.6943 0.0911 -0.3460 0.084 Uiso 1 1 calc R
P1_1 P 0.76132(11) 0.07658(10) -0.16935(9) 0.0411(7) Uani 1 1 d DU
C51_1 C 0.8165(4) 0.1312(4) -0.1711(3) 0.051(2) Uani 1 1 d DU
C52_1 C 0.8748(4) 0.1530(4) -0.1389(4) 0.080(4) Uani 1 1 d DU
H52_1 H 0.8848 0.1386 -0.1165 0.096 Uiso 1 1 calc R
C53_1 C 0.9182(5) 0.1954(5) -0.1392(5) 0.100(4) Uani 1 1 d DU
H53_1 H 0.9577 0.2106 -0.1166 0.120 Uiso 1 1 calc R
C54_1 C 0.9045(6) 0.2153(6) -0.1718(5) 0.110(5) Uani 1 1 d DU
H54_1 H 0.9348 0.2431 -0.1732 0.132 Uiso 1 1 calc R
C55_1 C 0.8465(6) 0.1950(5) -0.2028(5) 0.110(5) Uani 1 1 d DU
H55_1 H 0.8369 0.2094 -0.2252 0.132 Uiso 1 1 calc R
C56_1 C 0.8018(5) 0.1538(4) -0.2020(4) 0.081(4) Uani 1 1 d DU
H56_1 H 0.7614 0.1413 -0.2226 0.097 Uiso 1 1 calc R
C61_1 C 0.6864(3) 0.0663(3) -0.2041(3) 0.034(2) Uani 1 1 d DU
C62_1 C 0.6728(4) 0.0460(4) -0.2550(3) 0.047(2) Uani 1 1 d DU
H62_1 H 0.7039 0.0392 -0.2716 0.056 Uiso 1 1 calc R
C63_1 C 0.6140(4) 0.0357(4) -0.2818(3) 0.054(3) Uani 1 1 d DU
H63_1 H 0.6047 0.0218 -0.3167 0.065 Uiso 1 1 calc R
C64_1 C 0.5695(4) 0.0456(4) -0.2575(3) 0.051(3) Uani 1 1 d DU
H64_1 H 0.5292 0.0387 -0.2758 0.061 Uiso 1 1 calc R
C65_1 C 0.5824(4) 0.0654(4) -0.2071(3) 0.056(3) Uani 1 1 d DU
H65_1 H 0.5511 0.0722 -0.1907 0.067 Uiso 1 1 calc R
C66_1 C 0.6405(4) 0.0753(3) -0.1803(3) 0.040(2) Uani 1 1 d DU
H66_1 H 0.6491 0.0884 -0.1455 0.048 Uiso 1 1 calc R
C71_1 C 0.7623(4) 0.0979(3) -0.1057(3) 0.039(2) Uani 1 1 d DU
C72_1 C 0.7691(4) 0.1544(4) -0.0730(3) 0.049(3) Uani 1 1 d DU
H72_1 H 0.7751 0.1824 -0.0838 0.059 Uiso 1 1 calc R
C73_1 C 0.7670(5) 0.1701(4) -0.0246(3) 0.063(3) Uani 1 1 d DU
H73_1 H 0.7715 0.2089 -0.0022 0.075 Uiso 1 1 calc R
C74_1 C 0.7587(4) 0.1300(5) -0.0087(4) 0.065(3) Uani 1 1 d DU
H74_1 H 0.7575 0.1411 0.0247 0.078 Uiso 1 1 calc R
C75_1 C 0.7522(4) 0.0740(4) -0.0408(3) 0.062(3) Uani 1 1 d DU
H75_1 H 0.7471 0.0463 -0.0297 0.074 Uiso 1 1 calc R
C76_1 C 0.7529(4) 0.0582(4) -0.0892(3) 0.052(3) Uani 1 1 d DU
H76_1 H 0.7468 0.0191 -0.1117 0.062 Uiso 1 1 calc R
C81_1 C 0.7796(4) 0.0099(3) -0.1945(3) 0.040(2) Uani 1 1 d DU
C82_1 C 0.7373(4) -0.0394(3) -0.2312(3) 0.041(2) Uani 1 1 d DU
H82_1 H 0.6989 -0.0382 -0.2461 0.049 Uiso 1 1 calc R
C83_1 C 0.7509(4) -0.0907(4) -0.2462(3) 0.053(3) Uani 1 1 d DU
H83_1 H 0.7219 -0.1246 -0.2721 0.063 Uiso 1 1 calc R
C84_1 C 0.8057(4) -0.0934(4) -0.2243(4) 0.056(3) Uani 1 1 d DU
H84_1 H 0.8141 -0.1291 -0.2346 0.067 Uiso 1 1 calc R
C85_1 C 0.8480(5) -0.0447(4) -0.1878(4) 0.079(4) Uani 1 1 d DU
H85_1 H 0.8866 -0.0459 -0.1731 0.095 Uiso 1 1 calc R
C86_1 C 0.8341(4) 0.0064(4) -0.1726(4) 0.066(3) Uani 1 1 d DU
H86_1 H 0.8629 0.0402 -0.1462 0.079 Uiso 1 1 calc R
Al1_2 Al 0.98079(13) 0.29013(12) 0.10015(10) 0.0405(8) Uani 1 1 d U
O1_2 O 0.9622(3) 0.3507(2) 0.1060(2) 0.0451(16) Uani 1 1 d DU
O2_2 O 1.0355(3) 0.2954(2) 0.1480(2) 0.0452(16) Uani 1 1 d DU
O3_2 O 0.9109(3) 0.2499(2) 0.0966(2) 0.0425(16) Uani 1 1 d DU
O4_2 O 1.0098(3) 0.2689(3) 0.0491(2) 0.0566(18) Uani 1 1 d DU
C11_2 C 0.9816(4) 0.4021(3) 0.1091(3) 0.043(2) Uani 1 1 d DU
C12_2 C 1.0343(4) 0.4416(3) 0.1464(3) 0.038(2) Uani 1 1 d DU
C13_2 C 1.0538(4) 0.4955(4) 0.1511(3) 0.051(3) Uani 1 1 d DU
H13_2 H 1.0906 0.5214 0.1755 0.061 Uiso 1 1 calc R
C14_2 C 1.0215(4) 0.5134(3) 0.1212(4) 0.057(3) Uani 1 1 d DU
C15_2 C 0.9697(4) 0.4738(4) 0.0851(4) 0.059(3) Uani 1 1 d DU
H15_2 H 0.9478 0.4845 0.0636 0.071 Uiso 1 1 calc R
C16_2 C 0.9476(4) 0.4190(4) 0.0785(3) 0.053(3) Uani 1 1 d DU
C17_2 C 1.0714(4) 0.4237(4) 0.1787(3) 0.043(2) Uani 1 1 d DU
H17A_2 H 1.1092 0.4551 0.1998 0.051 Uiso 1 1 calc R
H17B_2 H 1.0834 0.3902 0.1570 0.051 Uiso 1 1 calc R
C18_2 C 1.0449(5) 0.5735(4) 0.1274(4) 0.080(3) Uani 1 1 d DU
C19_2 C 0.8897(5) 0.3778(5) 0.0370(4) 0.127(5) Uani 1 1 d DU
C21_2 C 1.0638(4) 0.3169(3) 0.1963(3) 0.036(2) Uani 1 1 d DU
C22_2 C 1.0658(4) 0.3724(3) 0.2310(3) 0.036(2) Uani 1 1 d DU
C23_2 C 1.0910(4) 0.3927(4) 0.2813(3) 0.042(2) Uani 1 1 d DU
H23_2 H 1.0910 0.4299 0.3043 0.050 Uiso 1 1 calc R
C24_2 C 1.1164(4) 0.3602(3) 0.2990(3) 0.044(2) Uani 1 1 d DU
C25_2 C 1.1165(4) 0.3070(4) 0.2643(3) 0.045(2) Uani 1 1 d DU
H25_2 H 1.1344 0.2848 0.2759 0.054 Uiso 1 1 calc R
C26_2 C 1.0918(4) 0.2838(3) 0.2131(3) 0.041(2) Uani 1 1 d DU
C27_2 C 1.0382(4) 0.4082(4) 0.2125(3) 0.040(2) Uani 1 1 d DU
H27A_2 H 1.0390 0.4439 0.2415 0.048 Uiso 1 1 calc R
H27B_2 H 0.9950 0.3872 0.1939 0.048 Uiso 1 1 calc R
C28_2 C 1.1447(5) 0.3810(4) 0.3542(3) 0.074(3) Uani 1 1 d DU
C29_2 C 1.0917(4) 0.2223(3) 0.1777(3) 0.052(2) Uani 1 1 d DU
C31_2 C 0.8812(4) 0.2031(3) 0.0982(3) 0.034(2) Uani 1 1 d DU
C32_2 C 0.8904(4) 0.1505(3) 0.0687(3) 0.040(2) Uani 1 1 d DU
C33_2 C 0.8584(4) 0.1018(3) 0.0682(3) 0.043(2) Uani 1 1 d DU
H33_2 H 0.8649 0.0663 0.0479 0.051 Uiso 1 1 calc R
C34_2 C 0.8174(4) 0.1029(3) 0.0962(3) 0.043(2) Uani 1 1 d DU
C35_2 C 0.8091(4) 0.1555(3) 0.1252(3) 0.040(2) Uani 1 1 d DU
H35_2 H 0.7807 0.1569 0.1444 0.048 Uiso 1 1 calc R
C36_2 C 0.8398(4) 0.2062(3) 0.1276(3) 0.040(2) Uani 1 1 d DU
C37_2 C 0.9381(4) 0.1488(4) 0.0402(3) 0.044(2) Uani 1 1 d DU
H37A_2 H 0.9444 0.1104 0.0270 0.052 Uiso 1 1 calc R
H37B_2 H 0.9772 0.1767 0.0638 0.052 Uiso 1 1 calc R
C38_2 C 0.7839(4) 0.0495(3) 0.0971(3) 0.057(3) Uani 1 1 d DU
C39_2 C 0.8319(4) 0.2639(3) 0.1629(3) 0.055(2) Uani 1 1 d DU
C41_2 C 1.0222(4) 0.2298(4) 0.0099(3) 0.051(3) Uani 1 1 d DU
C42_2 C 0.9798(4) 0.1755(4) -0.0186(3) 0.047(2) Uani 1 1 d DU
C43_2 C 0.9925(4) 0.1335(4) -0.0582(3) 0.055(3) Uani 1 1 d DU
H43_2 H 0.9638 0.0967 -0.0762 0.066 Uiso 1 1 calc R
C44_2 C 1.0454(4) 0.1433(4) -0.0724(3) 0.063(3) Uani 1 1 d DU
C45_2 C 1.0855(5) 0.1979(4) -0.0445(4) 0.073(3) Uani 1 1 d DU
H45_2 H 1.1221 0.2058 -0.0536 0.087 Uiso 1 1 calc R
C46_2 C 1.0758(4) 0.2421(4) -0.0041(3) 0.061(3) Uani 1 1 d DU
C47_2 C 0.9231(4) 0.1617(4) -0.0031(3) 0.048(3) Uani 1 1 d DU
H47A_2 H 0.8922 0.1282 -0.0315 0.058 Uiso 1 1 calc R
H47B_2 H 0.9058 0.1945 0.0072 0.058 Uiso 1 1 calc R
C48_2 C 1.0602(5) 0.0952(4) -0.1146(4) 0.093(4) Uani 1 1 d DU
C49_2 C 1.1237(4) 0.3011(4) 0.0251(4) 0.085(3) Uani 1 1 d DU
C181_2 C 1.0058(5) 0.5836(5) 0.0902(4) 0.086(4) Uani 1 1 d DU
H18A_2 H 0.9644 0.5796 0.0944 0.129 Uiso 1 1 calc R
H18B_2 H 1.0042 0.5556 0.0565 0.129 Uiso 1 1 calc R
H18C_2 H 1.0233 0.6222 0.0954 0.129 Uiso 1 1 calc R
C182_2 C 1.0503(7) 0.6198(4) 0.1816(4) 0.126(5) Uani 1 1 d DU
H18D_2 H 1.0098 0.6164 0.1875 0.189 Uiso 1 1 calc R
H18E_2 H 1.0671 0.6579 0.1855 0.189 Uiso 1 1 calc R
H18F_2 H 1.0774 0.6139 0.2055 0.189 Uiso 1 1 calc R
C183_2 C 1.1085(5) 0.5834(6) 0.1234(6) 0.140(6) Uani 1 1 d DU
H18G_2 H 1.1356 0.5846 0.1522 0.168 Uiso 1 1 calc R
H18H_2 H 1.1222 0.6207 0.1244 0.168 Uiso 1 1 calc R
C184_2 C 1.1136(7) 0.5374(7) 0.0764(6) 0.161(7) Uani 1 1 d DU
H18I_2 H 1.1559 0.5452 0.0745 0.241 Uiso 1 1 calc R
H18J_2 H 1.0869 0.5362 0.0479 0.241 Uiso 1 1 calc R
H18K_2 H 1.1012 0.5005 0.0759 0.241 Uiso 1 1 calc R
C191_2 C 0.8595(6) 0.4080(6) 0.0114(6) 0.166(8) Uani 1 1 d DU
H19A_2 H 0.8226 0.3807 -0.0147 0.249 Uiso 1 1 calc R
H19B_2 H 0.8882 0.4226 -0.0034 0.249 Uiso 1 1 calc R
H19C_2 H 0.8487 0.4398 0.0360 0.249 Uiso 1 1 calc R
C192_2 C 0.8387(6) 0.3540(7) 0.0571(6) 0.201(8) Uani 1 1 d DU
H19D_2 H 0.8029 0.3277 0.0292 0.301 Uiso 1 1 calc R
H19E_2 H 0.8270 0.3858 0.0809 0.301 Uiso 1 1 calc R
H19F_2 H 0.8545 0.3337 0.0736 0.301 Uiso 1 1 calc R
C193_2 C 0.9054(9) 0.3280(6) -0.0018(5) 0.222(9) Uani 1 1 d DU
H19G_2 H 0.9413 0.3227 0.0159 0.266 Uiso 1 1 calc R
H19H_2 H 0.8710 0.2936 -0.0130 0.266 Uiso 1 1 calc R
C194_2 C 0.9183(19) 0.3271(16) -0.0445(11) 0.48(3) Uani 1 1 d DU
H19I_2 H 0.9243 0.2902 -0.0653 0.714 Uiso 1 1 calc R
H19J_2 H 0.9555 0.3577 -0.0352 0.714 Uiso 1 1 calc R
H19K_2 H 0.8841 0.3328 -0.0631 0.714 Uiso 1 1 calc R
C281_2 C 1.1442(7) 0.4401(5) 0.3871(4) 0.127(6) Uani 1 1 d DU
H28A_2 H 1.1622 0.4656 0.3750 0.190 Uiso 1 1 calc R
H28B_2 H 1.1680 0.4528 0.4210 0.190 Uiso 1 1 calc R
H28C_2 H 1.1020 0.4408 0.3870 0.190 Uiso 1 1 calc R
C282_2 C 1.2116(6) 0.3818(8) 0.3618(5) 0.195(8) Uani 1 1 d DU
H28D_2 H 1.2332 0.4077 0.3515 0.292 Uiso 1 1 calc R
H28E_2 H 1.2144 0.3432 0.3418 0.292 Uiso 1 1 calc R
H28F_2 H 1.2302 0.3949 0.3970 0.292 Uiso 1 1 calc R
C283_2 C 1.1223(9) 0.3402(7) 0.3710(6) 0.219(10) Uani 1 1 d DU
H28G_2 H 1.1418 0.3574 0.4071 0.262 Uiso 1 1 calc R
H28H_2 H 1.1358 0.3058 0.3539 0.262 Uiso 1 1 calc R
C284_2 C 1.0552(9) 0.3218(10) 0.3626(7) 0.251(13) Uani 1 1 d DU
H28I_2 H 1.0450 0.2955 0.3760 0.377 Uiso 1 1 calc R
H28J_2 H 1.0352 0.3025 0.3268 0.377 Uiso 1 1 calc R
H28K_2 H 1.0410 0.3553 0.3794 0.377 Uiso 1 1 calc R
C291_2 C 1.1361(5) 0.2017(5) 0.2042(4) 0.076(3) Uani 1 1 d DU
H29A_2 H 1.1353 0.1629 0.1811 0.114 Uiso 1 1 calc R
H29B_2 H 1.1235 0.2020 0.2330 0.114 Uiso 1 1 calc R
H29C_2 H 1.1775 0.2273 0.2152 0.114 Uiso 1 1 calc R
C292_2 C 1.1131(5) 0.2191(4) 0.1319(3) 0.063(3) Uani 1 1 d DU
H29D_2 H 1.1126 0.1798 0.1102 0.095 Uiso 1 1 calc R
H29E_2 H 1.1547 0.2444 0.1429 0.095 Uiso 1 1 calc R
H29F_2 H 1.0857 0.2311 0.1134 0.095 Uiso 1 1 calc R
C293_2 C 1.0266(4) 0.1831(3) 0.1627(4) 0.061(3) Uani 1 1 d DU
H29G_2 H 1.0139 0.1890 0.1932 0.073 Uiso 1 1 calc R
H29H_2 H 0.9983 0.1943 0.1435 0.073 Uiso 1 1 calc R
C294_2 C 1.0208(7) 0.1214(4) 0.1325(6) 0.140(6) Uani 1 1 d DU
H29I_2 H 0.9785 0.0989 0.1242 0.210 Uiso 1 1 calc R
H29J_2 H 1.0479 0.1097 0.1515 0.210 Uiso 1 1 calc R
H29K_2 H 1.0323 0.1150 0.1018 0.210 Uiso 1 1 calc R
C381_2 C 0.7188(6) 0.0476(6) 0.0981(9) 0.255(12) Uani 1 1 d DU
H38A_2 H 0.6964 0.0455 0.0675 0.383 Uiso 1 1 calc R
H38B_2 H 0.7180 0.0821 0.1268 0.383 Uiso 1 1 calc R
H38C_2 H 0.6997 0.0139 0.1007 0.383 Uiso 1 1 calc R
C382_2 C 0.7797(8) -0.0041(4) 0.0524(5) 0.189(9) Uani 1 1 d DU
H38D_2 H 0.7646 -0.0011 0.0224 0.283 Uiso 1 1 calc R
H38E_2 H 0.7515 -0.0363 0.0518 0.283 Uiso 1 1 calc R
H38F_2 H 0.8202 -0.0102 0.0533 0.283 Uiso 1 1 calc R
C383_2 C 0.8118(9) 0.0455(8) 0.1397(6) 0.289(13) Uani 1 1 d DU
H38G_2 H 0.7785 0.0432 0.1558 0.346 Uiso 1 1 calc R
H38H_2 H 0.8172 0.0067 0.1251 0.346 Uiso 1 1 calc R
C384_2 C 0.8638(6) 0.0779(6) 0.1800(4) 0.110(5) Uani 1 1 d DU
H38I_2 H 0.8591 0.0699 0.2074 0.164 Uiso 1 1 calc R
H38J_2 H 0.8691 0.1186 0.1910 0.164 Uiso 1 1 calc R
H38K_2 H 0.8998 0.0679 0.1698 0.164 Uiso 1 1 calc R
C391_2 C 0.8058(6) 0.2903(5) 0.1315(4) 0.104(4) Uani 1 1 d DU
H39A_2 H 0.8007 0.3272 0.1536 0.156 Uiso 1 1 calc R
H39B_2 H 0.7662 0.2645 0.1086 0.156 Uiso 1 1 calc R
H39C_2 H 0.8341 0.2959 0.1126 0.156 Uiso 1 1 calc R
C392_2 C 0.7850(4) 0.2568(4) 0.1919(4) 0.063(3) Uani 1 1 d DU
H39D_2 H 0.7812 0.2943 0.2139 0.095 Uiso 1 1 calc R
H39E_2 H 0.7990 0.2392 0.2118 0.095 Uiso 1 1 calc R
H39F_2 H 0.7453 0.2323 0.1684 0.095 Uiso 1 1 calc R
C393_2 C 0.8929(5) 0.3041(4) 0.2007(4) 0.077(3) Uani 1 1 d DU
H39G_2 H 0.9217 0.3113 0.1822 0.092 Uiso 1 1 calc R
H39H_2 H 0.8862 0.3411 0.2218 0.092 Uiso 1 1 calc R
C394_2 C 0.9220(5) 0.2843(5) 0.2333(4) 0.098(4) Uani 1 1 d DU
H39I_2 H 0.9602 0.3133 0.2560 0.147 Uiso 1 1 calc R
H39J_2 H 0.9308 0.2486 0.2130 0.147 Uiso 1 1 calc R
H39K_2 H 0.8945 0.2777 0.2525 0.147 Uiso 1 1 calc R
C481_2 C 1.0369(8) 0.0375(5) -0.1154(7) 0.197(9) Uani 1 1 d DU
H48A_2 H 0.9932 0.0296 -0.1178 0.295 Uiso 1 1 calc R
H48B_2 H 1.0590 0.0392 -0.0849 0.295 Uiso 1 1 calc R
H48C_2 H 1.0438 0.0070 -0.1442 0.295 Uiso 1 1 calc R
C482_2 C 1.1271(5) 0.1054(6) -0.1105(6) 0.137(6) Uani 1 1 d DU
H48D_2 H 1.1487 0.1118 -0.0778 0.205 Uiso 1 1 calc R
H48E_2 H 1.1423 0.1391 -0.1143 0.205 Uiso 1 1 calc R
H48F_2 H 1.1340 0.0721 -0.1366 0.205 Uiso 1 1 calc R
C483_2 C 1.0241(7) 0.0845(7) -0.1638(5) 0.160(7) Uani 1 1 d DU
H48G_2 H 0.9802 0.0754 -0.1652 0.192 Uiso 1 1 calc R
H48H_2 H 1.0307 0.0507 -0.1903 0.192 Uiso 1 1 calc R
C484_2 C 1.0405(12) 0.1347(9) -0.1740(8) 0.263(14) Uani 1 1 d DU
H48I_2 H 1.0151 0.1251 -0.2066 0.394 Uiso 1 1 calc R
H48J_2 H 1.0836 0.1432 -0.1739 0.394 Uiso 1 1 calc R
H48K_2 H 1.0335 0.1683 -0.1482 0.394 Uiso 1 1 calc R
C491_2 C 1.1500(5) 0.3139(5) 0.0788(4) 0.099(4) Uani 1 1 d DU
H49A_2 H 1.1803 0.3515 0.0970 0.149 Uiso 1 1 calc R
H49B_2 H 1.1695 0.2847 0.0785 0.149 Uiso 1 1 calc R
H49C_2 H 1.1170 0.3136 0.0950 0.149 Uiso 1 1 calc R
C492_2 C 1.1792(5) 0.3039(6) 0.0027(5) 0.136(6) Uani 1 1 d DU
H49D_2 H 1.2086 0.3419 0.0225 0.204 Uiso 1 1 calc R
H49E_2 H 1.1651 0.2963 -0.0317 0.204 Uiso 1 1 calc R
H49F_2 H 1.1989 0.2751 0.0033 0.204 Uiso 1 1 calc R
C493_2 C 1.0963(6) 0.3487(5) 0.0263(5) 0.108(4) Uani 1 1 d DU
H49G_2 H 1.0595 0.3459 0.0385 0.129 Uiso 1 1 calc R
H49H_2 H 1.1262 0.3860 0.0503 0.129 Uiso 1 1 calc R
C494_2 C 1.0798(9) 0.3476(9) -0.0212(6) 0.209(10) Uani 1 1 d DU
H49I_2 H 1.0630 0.3794 -0.0173 0.314 Uiso 1 1 calc R
H49J_2 H 1.0491 0.3114 -0.0451 0.314 Uiso 1 1 calc R
H49K_2 H 1.1161 0.3512 -0.0334 0.314 Uiso 1 1 calc R
P1_2 P 0.71437(12) 0.46452(10) 0.20986(9) 0.0444(7) Uani 1 1 d DU
C51_2 C 0.7092(4) 0.4476(3) 0.2593(3) 0.042(2) Uani 1 1 d DU
C52_2 C 0.7124(5) 0.4899(4) 0.3062(3) 0.056(3) Uani 1 1 d DU
H52_2 H 0.7182 0.5284 0.3128 0.068 Uiso 1 1 calc R
C53_2 C 0.7071(5) 0.4752(4) 0.3431(3) 0.061(3) Uani 1 1 d DU
H53_2 H 0.7098 0.5043 0.3753 0.073 Uiso 1 1 calc R
C54_2 C 0.6979(4) 0.4203(4) 0.3348(4) 0.055(3) Uani 1 1 d DU
H54_2 H 0.6937 0.4110 0.3606 0.066 Uiso 1 1 calc R
C55_2 C 0.6949(5) 0.3788(4) 0.2883(4) 0.064(3) Uani 1 1 d DU
H55_2 H 0.6889 0.3405 0.2821 0.076 Uiso 1 1 calc R
C56_2 C 0.7005(4) 0.3915(4) 0.2506(3) 0.050(3) Uani 1 1 d DU
H56_2 H 0.6984 0.3622 0.2187 0.060 Uiso 1 1 calc R
C61_2 C 0.6943(4) 0.5292(3) 0.2236(3) 0.045(2) Uani 1 1 d DU
C62_2 C 0.6343(4) 0.5283(4) 0.2082(4) 0.064(3) Uani 1 1 d DU
H62_2 H 0.6042 0.4929 0.1864 0.077 Uiso 1 1 calc R
C63_2 C 0.6181(5) 0.5784(4) 0.2246(5) 0.086(4) Uani 1 1 d DU
H63_2 H 0.5768 0.5776 0.2150 0.103 Uiso 1 1 calc R
C64_2 C 0.6622(5) 0.6296(4) 0.2548(4) 0.069(3) Uani 1 1 d DU
H64_2 H 0.6510 0.6641 0.2657 0.083 Uiso 1 1 calc R
C65_2 C 0.7220(5) 0.6316(4) 0.2695(4) 0.070(3) Uani 1 1 d DU
H65_2 H 0.7521 0.6672 0.2905 0.085 Uiso 1 1 calc R
C66_2 C 0.7378(4) 0.5813(3) 0.2533(3) 0.057(3) Uani 1 1 d DU
H66_2 H 0.7793 0.5825 0.2628 0.069 Uiso 1 1 calc R
C71_2 C 0.7907(4) 0.4752(4) 0.2039(3) 0.051(2) Uani 1 1 d DU
C72_2 C 0.8082(4) 0.4992(4) 0.1750(4) 0.063(3) Uani 1 1 d DU
H72_2 H 0.7797 0.5108 0.1586 0.075 Uiso 1 1 calc R
C73_2 C 0.8662(5) 0.5064(4) 0.1697(4) 0.071(3) Uani 1 1 d DU
H73_2 H 0.8778 0.5225 0.1495 0.086 Uiso 1 1 calc R
C74_2 C 0.9079(5) 0.4904(4) 0.1939(4) 0.068(3) Uani 1 1 d DU
H74_2 H 0.9482 0.4957 0.1903 0.082 Uiso 1 1 calc R
C75_2 C 0.8917(4) 0.4670(4) 0.2228(4) 0.065(3) Uani 1 1 d DU
H75_2 H 0.9208 0.4565 0.2399 0.078 Uiso 1 1 calc R
C76_2 C 0.8322(4) 0.4587(4) 0.2272(3) 0.052(3) Uani 1 1 d DU
H76_2 H 0.8204 0.4415 0.2466 0.062 Uiso 1 1 calc R
C81_2 C 0.6626(4) 0.4067(4) 0.1542(3) 0.053(3) Uani 1 1 d DU
C82_2 C 0.6052(4) 0.3809(4) 0.1546(3) 0.055(3) Uani 1 1 d DU
H82_2 H 0.5945 0.3933 0.1852 0.067 Uiso 1 1 calc R
C83_2 C 0.5631(5) 0.3375(4) 0.1115(4) 0.079(3) Uani 1 1 d DU
H83_2 H 0.5235 0.3209 0.1122 0.095 Uiso 1 1 calc R
C84_2 C 0.5796(7) 0.3191(7) 0.0681(4) 0.155(8) Uani 1 1 d DU
H84_2 H 0.5510 0.2898 0.0381 0.186 Uiso 1 1 calc R
C85_2 C 0.6371(7) 0.3427(8) 0.0673(4) 0.189(10) Uani 1 1 d DU
H85_2 H 0.6481 0.3292 0.0368 0.227 Uiso 1 1 calc R
C86_2 C 0.6791(6) 0.3857(6) 0.1103(4) 0.121(6) Uani 1 1 d DU
H86_2 H 0.7192 0.4008 0.1097 0.145 Uiso 1 1 calc R
Al1_3 Al 0.47704(12) 0.24301(11) 0.26016(10) 0.0353(7) Uani 1 1 d U
O1_3 O 0.4397(3) 0.2642(2) 0.2215(2) 0.0419(16) Uani 1 1 d DU
O2_3 O 0.5445(3) 0.2888(2) 0.30535(19) 0.0410(16) Uani 1 1 d DU
O3_3 O 0.4240(3) 0.2285(2) 0.2893(2) 0.0418(16) Uani 1 1 d DU
O4_3 O 0.5035(2) 0.1884(2) 0.2224(2) 0.0373(15) Uani 1 1 d DU
C11_3 C 0.4311(4) 0.2969(3) 0.1998(3) 0.039(2) Uani 1 1 d DU
C12_3 C 0.4730(4) 0.3508(3) 0.2189(3) 0.037(2) Uani 1 1 d DU
C13_3 C 0.4632(4) 0.3847(4) 0.1973(3) 0.056(3) Uani 1 1 d DU
H13_3 H 0.4909 0.4217 0.2110 0.067 Uiso 1 1 calc R
C14_3 C 0.4144(5) 0.3672(4) 0.1563(4) 0.076(4) Uani 1 1 d DU
C15_3 C 0.3746(4) 0.3136(4) 0.1386(4) 0.062(3) Uani 1 1 d DU
H15_3 H 0.3406 0.3010 0.1109 0.075 Uiso 1 1 calc R
C16_3 C 0.3804(4) 0.2767(3) 0.1580(3) 0.047(2) Uani 1 1 d DU
C17_3 C 0.5262(3) 0.3715(3) 0.2636(3) 0.034(2) Uani 1 1 d DU
H17A_3 H 0.5546 0.4069 0.2685 0.041 Uiso 1 1 calc R
H17B_3 H 0.5484 0.3424 0.2571 0.041 Uiso 1 1 calc R
C18_3 C 0.4091(6) 0.4011(5) 0.1267(4) 0.141(6) Uani 1 1 d DU
C19_3 C 0.3344(4) 0.2174(3) 0.1355(3) 0.054(2) Uani 1 1 d DU
C21_3 C 0.5698(4) 0.3379(3) 0.3481(3) 0.037(2) Uani 1 1 d DU
C22_3 C 0.5540(4) 0.3872(3) 0.3528(3) 0.037(2) Uani 1 1 d DU
C23_3 C 0.5779(4) 0.4372(3) 0.3970(3) 0.051(3) Uani 1 1 d DU
H23_3 H 0.5650 0.4696 0.4004 0.062 Uiso 1 1 calc R
C24_3 C 0.6203(4) 0.4421(3) 0.4372(3) 0.057(3) Uani 1 1 d DU
C25_3 C 0.6358(4) 0.3934(3) 0.4302(3) 0.054(3) Uani 1 1 d DU
H25_3 H 0.6651 0.3959 0.4568 0.065 Uiso 1 1 calc R
C26_3 C 0.6123(4) 0.3408(3) 0.3876(3) 0.046(2) Uani 1 1 d DU
C27_3 C 0.5062(4) 0.3837(4) 0.3111(3) 0.041(2) Uani 1 1 d DU
H27A_3 H 0.4957 0.4202 0.3231 0.050 Uiso 1 1 calc R
H27B_3 H 0.4689 0.3532 0.3030 0.050 Uiso 1 1 calc R
C28_3 C 0.6483(5) 0.4990(4) 0.4854(3) 0.092(4) Uani 1 1 d DU
C29_3 C 0.6310(4) 0.2881(4) 0.3844(3) 0.064(3) Uani 1 1 d DU
C31_3 C 0.4033(4) 0.2039(3) 0.3157(3) 0.036(2) Uani 1 1 d DU
C32_3 C 0.4119(4) 0.1511(3) 0.3081(3) 0.029(2) Uani 1 1 d DU
C33_3 C 0.3931(4) 0.1281(3) 0.3372(3) 0.033(2) Uani 1 1 d DU
H33_3 H 0.4010 0.0933 0.3326 0.040 Uiso 1 1 calc R
C34_3 C 0.3629(4) 0.1535(3) 0.3730(3) 0.038(2) Uani 1 1 d DU
C35_3 C 0.3539(4) 0.2045(3) 0.3783(3) 0.043(2) Uani 1 1 d DU
H35_3 H 0.3338 0.2230 0.4025 0.051 Uiso 1 1 calc R
C36_3 C 0.3720(4) 0.2311(3) 0.3507(3) 0.039(2) Uani 1 1 d DU
C37_3 C 0.4428(4) 0.1209(3) 0.2691(3) 0.036(2) Uani 1 1 d DU
H37A_3 H 0.4483 0.0865 0.2710 0.043 Uiso 1 1 calc R
H37B_3 H 0.4839 0.1465 0.2768 0.043 Uiso 1 1 calc R
C38_3 C 0.3421(4) 0.1253(4) 0.4033(3) 0.051(2) Uani 1 1 d DU
C39_3 C 0.3595(4) 0.2883(3) 0.3600(3) 0.060(3) Uani 1 1 d DU
C41_3 C 0.4923(4) 0.1361(3) 0.1845(3) 0.033(2) Uani 1 1 d DU
C42_3 C 0.4455(4) 0.0909(3) 0.1793(3) 0.034(2) Uani 1 1 d DU
C43_3 C 0.4361(4) 0.0363(3) 0.1415(3) 0.035(2) Uani 1 1 d DU
H43_3 H 0.4045 0.0061 0.1385 0.042 Uiso 1 1 calc R
C44_3 C 0.4711(4) 0.0237(3) 0.1074(3) 0.037(2) Uani 1 1 d DU
C45_3 C 0.5156(4) 0.0692(3) 0.1124(3) 0.043(2) Uani 1 1 d DU
H45_3 H 0.5396 0.0616 0.0894 0.052 Uiso 1 1 calc R
C46_3 C 0.5276(4) 0.1257(3) 0.1494(3) 0.037(2) Uani 1 1 d DU
C47_3 C 0.4074(4) 0.1029(3) 0.2154(3) 0.036(2) Uani 1 1 d DU
H47A_3 H 0.3732 0.0682 0.2036 0.044 Uiso 1 1 calc R
H47B_3 H 0.3898 0.1336 0.2159 0.044 Uiso 1 1 calc R
C48_3 C 0.4548(4) -0.0368(3) 0.0630(3) 0.069(3) Uani 1 1 d DU
C49_3 C 0.5739(4) 0.1759(3) 0.1509(3) 0.047(2) Uani 1 1 d DU
C181_3 C 0.3966(9) 0.3636(6) 0.0680(5) 0.205(8) Uani 1 1 d DU
H18A_3 H 0.3610 0.3304 0.0554 0.307 Uiso 1 1 calc R
H18B_3 H 0.4324 0.3508 0.0606 0.307 Uiso 1 1 calc R
H18C_3 H 0.3887 0.3867 0.0518 0.307 Uiso 1 1 calc R
C182_3 C 0.4617(7) 0.4496(6) 0.1415(7) 0.206(9) Uani 1 1 d DU
H18D_3 H 0.4967 0.4359 0.1330 0.308 Uiso 1 1 calc R
H18E_3 H 0.4719 0.4746 0.1775 0.308 Uiso 1 1 calc R
H18F_3 H 0.4521 0.4711 0.1242 0.308 Uiso 1 1 calc R
C183_3 C 0.3505(8) 0.4148(10) 0.1326(8) 0.247(10) Uani 1 1 d DU
H18G_3 H 0.3179 0.3811 0.1261 0.296 Uiso 1 1 calc R
H18H_3 H 0.3364 0.4309 0.1110 0.296 Uiso 1 1 calc R
C184_3 C 0.3716(13) 0.4597(11) 0.1878(8) 0.301(16) Uani 1 1 d DU
H18I_3 H 0.3373 0.4738 0.1979 0.451 Uiso 1 1 calc R
H18J_3 H 0.4048 0.4916 0.1929 0.451 Uiso 1 1 calc R
H18K_3 H 0.3860 0.4425 0.2078 0.451 Uiso 1 1 calc R
C191_3 C 0.3045(4) 0.2133(4) 0.1753(3) 0.073(3) Uani 1 1 d DU
H19A_3 H 0.2751 0.1755 0.1610 0.110 Uiso 1 1 calc R
H19B_3 H 0.2833 0.2427 0.1867 0.110 Uiso 1 1 calc R
H19C_3 H 0.3360 0.2189 0.2035 0.110 Uiso 1 1 calc R
C192_3 C 0.2817(4) 0.2071(4) 0.0920(3) 0.070(3) Uani 1 1 d DU
H19D_3 H 0.2532 0.1692 0.0788 0.105 Uiso 1 1 calc R
H19E_3 H 0.2985 0.2096 0.0657 0.105 Uiso 1 1 calc R
H19F_3 H 0.2602 0.2362 0.1042 0.105 Uiso 1 1 calc R
C193_3 C 0.3673(4) 0.1712(4) 0.1157(4) 0.073(3) Uani 1 1 d DU
H19G_3 H 0.3866 0.1767 0.0912 0.087 Uiso 1 1 calc R
H19H_3 H 0.4006 0.1781 0.1438 0.087 Uiso 1 1 calc R
C194_3 C 0.3306(7) 0.1104(4) 0.0920(6) 0.152(7) Uani 1 1 d DU
H19I_3 H 0.3570 0.0858 0.0808 0.229 Uiso 1 1 calc R
H19J_3 H 0.2979 0.1021 0.0634 0.229 Uiso 1 1 calc R
H19K_3 H 0.3128 0.1033 0.1162 0.229 Uiso 1 1 calc R
C281_3 C 0.6167(11) 0.5432(6) 0.4860(6) 0.327(15) Uani 1 1 d DU
H28A_3 H 0.6185 0.5484 0.4568 0.490 Uiso 1 1 calc R
H28B_3 H 0.6371 0.5796 0.5162 0.490 Uiso 1 1 calc R
H28C_3 H 0.5739 0.5303 0.4853 0.490 Uiso 1 1 calc R
C282_3 C 0.7131(6) 0.5225(7) 0.4875(4) 0.205(9) Uani 1 1 d DU
H28D_3 H 0.7142 0.5281 0.4584 0.308 Uiso 1 1 calc R
H28E_3 H 0.7362 0.4957 0.4876 0.308 Uiso 1 1 calc R
H28F_3 H 0.7315 0.5592 0.5178 0.308 Uiso 1 1 calc R
C283_3 C 0.6463(7) 0.4914(5) 0.5296(4) 0.165(7) Uani 1 1 d DU
H28G_3 H 0.6662 0.5287 0.5598 0.198 Uiso 1 1 calc R
H28H_3 H 0.6704 0.4650 0.5303 0.198 Uiso 1 1 calc R
C284_3 C 0.5823(8) 0.4681(9) 0.5318(6) 0.267(15) Uani 1 1 d DU
H28I_3 H 0.5847 0.4637 0.5617 0.400 Uiso 1 1 calc R
H28J_3 H 0.5623 0.4310 0.5022 0.400 Uiso 1 1 calc R
H28K_3 H 0.5585 0.4948 0.5327 0.400 Uiso 1 1 calc R
C291_3 C 0.6600(6) 0.2645(5) 0.3409(4) 0.106(4) Uani 1 1 d DU
H29A_3 H 0.6713 0.2307 0.3388 0.159 Uiso 1 1 calc R
H29B_3 H 0.6965 0.2938 0.3464 0.159 Uiso 1 1 calc R
H29C_3 H 0.6305 0.2541 0.3097 0.159 Uiso 1 1 calc R
C292_3 C 0.6802(5) 0.3030(5) 0.4323(4) 0.094(4) Uani 1 1 d DU
H29D_3 H 0.6911 0.2685 0.4288 0.142 Uiso 1 1 calc R
H29E_3 H 0.6639 0.3181 0.4612 0.142 Uiso 1 1 calc R
H29F_3 H 0.7166 0.3318 0.4369 0.142 Uiso 1 1 calc R
C293_3 C 0.5758(5) 0.2423(4) 0.3777(4) 0.094(4) Uani 1 1 d DU
H29G_3 H 0.5442 0.2328 0.3476 0.112 Uiso 1 1 calc R
H29H_3 H 0.5882 0.2074 0.3719 0.112 Uiso 1 1 calc R
C294_3 C 0.5490(7) 0.2578(8) 0.4193(6) 0.178(8) Uani 1 1 d DU
H29I_3 H 0.5138 0.2262 0.4118 0.267 Uiso 1 1 calc R
H29J_3 H 0.5356 0.2918 0.4249 0.267 Uiso 1 1 calc R
H29K_3 H 0.5793 0.2660 0.4492 0.267 Uiso 1 1 calc R
C381_3 C 0.3050(5) 0.0627(4) 0.3695(4) 0.095(4) Uani 1 1 d DU
H38A_3 H 0.2928 0.0454 0.3898 0.142 Uiso 1 1 calc R
H38B_3 H 0.3299 0.0420 0.3497 0.142 Uiso 1 1 calc R
H38C_3 H 0.2685 0.0607 0.3472 0.142 Uiso 1 1 calc R
C382_3 C 0.3034(5) 0.1544(5) 0.4351(4) 0.089(4) Uani 1 1 d DU
H38D_3 H 0.2921 0.1349 0.4541 0.133 Uiso 1 1 calc R
H38E_3 H 0.2663 0.1530 0.4138 0.133 Uiso 1 1 calc R
H38F_3 H 0.3264 0.1943 0.4581 0.133 Uiso 1 1 calc R
C383_3 C 0.3962(5) 0.1233(5) 0.4353(4) 0.093(4) Uani 1 1 d DU
H38G_3 H 0.4190 0.1009 0.4135 0.112 Uiso 1 1 calc R
H38H_3 H 0.3815 0.1028 0.4530 0.112 Uiso 1 1 calc R
C384_3 C 0.4401(6) 0.1811(5) 0.4735(4) 0.111(5) Uani 1 1 d DU
H38I_3 H 0.4743 0.1756 0.4923 0.167 Uiso 1 1 calc R
H38J_3 H 0.4187 0.2031 0.4964 0.167 Uiso 1 1 calc R
H38K_3 H 0.4556 0.2018 0.4565 0.167 Uiso 1 1 calc R
C391_3 C 0.3249(6) 0.2833(5) 0.3105(4) 0.116(5) Uani 1 1 d DU
H39A_3 H 0.2863 0.2528 0.2963 0.173 Uiso 1 1 calc R
H39B_3 H 0.3500 0.2745 0.2870 0.173 Uiso 1 1 calc R
H39C_3 H 0.3164 0.3196 0.3168 0.173 Uiso 1 1 calc R
C392_3 C 0.3171(5) 0.3041(4) 0.3955(4) 0.080(4) Uani 1 1 d DU
H39D_3 H 0.2781 0.2741 0.3806 0.119 Uiso 1 1 calc R
H39E_3 H 0.3099 0.3404 0.4007 0.119 Uiso 1 1 calc R
H39F_3 H 0.3369 0.3077 0.4276 0.119 Uiso 1 1 calc R
C393_3 C 0.4193(5) 0.3357(4) 0.3843(4) 0.081(3) Uani 1 1 d DU
H39G_3 H 0.4456 0.3273 0.3613 0.097 Uiso 1 1 calc R
H39H_3 H 0.4106 0.3719 0.3892 0.097 Uiso 1 1 calc R
C394_3 C 0.4525(8) 0.3439(7) 0.4314(6) 0.178(8) Uani 1 1 d DU
H39I_3 H 0.4906 0.3747 0.4442 0.267 Uiso 1 1 calc R
H39J_3 H 0.4619 0.3085 0.4270 0.267 Uiso 1 1 calc R
H39K_3 H 0.4277 0.3540 0.4550 0.267 Uiso 1 1 calc R
C481_3 C 0.5083(4) -0.0456(4) 0.0406(4) 0.059(3) Uani 1 1 d DU
H48A_3 H 0.5177 -0.0189 0.0276 0.088 Uiso 1 1 calc R
H48B_3 H 0.4976 -0.0849 0.0135 0.088 Uiso 1 1 calc R
H48C_3 H 0.5440 -0.0389 0.0663 0.088 Uiso 1 1 calc R
C482_3 C 0.4003(4) -0.0424(5) 0.0229(4) 0.127(5) Uani 1 1 d DU
H48D_3 H 0.4129 -0.0145 0.0116 0.191 Uiso 1 1 calc R
H48E_3 H 0.3660 -0.0353 0.0373 0.191 Uiso 1 1 calc R
H48F_3 H 0.3876 -0.0810 -0.0054 0.191 Uiso 1 1 calc R
C483_3 C 0.4392(8) -0.0803(4) 0.0800(5) 0.176(8) Uani 1 1 d DU
H48G_3 H 0.4076 -0.0722 0.0981 0.211 Uiso 1 1 calc R
H48H_3 H 0.4760 -0.0769 0.1035 0.211 Uiso 1 1 calc R
C484_3 C 0.4159(8) -0.1413(5) 0.0372(6) 0.185(9) Uani 1 1 d DU
H48I_3 H 0.4065 -0.1679 0.0504 0.277 Uiso 1 1 calc R
H48J_3 H 0.4472 -0.1498 0.0196 0.277 Uiso 1 1 calc R
H48K_3 H 0.3788 -0.1452 0.0143 0.277 Uiso 1 1 calc R
C491_3 C 0.6048(4) 0.1538(4) 0.1084(3) 0.063(3) Uani 1 1 d DU
H49A_3 H 0.6338 0.1860 0.1097 0.095 Uiso 1 1 calc R
H49B_3 H 0.5736 0.1337 0.0764 0.095 Uiso 1 1 calc R
H49C_3 H 0.6265 0.1275 0.1121 0.095 Uiso 1 1 calc R
C492_3 C 0.5410(5) 0.2175(4) 0.1433(4) 0.065(3) Uani 1 1 d DU
H49D_3 H 0.5710 0.2490 0.1443 0.098 Uiso 1 1 calc R
H49E_3 H 0.5209 0.2326 0.1697 0.098 Uiso 1 1 calc R
H49F_3 H 0.5105 0.1970 0.1109 0.098 Uiso 1 1 calc R
C493_3 C 0.6233(4) 0.2100(4) 0.2009(3) 0.051(2) Uani 1 1 d DU
H49G_3 H 0.6534 0.2398 0.1992 0.061 Uiso 1 1 calc R
H49H_3 H 0.6040 0.2295 0.2273 0.061 Uiso 1 1 calc R
C494_3 C 0.6559(5) 0.1747(4) 0.2148(4) 0.069(3) Uani 1 1 d DU
H49I_3 H 0.6866 0.1992 0.2469 0.104 Uiso 1 1 calc R
H49J_3 H 0.6762 0.1560 0.1893 0.104 Uiso 1 1 calc R
H49K_3 H 0.6267 0.1457 0.2175 0.104 Uiso 1 1 calc R
P1_3 P 0.76022(11) 0.05777(10) 0.30649(9) 0.0399(7) Uani 1 1 d DU
C51_3 C 0.7656(4) 0.0663(3) 0.3677(3) 0.043(2) Uani 1 1 d DU
C52_3 C 0.7760(4) 0.1193(4) 0.4072(3) 0.056(3) Uani 1 1 d DU
H52_3 H 0.7775 0.1513 0.4017 0.067 Uiso 1 1 calc R
C53_3 C 0.7843(5) 0.1267(4) 0.4550(3) 0.067(3) Uani 1 1 d DU
H53_3 H 0.7927 0.1638 0.4822 0.080 Uiso 1 1 calc R
C54_3 C 0.7803(4) 0.0806(4) 0.4631(4) 0.060(3) Uani 1 1 d DU
H54_3 H 0.7851 0.0856 0.4959 0.072 Uiso 1 1 calc R
C55_3 C 0.7696(4) 0.0273(4) 0.4242(3) 0.061(3) Uani 1 1 d DU
H55_3 H 0.7666 -0.0047 0.4297 0.074 Uiso 1 1 calc R
C56_3 C 0.7631(4) 0.0203(4) 0.3764(3) 0.055(3) Uani 1 1 d DU
H56_3 H 0.7570 -0.0165 0.3494 0.066 Uiso 1 1 calc R
C61_3 C 0.6843(3) 0.0511(4) 0.2762(3) 0.039(2) Uani 1 1 d DU
C62_3 C 0.6426(4) 0.0666(4) 0.3028(3) 0.050(3) Uani 1 1 d DU
H62_3 H 0.6529 0.0791 0.3375 0.059 Uiso 1 1 calc R
C63_3 C 0.5856(4) 0.0639(4) 0.2786(4) 0.064(3) Uani 1 1 d DU
H63_3 H 0.5563 0.0737 0.2967 0.076 Uiso 1 1 calc R
C64_3 C 0.5714(4) 0.0472(4) 0.2291(3) 0.054(3) Uani 1 1 d DU
H64_3 H 0.5326 0.0467 0.2131 0.065 Uiso 1 1 calc R
C65_3 C 0.6124(4) 0.0311(4) 0.2019(3) 0.054(3) Uani 1 1 d DU
H65_3 H 0.6018 0.0188 0.1673 0.065 Uiso 1 1 calc R
C66_3 C 0.6687(4) 0.0329(4) 0.2255(3) 0.046(2) Uani 1 1 d DU
H66_3 H 0.6972 0.0216 0.2070 0.055 Uiso 1 1 calc R
C71_3 C 0.8122(4) 0.1191(3) 0.3123(3) 0.046(2) Uani 1 1 d DU
C72_3 C 0.7937(4) 0.1496(4) 0.2896(4) 0.061(3) Uani 1 1 d DU
H72_3 H 0.7526 0.1378 0.2703 0.073 Uiso 1 1 calc R
C73_3 C 0.8343(5) 0.1970(5) 0.2947(4) 0.088(4) Uani 1 1 d DU
H73_3 H 0.8212 0.2180 0.2792 0.106 Uiso 1 1 calc R
C74_3 C 0.8943(5) 0.2142(5) 0.3222(4) 0.088(4) Uani 1 1 d DU
H74_3 H 0.9227 0.2459 0.3243 0.106 Uiso 1 1 calc R
C75_3 C 0.9127(5) 0.1858(4) 0.3466(4) 0.066(3) Uani 1 1 d DU
H75_3 H 0.9533 0.1986 0.3668 0.079 Uiso 1 1 calc R
C76_3 C 0.8716(4) 0.1380(4) 0.3415(3) 0.055(3) Uani 1 1 d DU
H76_3 H 0.8843 0.1180 0.3583 0.066 Uiso 1 1 calc R
C81_3 C 0.7790(4) -0.0062(3) 0.2708(3) 0.040(2) Uani 1 1 d DU
C82_3 C 0.8385(4) -0.0062(4) 0.2696(4) 0.061(3) Uani 1 1 d DU
H82_3 H 0.8699 0.0289 0.2849 0.073 Uiso 1 1 calc R
C83_3 C 0.8524(5) -0.0569(4) 0.2464(4) 0.077(4) Uani 1 1 d DU
H83_3 H 0.8931 -0.0566 0.2449 0.092 Uiso 1 1 calc R
C84_3 C 0.8072(4) -0.1083(4) 0.2253(4) 0.063(3) Uani 1 1 d DU
H84_3 H 0.8175 -0.1431 0.2109 0.076 Uiso 1 1 calc R
C85_3 C 0.7478(4) -0.1095(4) 0.2250(4) 0.064(3) Uani 1 1 d DU
H85_3 H 0.7165 -0.1447 0.2090 0.077 Uiso 1 1 calc R
C86_3 C 0.7343(4) -0.0584(3) 0.2484(3) 0.046(2) Uani 1 1 d DU
H86_3 H 0.6934 -0.0590 0.2492 0.055 Uiso 1 1 calc R
Al1_4 Al 1.01198(12) 0.24257(11) 0.56982(10) 0.0375(7) Uani 1 1 d U
O1_4 O 1.0450(3) 0.2245(2) 0.5212(2) 0.0477(17) Uani 1 1 d DU
O2_4 O 0.9411(2) 0.1992(2) 0.5616(2) 0.0381(15) Uani 1 1 d DU
O3_4 O 1.0644(3) 0.2441(2) 0.61718(19) 0.0431(16) Uani 1 1 d DU
O4_4 O 0.9924(3) 0.3039(2) 0.5785(2) 0.0429(16) Uani 1 1 d DU
C11_4 C 1.0496(4) 0.1948(4) 0.4744(3) 0.042(2) Uani 1 1 d DU
C12_4 C 1.0030(4) 0.1454(4) 0.4403(3) 0.041(2) Uani 1 1 d DU
C13_4 C 1.0075(4) 0.1141(4) 0.3924(3) 0.051(3) Uani 1 1 d DU
H13_4 H 0.9759 0.0802 0.3697 0.061 Uiso 1 1 calc R
C14_4 C 1.0570(4) 0.1312(4) 0.3766(3) 0.061(3) Uani 1 1 d DU
C15_4 C 1.1022(4) 0.1804(4) 0.4113(3) 0.061(3) Uani 1 1 d DU
H15_4 H 1.1364 0.1925 0.4013 0.073 Uiso 1 1 calc R
C16_4 C 1.1005(4) 0.2134(4) 0.4599(3) 0.052(3) Uani 1 1 d DU
C17_4 C 0.9499(4) 0.1255(4) 0.4570(3) 0.043(2) Uani 1 1 d DU
H17A_4 H 0.9174 0.0948 0.4277 0.052 Uiso 1 1 calc R
H17B_4 H 0.9331 0.1576 0.4736 0.052 Uiso 1 1 calc R
C18_4 C 1.0631(5) 0.0932(5) 0.3248(3) 0.107(4) Uani 1 1 d DU
C19_4 C 1.1541(4) 0.2669(4) 0.4970(3) 0.065(3) Uani 1 1 d DU
C21_4 C 0.9165(4) 0.1485(3) 0.5591(3) 0.033(2) Uani 1 1 d DU
C22_4 C 0.9275(4) 0.0992(3) 0.5246(3) 0.034(2) Uani 1 1 d DU
C23_4 C 0.9024(4) 0.0478(3) 0.5228(3) 0.048(3) Uani 1 1 d DU
H23_4 H 0.9097 0.0145 0.4993 0.057 Uiso 1 1 calc R
C24_4 C 0.8668(4) 0.0420(3) 0.5536(3) 0.048(2) Uani 1 1 d DU
C25_4 C 0.8556(4) 0.0915(3) 0.5856(3) 0.046(2) Uani 1 1 d DU
H25_4 H 0.8304 0.0887 0.6063 0.055 Uiso 1 1 calc R
C26_4 C 0.8783(4) 0.1453(3) 0.5897(3) 0.040(2) Uani 1 1 d DU
C27_4 C 0.9693(4) 0.1030(4) 0.4932(3) 0.038(2) Uani 1 1 d DU
H27A_4 H 0.9736 0.0644 0.4737 0.046 Uiso 1 1 calc R
H27B_4 H 1.0101 0.1280 0.5156 0.046 Uiso 1 1 calc R
C28_4 C 0.8447(4) -0.0155(4) 0.5532(3) 0.061(3) Uani 1 1 d DU
C29_4 C 0.8632(4) 0.1977(3) 0.6269(3) 0.053(2) Uani 1 1 d DU
C31_4 C 1.0908(4) 0.2628(3) 0.6655(3) 0.039(2) Uani 1 1 d DU
C32_4 C 1.0935(4) 0.3174(3) 0.7013(3) 0.043(2) Uani 1 1 d DU
C33_4 C 1.1167(4) 0.3349(4) 0.7516(3) 0.055(3) Uani 1 1 d DU
H33_4 H 1.1160 0.3713 0.7756 0.066 Uiso 1 1 calc R
C34_4 C 1.1410(4) 0.3007(4) 0.7677(3) 0.058(3) Uani 1 1 d DU
C35_4 C 1.1409(4) 0.2478(4) 0.7314(3) 0.051(3) Uani 1 1 d DU
H35_4 H 1.1578 0.2241 0.7417 0.062 Uiso 1 1 calc R
C36_4 C 1.1171(4) 0.2275(3) 0.6804(3) 0.040(2) Uani 1 1 d DU
C37_4 C 1.0681(4) 0.3565(3) 0.6857(3) 0.043(2) Uani 1 1 d DU
H37A_4 H 1.0701 0.3914 0.7160 0.052 Uiso 1 1 calc R
H37B_4 H 1.0245 0.3371 0.6674 0.052 Uiso 1 1 calc R
C38_4 C 1.1673(4) 0.3208(4) 0.8237(3) 0.070(3) Uani 1 1 d DU
C39_4 C 1.1184(4) 0.1681(3) 0.6431(3) 0.055(2) Uani 1 1 d DU
C41_4 C 1.0111(4) 0.3576(3) 0.5858(3) 0.040(2) Uani 1 1 d DU
C42_4 C 1.0638(4) 0.3950(3) 0.6232(3) 0.042(2) Uani 1 1 d DU
C43_4 C 1.0831(4) 0.4506(3) 0.6316(3) 0.047(2) Uani 1 1 d DU
H43_4 H 1.1194 0.4757 0.6571 0.056 Uiso 1 1 calc R
C44_4 C 1.0515(4) 0.4711(3) 0.6041(3) 0.049(2) Uani 1 1 d DU
C45_4 C 0.9990(4) 0.4329(3) 0.5672(3) 0.055(3) Uani 1 1 d DU
H45_4 H 0.9768 0.4458 0.5478 0.066 Uiso 1 1 calc R
C46_4 C 0.9773(4) 0.3769(3) 0.5574(3) 0.048(2) Uani 1 1 d DU
C47_4 C 1.1006(4) 0.3745(4) 0.6531(3) 0.046(2) Uani 1 1 d DU
H47A_4 H 1.1387 0.4054 0.6747 0.055 Uiso 1 1 calc R
H47B_4 H 1.1122 0.3416 0.6299 0.055 Uiso 1 1 calc R
C48_4 C 1.0753(5) 0.5317(4) 0.6120(4) 0.073(3) Uani 1 1 d DU
C49_4 C 0.9196(4) 0.3369(4) 0.5146(3) 0.071(3) Uani 1 1 d DU
C181_4 C 1.1273(6) 0.0948(7) 0.3237(5) 0.168(7) Uani 1 1 d DU
H18A_4 H 1.1460 0.0847 0.3482 0.252 Uiso 1 1 calc R
H18B_4 H 1.1501 0.1334 0.3317 0.252 Uiso 1 1 calc R
H18C_4 H 1.1280 0.0675 0.2905 0.252 Uiso 1 1 calc R
C182_4 C 1.0330(8) 0.0285(5) 0.3069(5) 0.170(7) Uani 1 1 d DU
H18D_4 H 1.0538 0.0171 0.3296 0.255 Uiso 1 1 calc R
H18E_4 H 1.0364 0.0056 0.2733 0.255 Uiso 1 1 calc R
H18F_4 H 0.9898 0.0224 0.3065 0.255 Uiso 1 1 calc R
C183_4 C 1.0221(7) 0.1014(7) 0.2885(5) 0.174(7) Uani 1 1 d DU
H18G_4 H 0.9814 0.0997 0.2948 0.208 Uiso 1 1 calc R
H18H_4 H 1.0172 0.0717 0.2542 0.208 Uiso 1 1 calc R
C184_4 C 1.0532(11) 0.1606(8) 0.2961(7) 0.254(13) Uani 1 1 d DU
H18I_4 H 1.0299 0.1676 0.2711 0.381 Uiso 1 1 calc R
H18J_4 H 1.0947 0.1624 0.2926 0.381 Uiso 1 1 calc R
H18K_4 H 1.0548 0.1896 0.3294 0.381 Uiso 1 1 calc R
C191_4 C 1.1836(5) 0.2584(5) 0.5404(4) 0.088(4) Uani 1 1 d DU
H19A_4 H 1.2174 0.2924 0.5637 0.132 Uiso 1 1 calc R
H19B_4 H 1.1991 0.2251 0.5275 0.132 Uiso 1 1 calc R
H19C_4 H 1.1531 0.2524 0.5575 0.132 Uiso 1 1 calc R
C192_4 C 1.2048(5) 0.2763(5) 0.4716(4) 0.096(4) Uani 1 1 d DU
H19D_4 H 1.2385 0.3100 0.4958 0.144 Uiso 1 1 calc R
H19E_4 H 1.1880 0.2822 0.4438 0.144 Uiso 1 1 calc R
H19F_4 H 1.2200 0.2427 0.4593 0.144 Uiso 1 1 calc R
C193_4 C 1.1310(5) 0.3199(4) 0.5147(5) 0.102(4) Uani 1 1 d DU
H19G_4 H 1.1163 0.3260 0.4862 0.122 Uiso 1 1 calc R
H19H_4 H 1.0964 0.3138 0.5287 0.122 Uiso 1 1 calc R
C194_4 C 1.1815(8) 0.3719(6) 0.5538(7) 0.237(13) Uani 1 1 d DU
H19I_4 H 1.1661 0.4054 0.5647 0.356 Uiso 1 1 calc R
H19J_4 H 1.2156 0.3780 0.5399 0.356 Uiso 1 1 calc R
H19K_4 H 1.1955 0.3660 0.5823 0.356 Uiso 1 1 calc R
C281_4 C 0.8953(5) -0.0462(5) 0.5492(5) 0.091(4) Uani 1 1 d DU
H28A_4 H 0.9309 -0.0222 0.5778 0.136 Uiso 1 1 calc R
H28B_4 H 0.9071 -0.0530 0.5185 0.136 Uiso 1 1 calc R
H28C_4 H 0.8799 -0.0827 0.5486 0.136 Uiso 1 1 calc R
C282_4 C 0.8298(5) -0.0072(5) 0.6011(4) 0.085(4) Uani 1 1 d DU
H28D_4 H 0.8653 0.0191 0.6292 0.127 Uiso 1 1 calc R
H28E_4 H 0.8192 -0.0440 0.6009 0.127 Uiso 1 1 calc R
H28F_4 H 0.7951 0.0088 0.6044 0.127 Uiso 1 1 calc R
C283_4 C 0.7928(4) -0.0551(4) 0.5083(4) 0.082(3) Uani 1 1 d DU
H28G_4 H 0.7829 -0.0933 0.5062 0.099 Uiso 1 1 calc R
H28H_4 H 0.8055 -0.0589 0.4783 0.099 Uiso 1 1 calc R
C284_4 C 0.7365(5) -0.0350(5) 0.5091(4) 0.088(4) Uani 1 1 d DU
H28I_4 H 0.7040 -0.0623 0.4789 0.132 Uiso 1 1 calc R
H28J_4 H 0.7458 0.0026 0.5105 0.132 Uiso 1 1 calc R
H28K_4 H 0.7232 -0.0321 0.5383 0.132 Uiso 1 1 calc R
C291_4 C 0.8288(6) 0.2232(5) 0.5987(4) 0.110(5) Uani 1 1 d DU
H29A_4 H 0.8196 0.2568 0.6226 0.165 Uiso 1 1 calc R
H29B_4 H 0.7906 0.1946 0.5755 0.165 Uiso 1 1 calc R
H29C_4 H 0.8542 0.2343 0.5802 0.165 Uiso 1 1 calc R
C292_4 C 0.8208(5) 0.1825(4) 0.6561(4) 0.087(4) Uani 1 1 d DU
H29D_4 H 0.8126 0.2171 0.6793 0.130 Uiso 1 1 calc R
H29E_4 H 0.8407 0.1660 0.6747 0.130 Uiso 1 1 calc R
H29F_4 H 0.7822 0.1547 0.6327 0.130 Uiso 1 1 calc R
C293_4 C 0.9215(5) 0.2425(4) 0.6656(4) 0.092(4) Uani 1 1 d DU
H29G_4 H 0.9496 0.2535 0.6482 0.110 Uiso 1 1 calc R
H29H_4 H 0.9108 0.2771 0.6871 0.110 Uiso 1 1 calc R
C294_4 C 0.9532(7) 0.2224(8) 0.6970(6) 0.177(8) Uani 1 1 d DU
H29I_4 H 0.9902 0.2526 0.7206 0.265 Uiso 1 1 calc R
H29J_4 H 0.9642 0.1885 0.6761 0.265 Uiso 1 1 calc R
H29K_4 H 0.9262 0.2129 0.7154 0.265 Uiso 1 1 calc R
C381_4 C 1.2263(5) 0.3678(4) 0.8434(4) 0.082(4) Uani 1 1 d DU
H38A_4 H 1.2556 0.3534 0.8253 0.123 Uiso 1 1 calc R
H38B_4 H 1.2430 0.3808 0.8788 0.123 Uiso 1 1 calc R
H38C_4 H 1.2185 0.3998 0.8389 0.123 Uiso 1 1 calc R
C382_4 C 1.1800(7) 0.2725(4) 0.8326(4) 0.133(6) Uani 1 1 d DU
H38D_4 H 1.2094 0.2577 0.8147 0.200 Uiso 1 1 calc R
H38E_4 H 1.1420 0.2419 0.8204 0.200 Uiso 1 1 calc R
H38F_4 H 1.1969 0.2868 0.8682 0.200 Uiso 1 1 calc R
C383_4 C 1.1234(5) 0.3425(6) 0.8520(4) 0.129(5) Uani 1 1 d DU
H38G_4 H 1.1099 0.3708 0.8440 0.155 Uiso 1 1 calc R
H38H_4 H 1.1429 0.3611 0.8882 0.155 Uiso 1 1 calc R
C384_4 C 1.0676(7) 0.2900(7) 0.8367(6) 0.171(8) Uani 1 1 d DU
H38I_4 H 1.0373 0.3030 0.8542 0.256 Uiso 1 1 calc R
H38J_4 H 1.0815 0.2627 0.8454 0.256 Uiso 1 1 calc R
H38K_4 H 1.0492 0.2715 0.8007 0.256 Uiso 1 1 calc R
C391_4 C 1.1459(5) 0.1709(5) 0.6018(4) 0.083(4) Uani 1 1 d DU
H39A_4 H 1.1464 0.1326 0.5784 0.124 Uiso 1 1 calc R
H39B_4 H 1.1876 0.1965 0.6166 0.124 Uiso 1 1 calc R
H39C_4 H 1.1211 0.1855 0.5840 0.124 Uiso 1 1 calc R
C392_4 C 1.1582(5) 0.1422(4) 0.6675(4) 0.084(4) Uani 1 1 d DU
H39D_4 H 1.1577 0.1044 0.6422 0.126 Uiso 1 1 calc R
H39E_4 H 1.1418 0.1385 0.6936 0.126 Uiso 1 1 calc R
H39F_4 H 1.2002 0.1672 0.6821 0.126 Uiso 1 1 calc R
C393_4 C 1.0535(4) 0.1278(4) 0.6207(4) 0.072(3) Uani 1 1 d DU
H39G_4 H 1.0271 0.1451 0.6067 0.086 Uiso 1 1 calc R
H39H_4 H 1.0539 0.0917 0.5928 0.086 Uiso 1 1 calc R
C394_4 C 1.0252(6) 0.1139(6) 0.6556(6) 0.141(6) Uani 1 1 d DU
H39I_4 H 0.9837 0.0884 0.6379 0.212 Uiso 1 1 calc R
H39J_4 H 1.0239 0.1491 0.6832 0.212 Uiso 1 1 calc R
H39K_4 H 1.0496 0.0949 0.6685 0.212 Uiso 1 1 calc R
C481_4 C 1.0968(12) 0.5737(5) 0.6660(4) 0.303(13) Uani 1 1 d DU
H48A_4 H 1.1278 0.5629 0.6826 0.454 Uiso 1 1 calc R
H48B_4 H 1.0622 0.5739 0.6806 0.454 Uiso 1 1 calc R
H48C_4 H 1.1143 0.6119 0.6703 0.454 Uiso 1 1 calc R
C482_4 C 1.0290(7) 0.5487(6) 0.5863(8) 0.249(11) Uani 1 1 d DU
H48D_4 H 1.0162 0.5218 0.5506 0.374 Uiso 1 1 calc R
H48E_4 H 1.0469 0.5873 0.5916 0.374 Uiso 1 1 calc R
H48F_4 H 0.9935 0.5481 0.5997 0.374 Uiso 1 1 calc R
C483_4 C 1.1299(7) 0.5376(6) 0.5934(7) 0.211(9) Uani 1 1 d DU
H48G_4 H 1.1424 0.5772 0.5986 0.253 Uiso 1 1 calc R
H48H_4 H 1.1631 0.5339 0.6152 0.253 Uiso 1 1 calc R
C484_4 C 1.1280(10) 0.4997(8) 0.5423(8) 0.238(12) Uani 1 1 d DU
H48I_4 H 1.1682 0.5093 0.5368 0.357 Uiso 1 1 calc R
H48J_4 H 1.0976 0.5043 0.5195 0.357 Uiso 1 1 calc R
H48K_4 H 1.1169 0.4601 0.5360 0.357 Uiso 1 1 calc R
C491_4 C 0.8862(5) 0.3686(5) 0.4923(5) 0.108(5) Uani 1 1 d DU
H49A_4 H 0.8498 0.3413 0.4656 0.162 Uiso 1 1 calc R
H49B_4 H 0.9137 0.3867 0.4789 0.162 Uiso 1 1 calc R
H49C_4 H 0.8742 0.3979 0.5184 0.162 Uiso 1 1 calc R
C492_4 C 0.8720(5) 0.3088(4) 0.5338(4) 0.081(3) Uani 1 1 d DU
H49D_4 H 0.8356 0.2835 0.5062 0.122 Uiso 1 1 calc R
H49E_4 H 0.8607 0.3386 0.5600 0.122 Uiso 1 1 calc R
H49F_4 H 0.8899 0.2866 0.5472 0.122 Uiso 1 1 calc R
C493_4 C 0.9390(5) 0.2902(5) 0.4745(4) 0.097(4) Uani 1 1 d DU
H49G_4 H 0.9604 0.2709 0.4897 0.117 Uiso 1 1 calc R
H49H_4 H 0.9022 0.2613 0.4483 0.117 Uiso 1 1 calc R
C494_4 C 0.9799(13) 0.3144(11) 0.4514(9) 0.34(2) Uani 1 1 d DU
H49I_4 H 0.9916 0.2836 0.4264 0.514 Uiso 1 1 calc R
H49J_4 H 1.0166 0.3428 0.4772 0.514 Uiso 1 1 calc R
H49K_4 H 0.9584 0.3326 0.4355 0.514 Uiso 1 1 calc R
P1_4 P 0.74129(12) 0.42278(12) 0.69476(10) 0.0565(8) Uani 1 1 d DU
C51_4 C 0.7247(4) 0.4877(4) 0.7034(4) 0.060(3) Uani 1 1 d DU
C52_4 C 0.6658(4) 0.4875(5) 0.6850(5) 0.086(4) Uani 1 1 d DU
H52_4 H 0.6350 0.4523 0.6646 0.103 Uiso 1 1 calc R
C53_4 C 0.6521(5) 0.5382(5) 0.6962(5) 0.106(5) Uani 1 1 d DU
H53_4 H 0.6118 0.5379 0.6837 0.128 Uiso 1 1 calc R
C54_4 C 0.6965(5) 0.5890(5) 0.7255(5) 0.110(5) Uani 1 1 d DU
H54_4 H 0.6868 0.6239 0.7336 0.131 Uiso 1 1 calc R
C55_4 C 0.7556(5) 0.5899(5) 0.7433(5) 0.090(4) Uani 1 1 d DU
H55_4 H 0.7866 0.6252 0.7629 0.108 Uiso 1 1 calc R
C56_4 C 0.7690(4) 0.5392(4) 0.7326(4) 0.068(3) Uani 1 1 d DU
H56_4 H 0.8093 0.5397 0.7455 0.081 Uiso 1 1 calc R
C61_4 C 0.7372(4) 0.4138(4) 0.7485(3) 0.049(2) Uani 1 1 d DU
C62_4 C 0.7467(4) 0.4610(4) 0.7944(3) 0.057(3) Uani 1 1 d DU
H62_4 H 0.7546 0.4983 0.7975 0.069 Uiso 1 1 calc R
C63_4 C 0.7446(5) 0.4534(4) 0.8353(4) 0.066(3) Uani 1 1 d DU
H63_4 H 0.7513 0.4856 0.8669 0.079 Uiso 1 1 calc R
C64_4 C 0.7328(4) 0.3999(4) 0.8309(4) 0.060(3) Uani 1 1 d DU
H64_4 H 0.7304 0.3950 0.8592 0.073 Uiso 1 1 calc R
C65_4 C 0.7246(4) 0.3532(4) 0.7860(4) 0.063(3) Uani 1 1 d DU
H65_4 H 0.7181 0.3162 0.7834 0.075 Uiso 1 1 calc R
C66_4 C 0.7257(4) 0.3603(4) 0.7447(3) 0.058(3) Uani 1 1 d DU
H66_4 H 0.7185 0.3278 0.7133 0.070 Uiso 1 1 calc R
C71_4 C 0.8167(4) 0.4265(4) 0.6868(3) 0.051(2) Uani 1 1 d DU
C72_4 C 0.8563(4) 0.4078(4) 0.7098(4) 0.063(3) Uani 1 1 d DU
H72_4 H 0.8441 0.3933 0.7309 0.075 Uiso 1 1 calc R
C73_4 C 0.9139(4) 0.4099(5) 0.7023(4) 0.072(3) Uani 1 1 d DU
H73_4 H 0.9411 0.3970 0.7184 0.086 Uiso 1 1 calc R
C74_4 C 0.9317(5) 0.4305(4) 0.6720(4) 0.068(3) Uani 1 1 d DU
H74_4 H 0.9714 0.4319 0.6671 0.081 Uiso 1 1 calc R
C75_4 C 0.8928(5) 0.4492(4) 0.6484(4) 0.072(3) Uani 1 1 d DU
H75_4 H 0.9054 0.4632 0.6270 0.086 Uiso 1 1 calc R
C76_4 C 0.8349(4) 0.4474(4) 0.6558(4) 0.065(3) Uani 1 1 d DU
H76_4 H 0.8079 0.4605 0.6397 0.078 Uiso 1 1 calc R
C81_4 C 0.6867(4) 0.3625(4) 0.6421(3) 0.071(3) Uani 1 1 d DU
C82_4 C 0.7006(5) 0.3342(5) 0.5980(4) 0.096(4) Uani 1 1 d DU
H82_4 H 0.7406 0.3458 0.5954 0.115 Uiso 1 1 calc R
C83_4 C 0.6569(6) 0.2890(6) 0.5573(4) 0.133(6) Uani 1 1 d DU
H83_4 H 0.6663 0.2709 0.5265 0.159 Uiso 1 1 calc R
C84_4 C 0.5999(6) 0.2705(6) 0.5616(5) 0.129(6) Uani 1 1 d DU
H84_4 H 0.5707 0.2380 0.5343 0.155 Uiso 1 1 calc R
C85_4 C 0.5850(5) 0.2982(5) 0.6047(4) 0.100(4) Uani 1 1 d DU
H85_4 H 0.5447 0.2865 0.6067 0.120 Uiso 1 1 calc R
C86_4 C 0.6284(4) 0.3437(4) 0.6460(4) 0.076(3) Uani 1 1 d DU
H86_4 H 0.6185 0.3617 0.6766 0.091 Uiso 1 1 calc R

loop_
_atom_site_aniso_label
_atom_site_aniso_U_11
_atom_site_aniso_U_22
_atom_site_aniso_U_33
_atom_site_aniso_U_23
_atom_site_aniso_U_13
_atom_site_aniso_U_12
Al1_1 0.0301(17) 0.0236(15) 0.0324(16) 0.0118(13) 0.0064(13) 0.0042(13)
O1_1 0.033(4) 0.027(3) 0.043(4) 0.016(3) 0.003(3) 0.003(3)
O2_1 0.031(3) 0.020(3) 0.039(3) 0.010(3) 0.002(3) 0.006(3)
O3_1 0.040(4) 0.031(3) 0.049(4) 0.024(3) 0.025(3) 0.018(3)
O4_1 0.025(4) 0.025(3) 0.037(3) 0.010(3) 0.008(3) 0.004(3)
C11_1 0.037(5) 0.025(5) 0.036(5) 0.012(4) 0.009(4) 0.008(4)
C12_1 0.038(6) 0.025(5) 0.033(5) 0.012(4) 0.004(4) 0.004(4)
C13_1 0.038(6) 0.034(5) 0.046(6) 0.025(5) 0.006(4) 0.000(4)
C14_1 0.042(6) 0.043(5) 0.050(6) 0.027(5) 0.008(4) 0.009(5)
C15_1 0.041(6) 0.036(5) 0.047(6) 0.017(5) 0.006(5) 0.012(4)
C16_1 0.035(6) 0.033(5) 0.040(6) 0.011(4) -0.002(4) 0.006(4)
C17_1 0.029(5) 0.033(5) 0.044(5) 0.023(5) 0.007(4) 0.000(4)
C18_1 0.056(6) 0.056(6) 0.068(7) 0.044(5) 0.002(5) 0.009(6)
C19_1 0.038(6) 0.036(5) 0.068(7) 0.020(5) -0.021(4) 0.001(4)
C21_1 0.023(5) 0.026(4) 0.035(5) 0.012(4) 0.004(4) 0.004(4)
C22_1 0.035(6) 0.023(4) 0.030(5) 0.012(4) 0.005(4) 0.002(4)
C23_1 0.039(6) 0.029(5) 0.041(5) 0.011(4) 0.004(4) 0.010(5)
C24_1 0.048(6) 0.026(4) 0.039(5) 0.010(4) 0.003(4) 0.007(4)
C25_1 0.042(6) 0.039(4) 0.037(5) 0.013(4) 0.001(5) 0.012(5)
C26_1 0.043(6) 0.030(4) 0.026(5) 0.011(4) 0.012(4) 0.011(4)
C27_1 0.035(6) 0.023(5) 0.040(5) 0.016(4) 0.004(4) 0.005(4)
C28_1 0.105(8) 0.039(5) 0.038(6) 0.004(5) -0.017(6) 0.015(6)
C29_1 0.045(6) 0.033(5) 0.046(6) 0.020(5) -0.003(4) 0.010(4)
C31_1 0.027(6) 0.033(5) 0.039(6) 0.020(4) 0.012(4) 0.005(4)
C32_1 0.024(5) 0.030(5) 0.029(5) 0.010(4) 0.008(4) 0.006(4)
C33_1 0.044(6) 0.030(5) 0.034(5) 0.020(4) 0.012(4) 0.015(5)
C34_1 0.055(7) 0.036(5) 0.030(5) 0.012(5) 0.021(5) 0.010(5)
C35_1 0.034(6) 0.039(5) 0.036(6) 0.013(5) 0.014(4) 0.011(5)
C36_1 0.027(6) 0.032(4) 0.035(6) 0.012(4) 0.009(4) 0.008(4)
C37_1 0.033(6) 0.030(5) 0.041(5) 0.019(5) 0.010(4) 0.008(4)
C38_1 0.141(11) 0.059(6) 0.050(7) 0.032(6) 0.060(6) 0.037(7)
C39_1 0.059(6) 0.036(5) 0.053(6) 0.017(5) 0.030(5) 0.022(5)
C41_1 0.025(5) 0.025(5) 0.029(5) 0.011(4) -0.001(4) 0.002(4)
C42_1 0.029(5) 0.026(5) 0.033(5) 0.017(4) 0.007(4) 0.007(4)
C43_1 0.028(5) 0.027(5) 0.038(5) 0.015(4) 0.007(4) -0.007(4)
C44_1 0.036(6) 0.034(5) 0.029(5) 0.010(4) 0.008(4) 0.005(4)
C45_1 0.038(6) 0.034(5) 0.029(5) 0.012(4) 0.012(4) 0.006(4)
C46_1 0.033(5) 0.030(5) 0.032(5) 0.018(4) 0.007(4) 0.006(4)
C47_1 0.038(6) 0.030(5) 0.035(5) 0.013(4) 0.011(4) 0.005(5)
C48_1 0.053(7) 0.047(6) 0.042(6) 0.003(4) 0.022(5) -0.010(5)
C49_1 0.033(5) 0.030(5) 0.038(5) 0.009(4) 0.011(4) 0.002(4)
C181_1 0.214(16) 0.058(6) 0.109(10) 0.046(6) 0.016(9) 0.052(8)
C182_1 0.080(8) 0.133(11) 0.227(17) 0.142(12) -0.017(8) 0.018(8)
C183_1 0.183(13) 0.174(13) 0.167(13) 0.148(10) 0.112(12) 0.114(13)
C184_1 0.35(3) 0.204(16) 0.126(13) 0.132(11) 0.129(16) 0.169(18)
C191_1 0.042(7) 0.053(7) 0.098(8) 0.040(7) -0.009(5) -0.010(5)
C192_1 0.049(7) 0.051(7) 0.098(8) 0.035(7) -0.036(6) -0.010(5)
C193_1 0.081(9) 0.038(6) 0.057(7) 0.002(6) -0.023(5) 0.013(6)
C194_1 0.107(12) 0.109(11) 0.100(11) 0.038(9) 0.015(8) 0.038(9)
C281_1 0.40(2) 0.071(9) 0.091(11) -0.043(8) -0.080(15) 0.130(14)
C282_1 0.120(10) 0.159(16) 0.231(19) -0.116(14) 0.001(13) -0.074(9)
C283_1 0.52(3) 0.065(10) 0.042(7) -0.001(7) 0.012(15) -0.023(17)
C284_1 0.64(4) 0.39(4) 0.26(3) -0.12(3) 0.35(3) -0.16(4)
C291_1 0.132(10) 0.071(8) 0.051(6) 0.029(6) 0.031(7) 0.073(7)
C292_1 0.077(7) 0.050(7) 0.049(6) 0.023(5) -0.005(5) 0.025(6)
C293_1 0.074(7) 0.043(6) 0.068(7) 0.037(6) -0.013(5) -0.005(5)
C294_1 0.102(12) 0.188(17) 0.178(16) 0.110(14) 0.062(11) 0.040(11)
C381_1 0.63(4) 0.063(7) 0.186(15) 0.028(10) 0.280(18) -0.033(13)
C382_1 0.243(18) 0.255(17) 0.28(2) 0.228(17) 0.230(17) 0.165(16)
C383_1 0.25(2) 0.48(3) 0.160(15) 0.251(17) 0.102(11) 0.18(2)
C384_1 0.18(2) 0.62(4) 0.25(3) 0.16(2) -0.065(19) 0.15(3)
C391_1 0.082(8) 0.068(7) 0.077(7) 0.049(6) 0.043(6) 0.052(6)
C392_1 0.083(8) 0.059(7) 0.091(8) 0.046(7) 0.059(7) 0.042(6)
C393_1 0.060(6) 0.033(6) 0.079(7) 0.012(6) 0.037(5) 0.010(5)
C394_1 0.183(19) 0.31(3) 0.139(16) 0.087(18) -0.045(13) -0.030(19)
C481_1 0.064(7) 0.041(6) 0.035(6) 0.008(5) 0.014(5) 0.010(5)
C482_1 0.041(7) 0.114(10) 0.045(7) -0.011(6) -0.002(5) 0.017(6)
C483_1 0.114(12) 0.065(7) 0.088(10) 0.013(6) 0.052(8) -0.010(7)
C484_1 0.192(17) 0.084(10) 0.124(13) 0.051(9) 0.074(12) 0.049(11)
C491_1 0.040(6) 0.043(6) 0.045(5) 0.009(5) 0.009(4) 0.003(5)
C492_1 0.054(7) 0.041(6) 0.073(7) 0.035(6) 0.024(6) 0.005(5)
C493_1 0.036(6) 0.045(6) 0.050(6) 0.022(5) 0.022(5) 0.004(5)
C494_1 0.050(7) 0.055(7) 0.061(7) 0.019(6) 0.027(6) 0.021(5)
P1_1 0.0375(16) 0.0421(16) 0.0436(16) 0.0211(14) 0.0110(13) 0.0096(13)
C51_1 0.048(5) 0.055(6) 0.057(7) 0.030(5) 0.023(5) 0.012(5)
C52_1 0.057(7) 0.077(8) 0.105(10) 0.053(8) 0.010(6) 0.001(6)
C53_1 0.061(8) 0.076(9) 0.156(13) 0.056(9) 0.033(8) 0.001(6)
C54_1 0.094(9) 0.094(11) 0.148(15) 0.070(10) 0.062(9) -0.012(9)
C55_1 0.122(11) 0.099(11) 0.120(12) 0.076(10) 0.039(9) -0.008(9)
C56_1 0.080(8) 0.081(9) 0.098(9) 0.065(7) 0.021(7) 0.005(6)
C61_1 0.038(5) 0.039(6) 0.038(5) 0.027(5) 0.014(4) 0.016(4)
C62_1 0.055(6) 0.053(6) 0.043(5) 0.029(6) 0.016(5) 0.024(6)
C63_1 0.069(7) 0.054(7) 0.043(6) 0.023(6) 0.006(5) 0.030(6)
C64_1 0.044(6) 0.054(7) 0.059(6) 0.033(6) -0.003(5) 0.020(6)
C65_1 0.045(6) 0.067(7) 0.061(6) 0.032(6) 0.014(5) 0.023(6)
C66_1 0.040(5) 0.042(6) 0.045(6) 0.025(5) 0.011(4) 0.017(5)
C71_1 0.024(6) 0.046(5) 0.046(5) 0.025(4) 0.006(4) 0.004(5)
C72_1 0.042(6) 0.053(5) 0.047(5) 0.020(5) 0.013(5) 0.009(5)
C73_1 0.049(7) 0.083(7) 0.048(6) 0.018(6) 0.021(6) 0.025(7)
C74_1 0.039(7) 0.106(8) 0.043(7) 0.032(5) 0.014(6) 0.019(7)
C75_1 0.047(7) 0.094(7) 0.056(7) 0.050(6) 0.015(6) 0.012(7)
C76_1 0.049(7) 0.055(6) 0.049(6) 0.030(5) 0.008(6) 0.004(6)
C81_1 0.028(5) 0.050(5) 0.037(6) 0.018(4) 0.004(4) 0.012(4)
C82_1 0.031(6) 0.043(5) 0.048(6) 0.022(5) 0.010(4) 0.012(4)
C83_1 0.051(6) 0.050(6) 0.054(7) 0.020(5) 0.018(5) 0.019(5)
C84_1 0.056(7) 0.054(6) 0.072(8) 0.037(5) 0.019(6) 0.023(5)
C85_1 0.068(8) 0.066(7) 0.078(9) 0.016(7) -0.007(6) 0.038(6)
C86_1 0.047(7) 0.059(6) 0.069(8) 0.017(6) -0.012(5) 0.021(5)
Al1_2 0.0426(19) 0.0431(18) 0.0349(17) 0.0212(15) 0.0075(14) 0.0064(15)
O1_2 0.044(4) 0.043(4) 0.049(4) 0.031(3) -0.001(3) 0.003(3)
O2_2 0.048(4) 0.049(4) 0.037(3) 0.022(3) 0.004(3) 0.016(3)
O3_2 0.047(4) 0.041(4) 0.036(4) 0.021(3) 0.010(3) -0.001(3)
O4_2 0.059(5) 0.059(4) 0.042(4) 0.020(3) 0.022(3) -0.002(4)
C11_2 0.035(6) 0.054(5) 0.050(6) 0.036(5) 0.009(4) 0.010(4)
C12_2 0.028(6) 0.049(5) 0.048(6) 0.034(5) 0.010(4) 0.011(4)
C13_2 0.043(6) 0.053(6) 0.061(7) 0.037(5) 0.007(5) 0.007(5)
C14_2 0.058(7) 0.057(5) 0.071(7) 0.047(5) 0.007(5) 0.014(5)
C15_2 0.049(7) 0.067(6) 0.074(8) 0.053(6) 0.004(5) 0.007(5)
C16_2 0.046(6) 0.065(6) 0.061(6) 0.048(5) 0.003(4) 0.010(5)
C17_2 0.034(6) 0.040(6) 0.055(6) 0.028(5) 0.002(4) 0.006(5)
C18_2 0.073(7) 0.070(6) 0.107(8) 0.068(6) -0.005(7) 0.000(6)
C19_2 0.110(11) 0.099(8) 0.142(12) 0.096(7) -0.078(7) -0.036(7)
C21_2 0.021(6) 0.047(5) 0.040(5) 0.025(4) 0.002(4) 0.006(5)
C22_2 0.029(6) 0.040(5) 0.037(5) 0.021(4) 0.001(4) 0.006(5)
C23_2 0.041(6) 0.038(5) 0.040(5) 0.019(4) 0.002(5) 0.004(5)
C24_2 0.034(6) 0.045(6) 0.048(5) 0.025(4) -0.001(5) 0.003(5)
C25_2 0.041(6) 0.056(6) 0.048(5) 0.034(4) 0.008(5) 0.016(5)
C26_2 0.034(6) 0.048(5) 0.047(5) 0.028(4) 0.009(5) 0.011(4)
C27_2 0.038(6) 0.048(6) 0.034(6) 0.022(5) 0.003(4) 0.012(5)
C28_2 0.085(8) 0.077(7) 0.046(5) 0.027(5) -0.012(6) 0.021(7)
C29_2 0.053(6) 0.062(5) 0.058(6) 0.035(5) 0.020(5) 0.034(5)
C31_2 0.034(6) 0.034(5) 0.035(6) 0.020(5) 0.006(4) 0.004(4)
C32_2 0.031(6) 0.045(5) 0.041(6) 0.019(5) 0.007(4) 0.010(5)
C33_2 0.046(7) 0.036(5) 0.046(6) 0.015(5) 0.020(5) 0.014(5)
C34_2 0.055(7) 0.035(4) 0.037(6) 0.014(5) 0.016(5) 0.011(5)
C35_2 0.044(6) 0.041(5) 0.046(6) 0.026(5) 0.021(5) 0.013(5)
C36_2 0.042(6) 0.040(4) 0.038(6) 0.021(4) 0.011(4) 0.009(4)
C37_2 0.038(6) 0.047(6) 0.038(6) 0.014(5) 0.012(4) 0.011(5)
C38_2 0.070(7) 0.038(5) 0.072(6) 0.034(5) 0.030(6) 0.008(5)
C39_2 0.073(7) 0.040(5) 0.063(7) 0.027(5) 0.038(5) 0.018(5)
C41_2 0.047(6) 0.071(6) 0.031(6) 0.027(5) 0.012(5) 0.002(5)
C42_2 0.036(6) 0.066(6) 0.036(6) 0.025(4) 0.010(4) 0.009(5)
C43_2 0.044(6) 0.071(7) 0.050(6) 0.025(5) 0.020(5) 0.018(5)
C44_2 0.042(7) 0.077(6) 0.063(7) 0.026(5) 0.020(5) 0.013(5)
C45_2 0.057(8) 0.094(7) 0.061(8) 0.034(5) 0.031(6) 0.007(6)
C46_2 0.050(6) 0.085(6) 0.040(6) 0.030(5) 0.017(5) -0.002(5)
C47_2 0.039(6) 0.057(7) 0.045(6) 0.022(5) 0.013(5) 0.007(5)
C48_2 0.070(8) 0.102(7) 0.105(8) 0.032(7) 0.058(7) 0.037(7)
C49_2 0.071(8) 0.096(7) 0.071(7) 0.035(6) 0.036(6) -0.013(5)
C181_2 0.096(9) 0.080(8) 0.107(8) 0.076(8) 0.012(7) 0.018(7)
C182_2 0.190(15) 0.061(7) 0.101(8) 0.045(6) -0.010(9) 0.005(9)
C183_2 0.092(8) 0.149(14) 0.27(2) 0.171(14) 0.054(12) 0.039(10)
C184_2 0.119(14) 0.24(2) 0.24(2) 0.195(16) 0.098(14) 0.069(14)
C191_2 0.111(12) 0.154(12) 0.221(17) 0.169(13) -0.097(10) -0.066(9)
C192_2 0.113(11) 0.214(16) 0.265(17) 0.224(15) -0.112(10) -0.115(11)
C193_2 0.36(3) 0.111(12) 0.085(11) 0.034(8) -0.114(11) 0.013(13)
C194_2 0.60(6) 0.57(6) 0.34(4) 0.22(4) 0.24(4) 0.21(5)
C281_2 0.188(15) 0.141(9) 0.034(7) 0.023(7) -0.005(8) 0.088(11)
C282_2 0.114(9) 0.31(2) 0.077(11) 0.017(13) -0.029(9) 0.118(12)
C283_2 0.315(19) 0.192(14) 0.110(13) 0.114(13) -0.032(18) -0.04(2)
C284_2 0.30(2) 0.27(3) 0.126(16) 0.114(18) 0.038(19) -0.08(2)
C291_2 0.078(8) 0.092(8) 0.085(8) 0.056(7) 0.021(7) 0.049(7)
C292_2 0.073(8) 0.070(7) 0.063(7) 0.034(6) 0.032(6) 0.037(6)
C293_2 0.065(6) 0.045(5) 0.068(8) 0.023(5) 0.015(6) 0.021(5)
C294_2 0.142(14) 0.065(7) 0.168(15) 0.031(9) 0.003(12) 0.023(8)
C381_2 0.159(11) 0.124(13) 0.63(4) 0.24(2) 0.251(18) 0.093(12)
C382_2 0.32(2) 0.036(6) 0.188(13) 0.016(8) 0.180(15) -0.005(10)
C383_2 0.35(2) 0.202(18) 0.210(14) 0.184(14) -0.147(16) -0.175(16)
C384_2 0.137(12) 0.127(12) 0.077(9) 0.055(9) 0.021(7) 0.054(10)
C391_2 0.182(13) 0.104(10) 0.111(10) 0.081(8) 0.094(8) 0.103(10)
C392_2 0.071(7) 0.054(7) 0.074(8) 0.027(6) 0.044(6) 0.025(6)
C393_2 0.102(8) 0.049(7) 0.058(7) 0.012(5) 0.049(5) -0.011(6)
C394_2 0.073(9) 0.106(11) 0.076(9) 0.019(8) 0.013(7) 0.006(8)
C481_2 0.220(18) 0.095(9) 0.33(2) 0.092(14) 0.215(19) 0.076(11)
C482_2 0.059(7) 0.117(11) 0.194(16) 0.031(11) 0.053(8) 0.028(8)
C483_2 0.145(14) 0.178(16) 0.091(8) -0.007(10) 0.029(9) 0.087(14)
C484_2 0.40(4) 0.33(3) 0.19(2) 0.16(2) 0.17(2) 0.23(3)
C491_2 0.065(9) 0.108(10) 0.079(7) 0.032(7) 0.004(6) -0.030(7)
C492_2 0.097(10) 0.122(12) 0.123(11) 0.019(10) 0.061(9) -0.039(8)
C493_2 0.119(11) 0.098(8) 0.097(10) 0.054(9) 0.035(9) -0.010(7)
C494_2 0.21(2) 0.31(3) 0.170(16) 0.164(19) 0.032(16) 0.090(19)
P1_2 0.0509(18) 0.0414(16) 0.0434(16) 0.0208(14) 0.0158(14) 0.0148(14)
C51_2 0.040(6) 0.043(5) 0.048(5) 0.025(4) 0.016(5) 0.011(5)
C52_2 0.070(8) 0.041(6) 0.052(6) 0.020(5) 0.016(6) 0.010(6)
C53_2 0.068(8) 0.066(6) 0.051(6) 0.025(6) 0.027(6) 0.024(7)
C54_2 0.033(6) 0.078(7) 0.064(6) 0.049(6) 0.007(6) 0.006(6)
C55_2 0.074(8) 0.047(6) 0.069(7) 0.037(5) 0.008(7) 0.001(6)
C56_2 0.056(7) 0.042(5) 0.053(6) 0.024(5) 0.013(6) 0.015(6)
C61_2 0.061(6) 0.045(5) 0.042(6) 0.027(5) 0.018(5) 0.022(5)
C62_2 0.059(6) 0.058(6) 0.084(8) 0.044(6) 0.013(6) 0.017(5)
C63_2 0.073(8) 0.082(7) 0.147(13) 0.081(9) 0.041(8) 0.040(6)
C64_2 0.105(9) 0.059(6) 0.081(9) 0.047(6) 0.053(8) 0.044(6)
C65_2 0.105(8) 0.053(6) 0.063(8) 0.030(6) 0.025(7) 0.034(6)
C66_2 0.065(7) 0.046(5) 0.060(7) 0.023(6) 0.021(6) 0.015(5)
C71_2 0.053(5) 0.044(6) 0.058(7) 0.022(5) 0.026(5) 0.016(5)
C72_2 0.075(7) 0.055(7) 0.068(8) 0.031(6) 0.035(6) 0.022(6)
C73_2 0.085(8) 0.058(8) 0.080(9) 0.033(6) 0.048(7) 0.019(7)
C74_2 0.058(7) 0.045(7) 0.080(9) 0.011(6) 0.035(6) 0.004(6)
C75_2 0.050(6) 0.065(8) 0.079(8) 0.027(6) 0.025(6) 0.022(6)
C76_2 0.047(6) 0.039(6) 0.063(7) 0.018(5) 0.021(6) 0.008(5)
C81_2 0.066(6) 0.050(6) 0.040(5) 0.022(4) 0.013(5) 0.009(5)
C82_2 0.060(6) 0.054(7) 0.049(6) 0.029(5) 0.003(5) 0.007(5)
C83_2 0.074(8) 0.071(8) 0.066(7) 0.024(7) 0.003(6) -0.002(6)
C84_2 0.136(13) 0.153(15) 0.062(8) -0.010(9) 0.015(9) -0.046(11)
C85_2 0.171(16) 0.207(19) 0.051(8) -0.015(9) 0.044(9) -0.070(14)
C86_2 0.109(10) 0.125(12) 0.058(7) -0.003(7) 0.042(7) -0.017(8)
Al1_3 0.0407(19) 0.0299(16) 0.0358(17) 0.0171(14) 0.0087(14) 0.0094(14)
O1_3 0.044(4) 0.037(4) 0.040(4) 0.024(3) -0.002(3) 0.001(3)
O2_3 0.051(4) 0.031(3) 0.033(3) 0.012(3) 0.000(3) 0.009(3)
O3_3 0.057(4) 0.041(4) 0.048(4) 0.029(3) 0.030(3) 0.026(3)
O4_3 0.042(4) 0.031(3) 0.039(4) 0.015(3) 0.017(3) 0.008(3)
C11_3 0.038(6) 0.035(5) 0.041(6) 0.022(5) 0.002(4) 0.002(4)
C12_3 0.036(6) 0.034(5) 0.040(5) 0.021(5) 0.003(4) 0.009(4)
C13_3 0.050(7) 0.046(6) 0.070(7) 0.039(6) -0.006(5) -0.001(5)
C14_3 0.068(8) 0.068(7) 0.079(8) 0.051(7) -0.024(6) -0.014(6)
C15_3 0.046(7) 0.059(6) 0.068(7) 0.036(6) -0.019(5) 0.001(5)
C16_3 0.039(6) 0.049(5) 0.050(6) 0.028(5) -0.002(4) 0.007(4)
C17_3 0.034(6) 0.025(5) 0.042(5) 0.017(5) 0.006(4) 0.002(4)
C18_3 0.139(12) 0.080(9) 0.163(10) 0.083(8) -0.093(10) -0.004(7)
C19_3 0.044(6) 0.047(5) 0.058(7) 0.026(5) -0.007(4) 0.000(4)
C21_3 0.031(6) 0.039(5) 0.038(5) 0.018(4) 0.006(4) 0.006(4)
C22_3 0.037(6) 0.035(5) 0.036(5) 0.017(4) 0.014(4) 0.003(5)
C23_3 0.055(7) 0.032(5) 0.049(6) 0.012(4) 0.003(5) 0.001(5)
C24_3 0.058(7) 0.036(5) 0.047(5) 0.009(5) -0.006(5) -0.009(5)
C25_3 0.055(7) 0.054(5) 0.042(6) 0.026(5) -0.001(5) -0.002(5)
C26_3 0.042(6) 0.051(5) 0.038(5) 0.019(4) 0.003(4) 0.007(5)
C27_3 0.044(6) 0.038(6) 0.042(5) 0.017(5) 0.011(4) 0.016(5)
C28_3 0.109(9) 0.073(7) 0.038(6) -0.004(5) -0.010(6) 0.009(7)
C29_3 0.076(8) 0.063(6) 0.048(6) 0.032(6) -0.006(5) 0.019(5)
C31_3 0.039(6) 0.030(5) 0.042(6) 0.019(5) 0.014(4) 0.008(4)
C32_3 0.036(6) 0.027(5) 0.027(5) 0.014(4) 0.010(4) 0.011(4)
C33_3 0.037(6) 0.033(5) 0.035(5) 0.018(5) 0.016(4) 0.012(5)
C34_3 0.045(6) 0.036(5) 0.037(6) 0.016(5) 0.019(4) 0.017(5)
C35_3 0.058(7) 0.039(6) 0.035(6) 0.013(5) 0.023(5) 0.024(5)
C36_3 0.037(6) 0.039(5) 0.054(6) 0.025(5) 0.019(5) 0.019(4)
C37_3 0.043(6) 0.031(5) 0.039(5) 0.017(5) 0.020(4) 0.013(5)
C38_3 0.059(7) 0.063(6) 0.053(6) 0.037(5) 0.034(5) 0.024(5)
C39_3 0.092(8) 0.041(6) 0.071(7) 0.028(6) 0.054(5) 0.039(5)
C41_3 0.032(6) 0.031(5) 0.036(5) 0.016(4) 0.009(4) 0.006(4)
C42_3 0.043(6) 0.032(5) 0.029(5) 0.017(4) 0.011(4) 0.007(4)
C43_3 0.038(6) 0.033(5) 0.031(5) 0.017(4) 0.008(4) -0.003(4)
C44_3 0.041(6) 0.036(4) 0.030(5) 0.014(4) 0.011(4) 0.005(4)
C45_3 0.050(7) 0.040(5) 0.047(6) 0.024(4) 0.027(5) 0.013(4)
C46_3 0.037(6) 0.038(5) 0.030(5) 0.013(4) 0.011(4) 0.004(4)
C47_3 0.050(6) 0.027(5) 0.037(5) 0.020(4) 0.021(4) 0.006(5)
C48_3 0.089(8) 0.048(5) 0.052(7) 0.006(5) 0.045(5) 0.001(6)
C49_3 0.046(6) 0.048(6) 0.050(6) 0.026(5) 0.024(4) 0.006(4)
C181_3 0.31(2) 0.189(15) 0.141(9) 0.148(11) -0.037(12) 0.027(14)
C182_3 0.238(17) 0.147(14) 0.251(19) 0.172(13) -0.021(16) -0.025(12)
C183_3 0.255(19) 0.28(3) 0.37(3) 0.28(2) 0.09(2) 0.140(19)
C184_3 0.46(4) 0.29(3) 0.36(3) 0.26(3) 0.17(3) 0.26(3)
C191_3 0.048(7) 0.078(8) 0.070(7) 0.033(7) 0.000(5) -0.017(6)
C192_3 0.059(7) 0.062(7) 0.065(7) 0.024(6) -0.016(5) 0.005(5)
C193_3 0.078(8) 0.052(6) 0.060(7) 0.016(6) -0.016(6) 0.015(5)
C194_3 0.159(15) 0.053(6) 0.153(15) 0.002(9) -0.044(12) 0.020(8)
C281_3 0.50(3) 0.112(14) 0.149(16) -0.081(10) -0.15(2) 0.160(18)
C282_3 0.202(12) 0.180(16) 0.048(9) -0.016(10) 0.008(10) -0.149(11)
C283_3 0.240(17) 0.087(10) 0.056(7) -0.005(7) 0.032(10) -0.090(11)
C284_3 0.26(2) 0.23(2) 0.120(15) -0.040(14) 0.108(16) -0.087(19)
C291_3 0.152(12) 0.121(11) 0.078(8) 0.052(8) 0.032(8) 0.098(9)
C292_3 0.101(9) 0.093(9) 0.082(7) 0.047(8) -0.017(7) 0.036(7)
C293_3 0.100(9) 0.070(8) 0.105(10) 0.062(8) -0.024(7) 0.007(6)
C294_3 0.133(16) 0.23(2) 0.215(19) 0.150(18) 0.061(14) 0.019(14)
C381_3 0.136(11) 0.054(6) 0.107(9) 0.043(6) 0.065(7) 0.017(6)
C382_3 0.128(11) 0.090(8) 0.121(10) 0.079(8) 0.097(9) 0.064(8)
C383_3 0.089(9) 0.145(11) 0.097(9) 0.092(8) 0.047(6) 0.042(7)
C384_3 0.085(10) 0.149(12) 0.095(10) 0.072(9) 0.006(7) 0.003(8)
C391_3 0.215(14) 0.128(11) 0.089(8) 0.075(8) 0.077(8) 0.147(10)
C392_3 0.114(9) 0.063(8) 0.109(9) 0.050(7) 0.083(8) 0.062(7)
C393_3 0.129(9) 0.041(6) 0.101(8) 0.035(7) 0.086(7) 0.037(6)
C394_3 0.176(17) 0.141(15) 0.161(16) 0.056(14) -0.008(11) 0.009(12)
C481_3 0.064(7) 0.051(7) 0.059(7) 0.022(6) 0.027(5) 0.014(6)
C482_3 0.039(7) 0.146(12) 0.063(7) -0.051(7) 0.013(5) -0.008(7)
C483_3 0.35(2) 0.027(6) 0.144(11) 0.013(6) 0.188(13) 0.007(10)
C484_3 0.27(2) 0.056(7) 0.195(17) 0.020(9) 0.144(17) 0.019(11)
C491_3 0.074(8) 0.057(7) 0.054(6) 0.024(6) 0.036(6) -0.003(6)
C492_3 0.082(8) 0.059(7) 0.076(8) 0.049(6) 0.029(6) 0.019(6)
C493_3 0.051(6) 0.045(6) 0.053(6) 0.021(5) 0.024(5) 0.004(5)
C494_3 0.062(8) 0.079(8) 0.075(8) 0.044(7) 0.022(6) 0.017(6)
P1_3 0.0389(16) 0.0476(16) 0.0359(15) 0.0231(13) 0.0107(13) 0.0097(13)
C51_3 0.044(6) 0.047(6) 0.030(4) 0.014(4) 0.009(5) 0.009(5)
C52_3 0.067(8) 0.055(6) 0.043(5) 0.019(5) 0.016(6) 0.019(6)
C53_3 0.073(8) 0.067(7) 0.035(5) 0.015(5) 0.008(6) -0.006(7)
C54_3 0.046(7) 0.085(7) 0.045(6) 0.034(5) 0.013(6) 0.000(7)
C55_3 0.056(7) 0.081(7) 0.056(6) 0.044(6) 0.014(6) 0.009(7)
C56_3 0.060(7) 0.065(6) 0.045(5) 0.032(5) 0.013(6) 0.012(6)
C61_3 0.037(5) 0.042(6) 0.038(5) 0.021(5) 0.011(4) 0.008(4)
C62_3 0.044(6) 0.065(7) 0.043(6) 0.029(6) 0.012(5) 0.014(6)
C63_3 0.041(6) 0.085(8) 0.067(6) 0.037(7) 0.013(6) 0.022(6)
C64_3 0.035(6) 0.059(7) 0.067(6) 0.034(7) -0.002(5) 0.010(5)
C65_3 0.058(7) 0.045(6) 0.053(6) 0.026(6) -0.002(5) 0.011(6)
C66_3 0.044(6) 0.046(6) 0.040(5) 0.016(5) 0.006(4) 0.011(5)
C71_3 0.057(6) 0.039(5) 0.037(6) 0.018(5) 0.011(5) 0.007(4)
C72_3 0.064(7) 0.051(7) 0.065(7) 0.035(6) 0.007(6) 0.002(5)
C73_3 0.094(9) 0.073(8) 0.089(9) 0.058(8) -0.013(7) -0.014(7)
C74_3 0.079(8) 0.082(9) 0.089(10) 0.055(8) -0.001(7) -0.022(7)
C75_3 0.057(7) 0.063(7) 0.062(8) 0.028(6) 0.006(6) -0.004(5)
C76_3 0.061(6) 0.047(6) 0.048(7) 0.021(5) 0.007(5) 0.004(5)
C81_3 0.044(6) 0.039(4) 0.034(5) 0.014(4) 0.018(5) 0.009(4)
C82_3 0.049(6) 0.060(6) 0.068(8) 0.024(6) 0.027(6) 0.012(5)
C83_3 0.047(7) 0.073(7) 0.104(10) 0.030(8) 0.032(7) 0.024(5)
C84_3 0.060(7) 0.059(6) 0.067(8) 0.021(6) 0.016(6) 0.030(5)
C85_3 0.053(6) 0.052(6) 0.080(8) 0.024(6) 0.014(6) 0.018(5)
C86_3 0.045(6) 0.052(5) 0.051(7) 0.031(5) 0.018(5) 0.015(4)
Al1_4 0.0365(18) 0.0372(17) 0.0330(17) 0.0146(14) 0.0086(14) 0.0038(14)
O1_4 0.047(4) 0.049(4) 0.039(4) 0.018(3) 0.019(3) 0.000(3)
O2_4 0.040(4) 0.033(3) 0.039(4) 0.017(3) 0.014(3) 0.004(3)
O3_4 0.051(4) 0.040(4) 0.030(3) 0.011(3) 0.007(3) 0.013(3)
O4_4 0.038(4) 0.039(3) 0.048(4) 0.022(3) 0.006(3) 0.004(3)
C11_4 0.048(6) 0.048(6) 0.037(5) 0.022(4) 0.020(5) 0.014(4)
C12_4 0.031(5) 0.062(6) 0.036(5) 0.026(4) 0.013(4) 0.015(4)
C13_4 0.043(6) 0.071(7) 0.033(5) 0.018(5) 0.015(5) 0.018(5)
C14_4 0.039(6) 0.100(8) 0.045(5) 0.034(5) 0.018(5) 0.020(5)
C15_4 0.053(7) 0.084(8) 0.048(6) 0.031(5) 0.026(5) 0.015(5)
C16_4 0.039(6) 0.067(6) 0.051(5) 0.033(5) 0.015(4) 0.004(4)
C17_4 0.030(6) 0.060(7) 0.036(6) 0.023(5) 0.007(4) 0.009(5)
C18_4 0.081(9) 0.165(10) 0.031(6) 0.018(6) 0.026(6) -0.001(9)
C19_4 0.054(7) 0.068(6) 0.061(6) 0.022(5) 0.031(5) 0.000(5)
C21_4 0.034(6) 0.033(5) 0.026(5) 0.014(4) 0.005(4) -0.001(4)
C22_4 0.029(6) 0.030(5) 0.028(5) 0.007(4) 0.001(4) -0.001(4)
C23_4 0.054(7) 0.035(5) 0.040(6) 0.013(5) 0.008(5) 0.000(5)
C24_4 0.051(7) 0.043(5) 0.043(6) 0.019(5) 0.008(5) 0.004(5)
C25_4 0.049(7) 0.050(5) 0.035(6) 0.021(5) 0.017(5) 0.004(5)
C26_4 0.032(6) 0.047(5) 0.033(5) 0.016(4) 0.009(4) -0.001(4)
C27_4 0.038(6) 0.037(6) 0.041(6) 0.019(5) 0.014(4) 0.008(5)
C28_4 0.061(7) 0.050(6) 0.069(7) 0.033(6) 0.020(5) 0.000(5)
C29_4 0.057(7) 0.042(5) 0.053(6) 0.016(5) 0.034(5) 0.002(5)
C31_4 0.035(6) 0.039(5) 0.037(5) 0.017(4) 0.008(4) 0.005(5)
C32_4 0.048(7) 0.034(5) 0.036(5) 0.012(4) 0.006(5) 0.000(5)
C33_4 0.061(8) 0.047(6) 0.035(5) 0.012(5) 0.001(5) -0.002(5)
C34_4 0.056(7) 0.055(6) 0.044(5) 0.022(4) -0.005(5) -0.007(5)
C35_4 0.036(6) 0.052(6) 0.050(5) 0.024(4) -0.011(5) -0.002(5)
C36_4 0.021(6) 0.047(5) 0.045(5) 0.021(4) 0.003(4) 0.005(4)
C37_4 0.042(6) 0.035(5) 0.037(6) 0.008(4) 0.006(5) 0.007(5)
C38_4 0.088(8) 0.066(7) 0.047(5) 0.032(5) -0.001(5) 0.004(6)
C39_4 0.058(6) 0.053(6) 0.054(6) 0.023(5) 0.005(5) 0.028(5)
C41_4 0.039(6) 0.039(5) 0.039(6) 0.017(5) 0.016(4) 0.005(4)
C42_4 0.042(6) 0.034(5) 0.046(6) 0.016(5) 0.018(4) 0.006(4)
C43_4 0.051(7) 0.039(5) 0.045(6) 0.019(5) 0.014(5) 0.002(5)
C44_4 0.059(7) 0.046(5) 0.050(6) 0.027(5) 0.023(5) 0.017(4)
C45_4 0.059(7) 0.048(5) 0.058(7) 0.028(5) 0.013(5) 0.012(5)
C46_4 0.057(6) 0.046(5) 0.046(6) 0.024(5) 0.017(4) 0.017(4)
C47_4 0.036(6) 0.040(6) 0.046(6) 0.017(5) 0.002(4) -0.005(5)
C48_4 0.081(8) 0.044(6) 0.091(8) 0.037(6) 0.015(6) 0.004(6)
C49_4 0.071(8) 0.063(7) 0.070(7) 0.038(5) -0.010(5) 0.002(5)
C181_4 0.137(10) 0.230(17) 0.087(11) 0.011(11) 0.083(10) 0.059(11)
C182_4 0.215(17) 0.144(9) 0.082(11) 0.001(8) 0.058(12) 0.021(11)
C183_4 0.233(19) 0.258(18) 0.064(9) 0.080(13) 0.074(12) 0.110(17)
C184_4 0.38(3) 0.32(2) 0.144(17) 0.17(2) 0.15(2) 0.04(2)
C191_4 0.054(8) 0.097(9) 0.062(7) 0.024(7) -0.008(5) -0.037(6)
C192_4 0.066(8) 0.098(10) 0.092(9) 0.025(8) 0.044(7) -0.014(6)
C193_4 0.107(10) 0.067(7) 0.125(11) 0.034(7) 0.071(8) 0.007(6)
C194_4 0.21(2) 0.104(10) 0.25(2) -0.031(13) 0.143(17) -0.043(12)
C281_4 0.096(9) 0.087(9) 0.120(11) 0.070(9) 0.032(7) 0.038(7)
C282_4 0.099(10) 0.075(8) 0.083(7) 0.048(7) 0.029(7) 0.003(7)
C283_4 0.073(7) 0.059(7) 0.093(8) 0.032(7) 0.003(6) -0.001(5)
C284_4 0.076(8) 0.086(9) 0.100(10) 0.043(8) 0.028(7) 0.019(7)
C291_4 0.174(13) 0.115(11) 0.092(9) 0.059(8) 0.074(8) 0.101(10)
C292_4 0.102(9) 0.062(8) 0.086(9) 0.022(7) 0.067(7) 0.001(7)
C293_4 0.089(8) 0.068(8) 0.065(8) -0.009(6) 0.040(6) -0.012(6)
C294_4 0.097(13) 0.22(2) 0.141(16) 0.045(13) -0.014(10) 0.039(13)
C381_4 0.087(8) 0.080(8) 0.044(7) 0.023(6) -0.020(6) -0.003(6)
C382_4 0.240(18) 0.078(8) 0.049(8) 0.035(7) -0.025(9) 0.016(8)
C383_4 0.102(10) 0.214(16) 0.058(8) 0.057(10) 0.015(8) 0.041(8)
C384_4 0.106(12) 0.27(2) 0.131(14) 0.096(15) 0.041(11) 0.026(11)
C391_4 0.095(9) 0.103(10) 0.073(8) 0.038(7) 0.046(7) 0.066(7)
C392_4 0.081(8) 0.075(8) 0.088(9) 0.036(7) -0.005(7) 0.038(7)
C393_4 0.071(7) 0.048(6) 0.062(8) 0.011(6) -0.013(5) 0.005(5)
C394_4 0.109(12) 0.135(13) 0.171(15) 0.087(13) 0.026(11) -0.012(10)
C481_4 0.74(4) 0.028(7) 0.093(9) 0.026(7) 0.085(13) 0.031(15)
C482_4 0.156(14) 0.107(12) 0.48(3) 0.207(17) -0.055(17) -0.009(11)
C483_4 0.200(16) 0.102(14) 0.39(2) 0.136(15) 0.18(2) 0.033(13)
C484_4 0.34(3) 0.19(2) 0.39(3) 0.209(19) 0.30(3) 0.158(19)
C491_4 0.103(11) 0.090(9) 0.114(11) 0.072(8) -0.038(8) -0.013(7)
C492_4 0.071(8) 0.075(8) 0.094(9) 0.055(7) -0.008(6) -0.001(6)
C493_4 0.103(10) 0.092(9) 0.050(7) 0.014(6) -0.015(6) 0.004(7)
C494_4 0.39(4) 0.36(4) 0.26(3) 0.12(3) 0.23(3) 0.03(3)
P1_4 0.0411(18) 0.0647(19) 0.0602(19) 0.0356(16) 0.0069(15) -0.0016(15)
C51_4 0.037(6) 0.079(5) 0.073(8) 0.053(6) 0.006(5) 0.000(5)
C52_4 0.054(7) 0.084(7) 0.123(11) 0.071(8) -0.006(7) -0.004(6)
C53_4 0.078(9) 0.102(9) 0.158(14) 0.089(11) 0.007(8) 0.019(6)
C54_4 0.083(9) 0.088(8) 0.181(16) 0.085(10) 0.034(10) 0.025(7)
C55_4 0.073(7) 0.084(7) 0.130(12) 0.070(9) 0.028(8) 0.007(7)
C56_4 0.051(7) 0.071(6) 0.082(9) 0.045(7) 0.006(6) 0.007(5)
C61_4 0.031(6) 0.058(6) 0.056(5) 0.031(5) 0.011(5) 0.002(6)
C62_4 0.049(7) 0.054(6) 0.061(6) 0.026(5) 0.010(6) 0.004(6)
C63_4 0.059(8) 0.085(7) 0.057(6) 0.037(6) 0.019(6) 0.019(7)
C64_4 0.038(7) 0.101(8) 0.060(6) 0.053(6) 0.014(6) 0.021(7)
C65_4 0.039(7) 0.075(7) 0.076(7) 0.047(6) 0.008(6) 0.000(6)
C66_4 0.054(7) 0.053(6) 0.058(6) 0.027(5) -0.001(6) 0.002(6)
C71_4 0.044(5) 0.051(7) 0.049(7) 0.022(5) 0.012(5) 0.001(5)
C72_4 0.052(6) 0.068(8) 0.069(8) 0.036(6) 0.018(6) 0.008(6)
C73_4 0.058(7) 0.088(9) 0.064(8) 0.031(6) 0.019(6) 0.022(7)
C74_4 0.061(8) 0.056(8) 0.075(9) 0.017(6) 0.037(6) 0.012(6)
C75_4 0.083(8) 0.067(8) 0.072(8) 0.032(6) 0.046(7) 0.016(7)
C76_4 0.064(7) 0.068(8) 0.065(8) 0.033(6) 0.025(6) 0.014(6)
C81_4 0.055(6) 0.085(7) 0.062(6) 0.036(5) 0.006(5) -0.003(6)
C82_4 0.079(8) 0.106(10) 0.060(7) 0.026(6) 0.002(6) -0.015(7)
C83_4 0.136(12) 0.126(13) 0.059(8) 0.020(7) -0.008(8) -0.040(10)
C84_4 0.110(11) 0.110(12) 0.089(9) 0.034(8) -0.036(9) -0.052(10)
C85_4 0.068(8) 0.098(11) 0.106(9) 0.063(8) -0.028(7) -0.027(7)
C86_4 0.048(6) 0.087(8) 0.081(7) 0.051(6) -0.006(5) -0.011(6)

loop_
_atom_type_symbol
_atom_type_description
_atom_type_scat_dispersion_real
_atom_type_scat_dispersion_imag
_atom_type_scat_source
C C 0.0033 0.0016 'International Tables Vol C Tables 4.2.6.8 and 6.1.1.4'
H H 0.0000 0.0000 'International Tables Vol C Tables 4.2.6.8 and 6.1.1.4'
O O 0.0106 0.0060 'International Tables Vol C Tables 4.2.6.8 and 6.1.1.4'
Al Al 0.0645 0.0514 'International Tables Vol C Tables 4.2.6.8 and 6.1.1.4'
P P 0.1023 0.0942 'International Tables Vol C Tables 4.2.6.8 and 6.1.1.4'

loop_
_geom_angle_atom_site_label_1
_geom_angle_atom_site_label_2
_geom_angle_atom_site_label_3
_geom_angle
O1_1 Al1_1 O2_1 118.0(3)
O1_1 Al1_1 O3_1 106.4(3)
O2_1 Al1_1 O3_1 108.4(3)
O1_1 Al1_1 O4_1 104.8(3)
O2_1 Al1_1 O4_1 100.9(3)
O3_1 Al1_1 O4_1 118.9(3)
C11_1 O1_1 Al1_1 158.2(5)
C21_1 O2_1 Al1_1 144.0(5)
C31_1 O3_1 Al1_1 152.7(5)
C41_1 O4_1 Al1_1 143.0(5)
O1_1 C11_1 C12_1 119.2(6)
O1_1 C11_1 C16_1 121.0(6)
C12_1 C11_1 C16_1 119.7(7)
C13_1 C12_1 C11_1 119.0(7)
C13_1 C12_1 C17_1 122.2(7)
C11_1 C12_1 C17_1 118.8(7)
C12_1 C13_1 C14_1 123.5(7)
C12_1 C13_1 H13_1 118.2
C14_1 C13_1 H13_1 118.2
C13_1 C14_1 C15_1 116.2(7)
C13_1 C14_1 C18_1 122.6(7)
C15_1 C14_1 C18_1 121.2(7)
C14_1 C15_1 C16_1 124.2(7)
C14_1 C15_1 H15_1 117.9
C16_1 C15_1 H15_1 117.9
C15_1 C16_1 C11_1 117.3(7)
C15_1 C16_1 C19_1 121.2(7)
C11_1 C16_1 C19_1 121.5(7)
C12_1 C17_1 C27_1 112.1(6)
C12_1 C17_1 H17A_1 109.2
C27_1 C17_1 H17A_1 109.2
C12_1 C17_1 H17B_1 109.2
C27_1 C17_1 H17B_1 109.2
H17A_1 C17_1 H17B_1 107.9
C183_1 C18_1 C182_1 110.5(8)
C183_1 C18_1 C181_1 106.2(8)
C182_1 C18_1 C181_1 106.0(8)
C183_1 C18_1 C14_1 110.5(8)
C182_1 C18_1 C14_1 113.1(7)
C181_1 C18_1 C14_1 110.3(7)
C193_1 C19_1 C191_1 106.4(8)
C193_1 C19_1 C16_1 111.3(7)
C191_1 C19_1 C16_1 111.1(7)
C193_1 C19_1 C192_1 108.0(7)
C191_1 C19_1 C192_1 108.6(8)
C16_1 C19_1 C192_1 111.2(7)
O2_1 C21_1 C22_1 119.0(6)
O2_1 C21_1 C26_1 120.8(6)
C22_1 C21_1 C26_1 120.2(6)
C23_1 C22_1 C21_1 119.0(7)
C23_1 C22_1 C27_1 120.4(7)
C21_1 C22_1 C27_1 120.4(6)
C24_1 C23_1 C22_1 123.4(7)
C24_1 C23_1 H23_1 118.3
C22_1 C23_1 H23_1 118.3
C23_1 C24_1 C25_1 115.8(7)
C23_1 C24_1 C28_1 122.7(7)
C25_1 C24_1 C28_1 121.4(7)
C24_1 C25_1 C26_1 124.9(7)
C24_1 C25_1 H25_1 117.5
C26_1 C25_1 H25_1 117.5
C25_1 C26_1 C21_1 116.6(6)
C25_1 C26_1 C29_1 122.0(7)
C21_1 C26_1 C29_1 121.4(6)
C22_1 C27_1 C17_1 116.2(7)
C22_1 C27_1 H27A_1 108.2
C17_1 C27_1 H27A_1 108.2
C22_1 C27_1 H27B_1 108.2
C17_1 C27_1 H27B_1 108.2
H27A_1 C27_1 H27B_1 107.4
C281_1 C28_1 C283_1 108.7(11)
C281_1 C28_1 C282_1 108.1(12)
C283_1 C28_1 C282_1 106.5(12)
C281_1 C28_1 C24_1 113.1(8)
C283_1 C28_1 C24_1 110.7(8)
C282_1 C28_1 C24_1 109.5(8)
C26_1 C29_1 C293_1 111.1(7)
C26_1 C29_1 C291_1 110.8(7)
C293_1 C29_1 C291_1 110.6(7)
C26_1 C29_1 C292_1 111.7(6)
C293_1 C29_1 C292_1 106.7(7)
C291_1 C29_1 C292_1 105.7(7)
O3_1 C31_1 C32_1 119.4(6)
O3_1 C31_1 C36_1 120.5(6)
C32_1 C31_1 C36_1 120.1(6)
C33_1 C32_1 C31_1 118.7(6)
C33_1 C32_1 C37_1 120.9(7)
C31_1 C32_1 C37_1 120.3(6)
C32_1 C33_1 C34_1 123.3(7)
C32_1 C33_1 H33_1 118.4
C34_1 C33_1 H33_1 118.4
C35_1 C34_1 C33_1 115.6(7)
C35_1 C34_1 C38_1 120.5(7)
C33_1 C34_1 C38_1 123.8(7)
C36_1 C35_1 C34_1 124.8(7)
C36_1 C35_1 H35_1 117.6
C34_1 C35_1 H35_1 117.6
C35_1 C36_1 C31_1 117.2(6)
C35_1 C36_1 C39_1 120.4(7)
C31_1 C36_1 C39_1 122.4(6)
C32_1 C37_1 C47_1 114.5(6)
C32_1 C37_1 H37A_1 108.6
C47_1 C37_1 H37A_1 108.6
C32_1 C37_1 H37B_1 108.6
C47_1 C37_1 H37B_1 108.6
H37A_1 C37_1 H37B_1 107.6
C383_1 C38_1 C381_1 103.0(12)
C383_1 C38_1 C382_1 111.8(11)
C381_1 C38_1 C382_1 108.4(11)
C383_1 C38_1 C34_1 108.1(10)
C381_1 C38_1 C34_1 111.2(8)
C382_1 C38_1 C34_1 113.8(8)
C393_1 C39_1 C36_1 109.4(7)
C393_1 C39_1 C392_1 107.8(7)
C36_1 C39_1 C392_1 111.6(7)
C393_1 C39_1 C391_1 111.3(7)
C36_1 C39_1 C391_1 110.3(7)
C392_1 C39_1 C391_1 106.4(7)
O4_1 C41_1 C42_1 119.1(6)
O4_1 C41_1 C46_1 120.9(6)
C42_1 C41_1 C46_1 120.1(6)
C43_1 C42_1 C41_1 119.8(6)
C43_1 C42_1 C47_1 120.2(7)
C41_1 C42_1 C47_1 119.9(6)
C42_1 C43_1 C44_1 122.3(7)
C42_1 C43_1 H43_1 118.9
C44_1 C43_1 H43_1 118.9
C45_1 C44_1 C43_1 116.3(6)
C45_1 C44_1 C48_1 122.7(7)
C43_1 C44_1 C48_1 120.7(7)
C46_1 C45_1 C44_1 125.4(7)
C46_1 C45_1 H45_1 117.3
C44_1 C45_1 H45_1 117.3
C45_1 C46_1 C41_1 116.2(6)
C45_1 C46_1 C49_1 122.0(6)
C41_1 C46_1 C49_1 121.6(6)
C42_1 C47_1 C37_1 115.6(7)
C42_1 C47_1 H47A_1 108.4
C37_1 C47_1 H47A_1 108.4
C42_1 C47_1 H47B_1 108.4
C37_1 C47_1 H47B_1 108.4
H47A_1 C47_1 H47B_1 107.4
C483_1 C48_1 C481_1 111.4(8)
C483_1 C48_1 C44_1 112.0(7)
C481_1 C48_1 C44_1 112.1(7)
C483_1 C48_1 C482_1 104.4(8)
C481_1 C48_1 C482_1 108.6(7)
C44_1 C48_1 C482_1 108.0(7)
C491_1 C49_1 C46_1 111.8(7)
C491_1 C49_1 C492_1 108.1(7)
C46_1 C49_1 C492_1 108.7(6)
C491_1 C49_1 C493_1 108.4(7)
C46_1 C49_1 C493_1 113.2(6)
C492_1 C49_1 C493_1 106.4(7)
C18_1 C181_1 H18A_1 109.5
C18_1 C181_1 H18B_1 109.5
H18A_1 C181_1 H18B_1 109.5
C18_1 C181_1 H18C_1 109.5
H18A_1 C181_1 H18C_1 109.5
H18B_1 C181_1 H18C_1 109.5
C18_1 C182_1 H18D_1 109.5
C18_1 C182_1 H18E_1 109.5
H18D_1 C182_1 H18E_1 109.5
C18_1 C182_1 H18F_1 109.5
H18D_1 C182_1 H18F_1 109.5
H18E_1 C182_1 H18F_1 109.5
C18_1 C183_1 C184_1 114.9(11)
C18_1 C183_1 H18G_1 108.5
C184_1 C183_1 H18G_1 108.5
C18_1 C183_1 H18H_1 108.5
C184_1 C183_1 H18H_1 108.5
H18G_1 C183_1 H18H_1 107.5
C183_1 C184_1 H18I_1 109.5
C183_1 C184_1 H18J_1 109.5
H18I_1 C184_1 H18J_1 109.5
C183_1 C184_1 H18K_1 109.5
H18I_1 C184_1 H18K_1 109.5
H18J_1 C184_1 H18K_1 109.5
C19_1 C191_1 H19A_1 109.5
C19_1 C191_1 H19B_1 109.5
H19A_1 C191_1 H19B_1 109.5
C19_1 C191_1 H19C_1 109.5
H19A_1 C191_1 H19C_1 109.5
H19B_1 C191_1 H19C_1 109.5
C19_1 C192_1 H19D_1 109.5
C19_1 C192_1 H19E_1 109.5
H19D_1 C192_1 H19E_1 109.5
C19_1 C192_1 H19F_1 109.5
H19D_1 C192_1 H19F_1 109.5
H19E_1 C192_1 H19F_1 109.5
C194_1 C193_1 C19_1 114.7(9)
C194_1 C193_1 H19G_1 108.6
C19_1 C193_1 H19G_1 108.6
C194_1 C193_1 H19H_1 108.6
C19_1 C193_1 H19H_1 108.6
H19G_1 C193_1 H19H_1 107.6
C193_1 C194_1 H19I_1 109.5
C193_1 C194_1 H19J_1 109.5
H19I_1 C194_1 H19J_1 109.5
C193_1 C194_1 H19K_1 109.5
H19I_1 C194_1 H19K_1 109.5
H19J_1 C194_1 H19K_1 109.5
C28_1 C281_1 H28A_1 109.5
C28_1 C281_1 H28B_1 109.5
H28A_1 C281_1 H28B_1 109.5
C28_1 C281_1 H28C_1 109.5
H28A_1 C281_1 H28C_1 109.5
H28B_1 C281_1 H28C_1 109.5
C28_1 C282_1 H28D_1 109.5
C28_1 C282_1 H28E_1 109.5
H28D_1 C282_1 H28E_1 109.5
C28_1 C282_1 H28F_1 109.5
H28D_1 C282_1 H28F_1 109.5
H28E_1 C282_1 H28F_1 109.5
C28_1 C283_1 C284_1 104.1(14)
C28_1 C283_1 H28G_1 110.9
C284_1 C283_1 H28G_1 110.9
C28_1 C283_1 H28H_1 110.9
C284_1 C283_1 H28H_1 110.9
H28G_1 C283_1 H28H_1 108.9
C283_1 C284_1 H28I_1 109.5
C283_1 C284_1 H28J_1 109.5
H28I_1 C284_1 H28J_1 109.5
C283_1 C284_1 H28K_1 109.5
H28I_1 C284_1 H28K_1 109.5
H28J_1 C284_1 H28K_1 109.5
C29_1 C291_1 H29A_1 109.5
C29_1 C291_1 H29B_1 109.5
H29A_1 C291_1 H29B_1 109.5
C29_1 C291_1 H29C_1 109.5
H29A_1 C291_1 H29C_1 109.5
H29B_1 C291_1 H29C_1 109.5
C29_1 C292_1 H29D_1 109.5
C29_1 C292_1 H29E_1 109.5
H29D_1 C292_1 H29E_1 109.5
C29_1 C292_1 H29F_1 109.5
H29D_1 C292_1 H29F_1 109.5
H29E_1 C292_1 H29F_1 109.5
C294_1 C293_1 C29_1 114.6(9)
C294_1 C293_1 H29G_1 108.6
C29_1 C293_1 H29G_1 108.6
C294_1 C293_1 H29H_1 108.6
C29_1 C293_1 H29H_1 108.6
H29G_1 C293_1 H29H_1 107.6
C293_1 C294_1 H29I_1 109.5
C293_1 C294_1 H29J_1 109.5
H29I_1 C294_1 H29J_1 109.5
C293_1 C294_1 H29K_1 109.5
H29I_1 C294_1 H29K_1 109.5
H29J_1 C294_1 H29K_1 109.5
C38_1 C381_1 H38A_1 109.5
C38_1 C381_1 H38B_1 109.5
H38A_1 C381_1 H38B_1 109.5
C38_1 C381_1 H38C_1 109.5
H38A_1 C381_1 H38C_1 109.5
H38B_1 C381_1 H38C_1 109.5
C38_1 C382_1 H38D_1 109.5
C38_1 C382_1 H38E_1 109.5
H38D_1 C382_1 H38E_1 109.5
C38_1 C382_1 H38F_1 109.5
H38D_1 C382_1 H38F_1 109.5
H38E_1 C382_1 H38F_1 109.5
C384_1 C383_1 C38_1 129.3(17)
C384_1 C383_1 H38G_1 104.9
C38_1 C383_1 H38G_1 104.9
C384_1 C383_1 H38H_1 104.9
C38_1 C383_1 H38H_1 104.9
H38G_1 C383_1 H38H_1 105.8
C383_1 C384_1 H38I_1 109.5
C383_1 C384_1 H38J_1 109.5
H38I_1 C384_1 H38J_1 109.5
C383_1 C384_1 H38K_1 109.5
H38I_1 C384_1 H38K_1 109.5
H38J_1 C384_1 H38K_1 109.5
C39_1 C391_1 H39A_1 109.5
C39_1 C391_1 H39B_1 109.5
H39A_1 C391_1 H39B_1 109.5
C39_1 C391_1 H39C_1 109.5
H39A_1 C391_1 H39C_1 109.5
H39B_1 C391_1 H39C_1 109.5
C39_1 C392_1 H39D_1 109.5
C39_1 C392_1 H39E_1 109.5
H39D_1 C392_1 H39E_1 109.5
C39_1 C392_1 H39F_1 109.5
H39D_1 C392_1 H39F_1 109.5
H39E_1 C392_1 H39F_1 109.5
C394_1 C393_1 C39_1 115.1(10)
C394_1 C393_1 H39G_1 108.5
C39_1 C393_1 H39G_1 108.5
C394_1 C393_1 H39H_1 108.5
C39_1 C393_1 H39H_1 108.5
H39G_1 C393_1 H39H_1 107.5
C393_1 C394_1 H39I_1 109.5
C393_1 C394_1 H39J_1 109.5
H39I_1 C394_1 H39J_1 109.5
C393_1 C394_1 H39K_1 109.5
H39I_1 C394_1 H39K_1 109.5
H39J_1 C394_1 H39K_1 109.5
C48_1 C481_1 H48A_1 109.5
C48_1 C481_1 H48B_1 109.5
H48A_1 C481_1 H48B_1 109.5
C48_1 C481_1 H48C_1 109.5
H48A_1 C481_1 H48C_1 109.5
H48B_1 C481_1 H48C_1 109.5
C48_1 C482_1 H48D_1 109.5
C48_1 C482_1 H48E_1 109.5
H48D_1 C482_1 H48E_1 109.5
C48_1 C482_1 H48F_1 109.5
H48D_1 C482_1 H48F_1 109.5
H48E_1 C482_1 H48F_1 109.5
C484_1 C483_1 C48_1 111.9(10)
C484_1 C483_1 H48G_1 109.2
C48_1 C483_1 H48G_1 109.2
C484_1 C483_1 H48H_1 109.2
C48_1 C483_1 H48H_1 109.2
H48G_1 C483_1 H48H_1 107.9
C483_1 C484_1 H48I_1 109.5
C483_1 C484_1 H48J_1 109.5
H48I_1 C484_1 H48J_1 109.5
C483_1 C484_1 H48K_1 109.5
H48I_1 C484_1 H48K_1 109.5
H48J_1 C484_1 H48K_1 109.5
C49_1 C491_1 H49A_1 109.5
C49_1 C491_1 H49B_1 109.5
H49A_1 C491_1 H49B_1 109.5
C49_1 C491_1 H49C_1 109.5
H49A_1 C491_1 H49C_1 109.5
H49B_1 C491_1 H49C_1 109.5
C49_1 C492_1 H49D_1 109.5
C49_1 C492_1 H49E_1 109.5
H49D_1 C492_1 H49E_1 109.5
C49_1 C492_1 H49F_1 109.5
H49D_1 C492_1 H49F_1 109.5
H49E_1 C492_1 H49F_1 109.5
C494_1 C493_1 C49_1 117.6(7)
C494_1 C493_1 H49G_1 107.9
C49_1 C493_1 H49G_1 107.9
C494_1 C493_1 H49H_1 107.9
C49_1 C493_1 H49H_1 107.9
H49G_1 C493_1 H49H_1 107.2
C493_1 C494_1 H49I_1 109.5
C493_1 C494_1 H49J_1 109.5
H49I_1 C494_1 H49J_1 109.5
C493_1 C494_1 H49K_1 109.5
H49I_1 C494_1 H49K_1 109.5
H49J_1 C494_1 H49K_1 109.5
C61_1 P1_1 C71_1 109.7(4)
C61_1 P1_1 C51_1 110.8(4)
C71_1 P1_1 C51_1 108.4(4)
C61_1 P1_1 C81_1 108.7(4)
C71_1 P1_1 C81_1 108.2(4)
C51_1 P1_1 C81_1 111.2(4)
C56_1 C51_1 C52_1 119.2(8)
C56_1 C51_1 P1_1 121.6(7)
C52_1 C51_1 P1_1 119.2(7)
C53_1 C52_1 C51_1 120.5(10)
C53_1 C52_1 H52_1 119.7
C51_1 C52_1 H52_1 119.7
C54_1 C53_1 C52_1 120.0(11)
C54_1 C53_1 H53_1 120.0
C52_1 C53_1 H53_1 120.0
C53_1 C54_1 C55_1 119.6(11)
C53_1 C54_1 H54_1 120.2
C55_1 C54_1 H54_1 120.2
C54_1 C55_1 C56_1 121.2(11)
C54_1 C55_1 H55_1 119.4
C56_1 C55_1 H55_1 119.4
C51_1 C56_1 C55_1 119.3(10)
C51_1 C56_1 H56_1 120.4
C55_1 C56_1 H56_1 120.4
C62_1 C61_1 C66_1 119.3(7)
C62_1 C61_1 P1_1 120.8(6)
C66_1 C61_1 P1_1 119.7(6)
C63_1 C62_1 C61_1 120.3(8)
C63_1 C62_1 H62_1 119.8
C61_1 C62_1 H62_1 119.8
C64_1 C63_1 C62_1 119.4(8)
C64_1 C63_1 H63_1 120.3
C62_1 C63_1 H63_1 120.3
C63_1 C64_1 C65_1 120.8(8)
C63_1 C64_1 H64_1 119.6
C65_1 C64_1 H64_1 119.6
C64_1 C65_1 C66_1 120.2(8)
C64_1 C65_1 H65_1 119.9
C66_1 C65_1 H65_1 119.9
C65_1 C66_1 C61_1 119.9(8)
C65_1 C66_1 H66_1 120.0
C61_1 C66_1 H66_1 120.0
C76_1 C71_1 C72_1 118.7(7)
C76_1 C71_1 P1_1 120.9(6)
C72_1 C71_1 P1_1 120.3(6)
C73_1 C72_1 C71_1 120.0(8)
C73_1 C72_1 H72_1 120.0
C71_1 C72_1 H72_1 120.0
C74_1 C73_1 C72_1 120.3(9)
C74_1 C73_1 H73_1 119.8
C72_1 C73_1 H73_1 119.8
C73_1 C74_1 C75_1 120.1(9)
C73_1 C74_1 H74_1 119.9
C75_1 C74_1 H74_1 119.9
C74_1 C75_1 C76_1 119.6(9)
C74_1 C75_1 H75_1 120.2
C76_1 C75_1 H75_1 120.2
C75_1 C76_1 C71_1 121.3(8)
C75_1 C76_1 H76_1 119.4
C71_1 C76_1 H76_1 119.4
C82_1 C81_1 C86_1 118.6(7)
C82_1 C81_1 P1_1 121.3(6)
C86_1 C81_1 P1_1 119.6(6)
C81_1 C82_1 C83_1 119.7(8)
C81_1 C82_1 H82_1 120.1
C83_1 C82_1 H82_1 120.1
C84_1 C83_1 C82_1 121.0(8)
C84_1 C83_1 H83_1 119.5
C82_1 C83_1 H83_1 119.5
C85_1 C84_1 C83_1 119.9(9)
C85_1 C84_1 H84_1 120.1
C83_1 C84_1 H84_1 120.1
C84_1 C85_1 C86_1 119.0(9)
C84_1 C85_1 H85_1 120.5
C86_1 C85_1 H85_1 120.5
C81_1 C86_1 C85_1 121.8(8)
C81_1 C86_1 H86_1 119.1
C85_1 C86_1 H86_1 119.1
O1_2 Al1_2 O4_2 104.4(3)
O1_2 Al1_2 O2_2 118.6(3)
O4_2 Al1_2 O2_2 106.2(3)
O1_2 Al1_2 O3_2 99.8(3)
O4_2 Al1_2 O3_2 119.9(3)
O2_2 Al1_2 O3_2 108.7(3)
C11_2 O1_2 Al1_2 145.9(6)
C21_2 O2_2 Al1_2 152.7(5)
C31_2 O3_2 Al1_2 145.7(6)
C41_2 O4_2 Al1_2 153.2(6)
O1_2 C11_2 C12_2 118.6(7)
O1_2 C11_2 C16_2 121.7(7)
C12_2 C11_2 C16_2 119.5(7)
C13_2 C12_2 C11_2 119.4(7)
C13_2 C12_2 C17_2 120.7(7)
C11_2 C12_2 C17_2 119.8(7)
C12_2 C13_2 C14_2 122.5(8)
C12_2 C13_2 H13_2 118.8
C14_2 C13_2 H13_2 118.8
C15_2 C14_2 C13_2 116.7(7)
C15_2 C14_2 C18_2 122.4(8)
C13_2 C14_2 C18_2 120.8(8)
C14_2 C15_2 C16_2 123.7(8)
C14_2 C15_2 H15_2 118.2
C16_2 C15_2 H15_2 118.2
C15_2 C16_2 C11_2 118.2(7)
C15_2 C16_2 C19_2 119.8(7)
C11_2 C16_2 C19_2 121.9(7)
C12_2 C17_2 C27_2 114.6(7)
C12_2 C17_2 H17A_2 108.6
C27_2 C17_2 H17A_2 108.6
C12_2 C17_2 H17B_2 108.6
C27_2 C17_2 H17B_2 108.6
H17A_2 C17_2 H17B_2 107.6
C183_2 C18_2 C181_2 109.7(9)
C183_2 C18_2 C14_2 109.7(9)
C181_2 C18_2 C14_2 112.9(8)
C183_2 C18_2 C182_2 103.8(10)
C181_2 C18_2 C182_2 110.0(9)
C14_2 C18_2 C182_2 110.3(8)
C193_2 C19_2 C16_2 109.7(10)
C193_2 C19_2 C191_2 108.9(10)
C16_2 C19_2 C191_2 111.4(8)
C193_2 C19_2 C192_2 109.2(11)
C16_2 C19_2 C192_2 112.6(9)
C191_2 C19_2 C192_2 104.8(10)
O2_2 C21_2 C22_2 120.4(7)
O2_2 C21_2 C26_2 120.4(7)
C22_2 C21_2 C26_2 119.2(7)
C23_2 C22_2 C21_2 120.1(7)
C23_2 C22_2 C27_2 121.0(7)
C21_2 C22_2 C27_2 118.9(7)
C22_2 C23_2 C24_2 121.9(7)
C22_2 C23_2 H23_2 119.1
C24_2 C23_2 H23_2 119.1
C25_2 C24_2 C23_2 117.0(7)
C25_2 C24_2 C28_2 119.5(7)
C23_2 C24_2 C28_2 123.4(7)
C24_2 C25_2 C26_2 124.2(8)
C24_2 C25_2 H25_2 117.9
C26_2 C25_2 H25_2 117.9
C25_2 C26_2 C21_2 117.4(7)
C25_2 C26_2 C29_2 119.7(7)
C21_2 C26_2 C29_2 122.8(7)
C22_2 C27_2 C17_2 113.6(7)
C22_2 C27_2 H27A_2 108.8
C17_2 C27_2 H27A_2 108.8
C22_2 C27_2 H27B_2 108.8
C17_2 C27_2 H27B_2 108.8
H27A_2 C27_2 H27B_2 107.7
C283_2 C28_2 C281_2 113.6(11)
C283_2 C28_2 C282_2 99.8(11)
C281_2 C28_2 C282_2 106.3(10)
C283_2 C28_2 C24_2 113.5(9)
C281_2 C28_2 C24_2 113.6(8)
C282_2 C28_2 C24_2 108.7(9)
C293_2 C29_2 C291_2 108.5(7)
C293_2 C29_2 C26_2 107.4(6)
C291_2 C29_2 C26_2 110.9(7)
C293_2 C29_2 C292_2 112.0(7)
C291_2 C29_2 C292_2 106.6(7)
C26_2 C29_2 C292_2 111.5(7)
O3_2 C31_2 C32_2 118.8(7)
O3_2 C31_2 C36_2 121.1(7)
C32_2 C31_2 C36_2 120.0(7)
C33_2 C32_2 C31_2 119.7(7)
C33_2 C32_2 C37_2 121.1(7)
C31_2 C32_2 C37_2 119.1(7)
C34_2 C33_2 C32_2 122.2(7)
C34_2 C33_2 H33_2 118.9
C32_2 C33_2 H33_2 118.9
C33_2 C34_2 C35_2 117.1(7)
C33_2 C34_2 C38_2 122.1(7)
C35_2 C34_2 C38_2 120.8(7)
C34_2 C35_2 C36_2 123.8(7)
C34_2 C35_2 H35_2 118.1
C36_2 C35_2 H35_2 118.1
C35_2 C36_2 C31_2 117.2(7)
C35_2 C36_2 C39_2 121.5(7)
C31_2 C36_2 C39_2 121.2(7)
C32_2 C37_2 C47_2 115.4(7)
C32_2 C37_2 H37A_2 108.4
C47_2 C37_2 H37A_2 108.4
C32_2 C37_2 H37B_2 108.4
C47_2 C37_2 H37B_2 108.4
H37A_2 C37_2 H37B_2 107.5
C383_2 C38_2 C382_2 107.3(12)
C383_2 C38_2 C381_2 106.4(12)
C382_2 C38_2 C381_2 104.9(10)
C383_2 C38_2 C34_2 112.6(8)
C382_2 C38_2 C34_2 113.1(8)
C381_2 C38_2 C34_2 112.0(8)
C393_2 C39_2 C36_2 110.7(7)
C393_2 C39_2 C392_2 108.3(7)
C36_2 C39_2 C392_2 111.9(7)
C393_2 C39_2 C391_2 110.9(8)
C36_2 C39_2 C391_2 108.6(7)
C392_2 C39_2 C391_2 106.3(8)
O4_2 C41_2 C42_2 119.0(7)
O4_2 C41_2 C46_2 121.8(7)
C42_2 C41_2 C46_2 119.2(7)
C43_2 C42_2 C41_2 120.2(7)
C43_2 C42_2 C47_2 120.1(7)
C41_2 C42_2 C47_2 119.4(7)
C42_2 C43_2 C44_2 122.3(8)
C42_2 C43_2 H43_2 118.8
C44_2 C43_2 H43_2 118.8
C43_2 C44_2 C45_2 116.1(8)
C43_2 C44_2 C48_2 121.5(8)
C45_2 C44_2 C48_2 122.4(8)
C44_2 C45_2 C46_2 124.6(8)
C44_2 C45_2 H45_2 117.7
C46_2 C45_2 H45_2 117.7
C45_2 C46_2 C41_2 117.4(7)
C45_2 C46_2 C49_2 120.7(8)
C41_2 C46_2 C49_2 121.8(7)
C42_2 C47_2 C37_2 110.2(7)
C42_2 C47_2 H47A_2 109.6
C37_2 C47_2 H47A_2 109.6
C42_2 C47_2 H47B_2 109.6
C37_2 C47_2 H47B_2 109.6
H47A_2 C47_2 H47B_2 108.1
C483_2 C48_2 C482_2 112.5(11)
C483_2 C48_2 C44_2 110.0(9)
C482_2 C48_2 C44_2 113.1(9)
C483_2 C48_2 C481_2 102.4(11)
C482_2 C48_2 C481_2 107.2(10)
C44_2 C48_2 C481_2 111.0(9)
C493_2 C49_2 C491_2 108.8(9)
C493_2 C49_2 C46_2 111.7(9)
C491_2 C49_2 C46_2 110.1(8)
C493_2 C49_2 C492_2 107.9(9)
C491_2 C49_2 C492_2 106.0(9)
C46_2 C49_2 C492_2 112.1(8)
C18_2 C181_2 H18A_2 109.5
C18_2 C181_2 H18B_2 109.5
H18A_2 C181_2 H18B_2 109.5
C18_2 C181_2 H18C_2 109.5
H18A_2 C181_2 H18C_2 109.5
H18B_2 C181_2 H18C_2 109.5
C18_2 C182_2 H18D_2 109.5
C18_2 C182_2 H18E_2 109.5
H18D_2 C182_2 H18E_2 109.5
C18_2 C182_2 H18F_2 109.5
H18D_2 C182_2 H18F_2 109.5
H18E_2 C182_2 H18F_2 109.5
C18_2 C183_2 C184_2 111.2(12)
C18_2 C183_2 H18G_2 109.4
C184_2 C183_2 H18G_2 109.4
C18_2 C183_2 H18H_2 109.4
C184_2 C183_2 H18H_2 109.4
H18G_2 C183_2 H18H_2 108.0
C183_2 C184_2 H18I_2 109.5
C183_2 C184_2 H18J_2 109.5
H18I_2 C184_2 H18J_2 109.5
C183_2 C184_2 H18K_2 109.5
H18I_2 C184_2 H18K_2 109.5
H18J_2 C184_2 H18K_2 109.5
C19_2 C191_2 H19A_2 109.5
C19_2 C191_2 H19B_2 109.5
H19A_2 C191_2 H19B_2 109.5
C19_2 C191_2 H19C_2 109.5
H19A_2 C191_2 H19C_2 109.5
H19B_2 C191_2 H19C_2 109.5
C19_2 C192_2 H19D_2 109.5
C19_2 C192_2 H19E_2 109.5
H19D_2 C192_2 H19E_2 109.5
C19_2 C192_2 H19F_2 109.5
H19D_2 C192_2 H19F_2 109.5
H19E_2 C192_2 H19F_2 109.5
C194_2 C193_2 C19_2 123.0(18)
C194_2 C193_2 H19G_2 106.6
C19_2 C193_2 H19G_2 106.6
C194_2 C193_2 H19H_2 106.6
C19_2 C193_2 H19H_2 106.6
H19G_2 C193_2 H19H_2 106.5
C193_2 C194_2 H19I_2 109.5
C193_2 C194_2 H19J_2 109.5
H19I_2 C194_2 H19J_2 109.5
C193_2 C194_2 H19K_2 109.5
H19I_2 C194_2 H19K_2 109.5
H19J_2 C194_2 H19K_2 109.5
C28_2 C281_2 H28A_2 109.5
C28_2 C281_2 H28B_2 109.5
H28A_2 C281_2 H28B_2 109.5
C28_2 C281_2 H28C_2 109.5
H28A_2 C281_2 H28C_2 109.5
H28B_2 C281_2 H28C_2 109.5
C28_2 C282_2 H28D_2 109.5
C28_2 C282_2 H28E_2 109.5
H28D_2 C282_2 H28E_2 109.5
C28_2 C282_2 H28F_2 109.5
H28D_2 C282_2 H28F_2 109.5
H28E_2 C282_2 H28F_2 109.5
C28_2 C283_2 C284_2 115.9(14)
C28_2 C283_2 H28G_2 108.3
C284_2 C283_2 H28G_2 108.3
C28_2 C283_2 H28H_2 108.3
C284_2 C283_2 H28H_2 108.3
H28G_2 C283_2 H28H_2 107.4
C283_2 C284_2 H28I_2 109.5
C283_2 C284_2 H28J_2 109.5
H28I_2 C284_2 H28J_2 109.5
C283_2 C284_2 H28K_2 109.5
H28I_2 C284_2 H28K_2 109.5
H28J_2 C284_2 H28K_2 109.5
C29_2 C291_2 H29A_2 109.5
C29_2 C291_2 H29B_2 109.5
H29A_2 C291_2 H29B_2 109.5
C29_2 C291_2 H29C_2 109.5
H29A_2 C291_2 H29C_2 109.5
H29B_2 C291_2 H29C_2 109.5
C29_2 C292_2 H29D_2 109.5
C29_2 C292_2 H29E_2 109.5
H29D_2 C292_2 H29E_2 109.5
C29_2 C292_2 H29F_2 109.5
H29D_2 C292_2 H29F_2 109.5
H29E_2 C292_2 H29F_2 109.5
C294_2 C293_2 C29_2 113.5(8)
C294_2 C293_2 H29G_2 108.9
C29_2 C293_2 H29G_2 108.9
C294_2 C293_2 H29H_2 108.9
C29_2 C293_2 H29H_2 108.9
H29G_2 C293_2 H29H_2 107.7
C293_2 C294_2 H29I_2 109.5
C293_2 C294_2 H29J_2 109.5
H29I_2 C294_2 H29J_2 109.5
C293_2 C294_2 H29K_2 109.5
H29I_2 C294_2 H29K_2 109.5
H29J_2 C294_2 H29K_2 109.5
C38_2 C381_2 H38A_2 109.5
C38_2 C381_2 H38B_2 109.5
H38A_2 C381_2 H38B_2 109.5
C38_2 C381_2 H38C_2 109.5
H38A_2 C381_2 H38C_2 109.5
H38B_2 C381_2 H38C_2 109.5
C38_2 C382_2 H38D_2 109.5
C38_2 C382_2 H38E_2 109.5
H38D_2 C382_2 H38E_2 109.5
C38_2 C382_2 H38F_2 109.5
H38D_2 C382_2 H38F_2 109.5
H38E_2 C382_2 H38F_2 109.5
C384_2 C383_2 C38_2 135.3(12)
C384_2 C383_2 H38G_2 103.3
C38_2 C383_2 H38G_2 103.3
C384_2 C383_2 H38H_2 103.3
C38_2 C383_2 H38H_2 103.3
H38G_2 C383_2 H38H_2 105.2
C383_2 C384_2 H38I_2 109.5
C383_2 C384_2 H38J_2 109.5
H38I_2 C384_2 H38J_2 109.5
C383_2 C384_2 H38K_2 109.5
H38I_2 C384_2 H38K_2 109.5
H38J_2 C384_2 H38K_2 109.5
C39_2 C391_2 H39A_2 109.5
C39_2 C391_2 H39B_2 109.5
H39A_2 C391_2 H39B_2 109.5
C39_2 C391_2 H39C_2 109.5
H39A_2 C391_2 H39C_2 109.5
H39B_2 C391_2 H39C_2 109.5
C39_2 C392_2 H39D_2 109.5
C39_2 C392_2 H39E_2 109.5
H39D_2 C392_2 H39E_2 109.5
C39_2 C392_2 H39F_2 109.5
H39D_2 C392_2 H39F_2 109.5
H39E_2 C392_2 H39F_2 109.5
C394_2 C393_2 C39_2 116.3(8)
C394_2 C393_2 H39G_2 108.2
C39_2 C393_2 H39G_2 108.2
C394_2 C393_2 H39H_2 108.2
C39_2 C393_2 H39H_2 108.2
H39G_2 C393_2 H39H_2 107.4
C393_2 C394_2 H39I_2 109.5
C393_2 C394_2 H39J_2 109.5
H39I_2 C394_2 H39J_2 109.5
C393_2 C394_2 H39K_2 109.5
H39I_2 C394_2 H39K_2 109.5
H39J_2 C394_2 H39K_2 109.5
C48_2 C481_2 H48A_2 109.5
C48_2 C481_2 H48B_2 109.5
H48A_2 C481_2 H48B_2 109.5
C48_2 C481_2 H48C_2 109.5
H48A_2 C481_2 H48C_2 109.5
H48B_2 C481_2 H48C_2 109.5
C48_2 C482_2 H48D_2 109.5
C48_2 C482_2 H48E_2 109.5
H48D_2 C482_2 H48E_2 109.5
C48_2 C482_2 H48F_2 109.5
H48D_2 C482_2 H48F_2 109.5
H48E_2 C482_2 H48F_2 109.5
C48_2 C483_2 C484_2 113.6(13)
C48_2 C483_2 H48G_2 108.8
C484_2 C483_2 H48G_2 108.8
C48_2 C483_2 H48H_2 108.8
C484_2 C483_2 H48H_2 108.8
H48G_2 C483_2 H48H_2 107.7
C483_2 C484_2 H48I_2 109.5
C483_2 C484_2 H48J_2 109.5
H48I_2 C484_2 H48J_2 109.5
C483_2 C484_2 H48K_2 109.5
H48I_2 C484_2 H48K_2 109.5
H48J_2 C484_2 H48K_2 109.5
C49_2 C491_2 H49A_2 109.5
C49_2 C491_2 H49B_2 109.5
H49A_2 C491_2 H49B_2 109.5
C49_2 C491_2 H49C_2 109.5
H49A_2 C491_2 H49C_2 109.5
H49B_2 C491_2 H49C_2 109.5
C49_2 C492_2 H49D_2 109.5
C49_2 C492_2 H49E_2 109.5
H49D_2 C492_2 H49E_2 109.5
C49_2 C492_2 H49F_2 109.5
H49D_2 C492_2 H49F_2 109.5
H49E_2 C492_2 H49F_2 109.5
C494_2 C493_2 C49_2 114.4(12)
C494_2 C493_2 H49G_2 108.6
C49_2 C493_2 H49G_2 108.6
C494_2 C493_2 H49H_2 108.6
C49_2 C493_2 H49H_2 108.6
H49G_2 C493_2 H49H_2 107.6
C493_2 C494_2 H49I_2 109.5
C493_2 C494_2 H49J_2 109.5
H49I_2 C494_2 H49J_2 109.5
C493_2 C494_2 H49K_2 109.5
H49I_2 C494_2 H49K_2 109.5
H49J_2 C494_2 H49K_2 109.5
C81_2 P1_2 C61_2 110.5(4)
C81_2 P1_2 C71_2 110.8(4)
C61_2 P1_2 C71_2 108.1(4)
C81_2 P1_2 C51_2 107.6(4)
C61_2 P1_2 C51_2 109.3(4)
C71_2 P1_2 C51_2 110.6(4)
C52_2 C51_2 C56_2 119.3(7)
C52_2 C51_2 P1_2 120.4(6)
C56_2 C51_2 P1_2 120.3(6)
C53_2 C52_2 C51_2 118.9(8)
C53_2 C52_2 H52_2 120.6
C51_2 C52_2 H52_2 120.6
C54_2 C53_2 C52_2 122.2(9)
C54_2 C53_2 H53_2 118.9
C52_2 C53_2 H53_2 118.9
C53_2 C54_2 C55_2 118.5(9)
C53_2 C54_2 H54_2 120.8
C55_2 C54_2 H54_2 120.8
C56_2 C55_2 C54_2 121.4(9)
C56_2 C55_2 H55_2 119.3
C54_2 C55_2 H55_2 119.3
C55_2 C56_2 C51_2 119.8(8)
C55_2 C56_2 H56_2 120.1
C51_2 C56_2 H56_2 120.1
C66_2 C61_2 C62_2 118.8(7)
C66_2 C61_2 P1_2 120.0(7)
C62_2 C61_2 P1_2 120.9(7)
C63_2 C62_2 C61_2 120.3(9)
C63_2 C62_2 H62_2 119.9
C61_2 C62_2 H62_2 119.9
C64_2 C63_2 C62_2 119.6(10)
C64_2 C63_2 H63_2 120.2
C62_2 C63_2 H63_2 120.2
C65_2 C64_2 C63_2 121.0(9)
C65_2 C64_2 H64_2 119.5
C63_2 C64_2 H64_2 119.5
C64_2 C65_2 C66_2 119.1(9)
C64_2 C65_2 H65_2 120.4
C66_2 C65_2 H65_2 120.4
C65_2 C66_2 C61_2 121.1(9)
C65_2 C66_2 H66_2 119.5
C61_2 C66_2 H66_2 119.5
C76_2 C71_2 C72_2 119.0(8)
C76_2 C71_2 P1_2 120.4(7)
C72_2 C71_2 P1_2 120.6(7)
C73_2 C72_2 C71_2 120.6(9)
C73_2 C72_2 H72_2 119.7
C71_2 C72_2 H72_2 119.7
C72_2 C73_2 C74_2 119.8(10)
C72_2 C73_2 H73_2 120.1
C74_2 C73_2 H73_2 120.1
C75_2 C74_2 C73_2 120.6(10)
C75_2 C74_2 H74_2 119.7
C73_2 C74_2 H74_2 119.7
C74_2 C75_2 C76_2 119.3(9)
C74_2 C75_2 H75_2 120.4
C76_2 C75_2 H75_2 120.4
C71_2 C76_2 C75_2 120.6(9)
C71_2 C76_2 H76_2 119.7
C75_2 C76_2 H76_2 119.7
C86_2 C81_2 C82_2 118.6(8)
C86_2 C81_2 P1_2 121.0(7)
C82_2 C81_2 P1_2 120.3(6)
C81_2 C82_2 C83_2 121.6(9)
C81_2 C82_2 H82_2 119.2
C83_2 C82_2 H82_2 119.2
C84_2 C83_2 C82_2 118.6(10)
C84_2 C83_2 H83_2 120.7
C82_2 C83_2 H83_2 120.7
C83_2 C84_2 C85_2 120.6(11)
C83_2 C84_2 H84_2 119.7
C85_2 C84_2 H84_2 119.7
C84_2 C85_2 C86_2 120.6(11)
C84_2 C85_2 H85_2 119.7
C86_2 C85_2 H85_2 119.7
C81_2 C86_2 C85_2 119.8(10)
C81_2 C86_2 H86_2 120.1
C85_2 C86_2 H86_2 120.1
O3_3 Al1_3 O1_3 103.9(3)
O3_3 Al1_3 O4_3 119.3(3)
O1_3 Al1_3 O4_3 105.7(3)
O3_3 Al1_3 O2_3 108.4(3)
O1_3 Al1_3 O2_3 120.1(3)
O4_3 Al1_3 O2_3 100.6(3)
C11_3 O1_3 Al1_3 157.7(5)
C21_3 O2_3 Al1_3 145.4(5)
C31_3 O3_3 Al1_3 150.9(5)
C41_3 O4_3 Al1_3 149.9(5)
O1_3 C11_3 C12_3 119.1(6)
O1_3 C11_3 C16_3 120.2(6)
C12_3 C11_3 C16_3 120.7(7)
C13_3 C12_3 C11_3 118.8(7)
C13_3 C12_3 C17_3 121.4(7)
C11_3 C12_3 C17_3 119.8(7)
C12_3 C13_3 C14_3 123.1(8)
C12_3 C13_3 H13_3 118.5
C14_3 C13_3 H13_3 118.5
C15_3 C14_3 C13_3 115.9(8)
C15_3 C14_3 C18_3 120.6(8)
C13_3 C14_3 C18_3 122.8(8)
C14_3 C15_3 C16_3 125.2(8)
C14_3 C15_3 H15_3 117.4
C16_3 C15_3 H15_3 117.4
C15_3 C16_3 C11_3 116.3(7)
C15_3 C16_3 C19_3 121.8(7)
C11_3 C16_3 C19_3 121.9(7)
C12_3 C17_3 C27_3 112.6(7)
C12_3 C17_3 H17A_3 109.1
C27_3 C17_3 H17A_3 109.1
C12_3 C17_3 H17B_3 109.1
C27_3 C17_3 H17B_3 109.1
H17A_3 C17_3 H17B_3 107.8
C182_3 C18_3 C183_3 115.8(13)
C182_3 C18_3 C14_3 115.6(9)
C183_3 C18_3 C14_3 101.4(11)
C182_3 C18_3 C181_3 105.4(12)
C183_3 C18_3 C181_3 103.7(11)
C14_3 C18_3 C181_3 114.6(9)
C16_3 C19_3 C193_3 109.6(7)
C16_3 C19_3 C191_3 109.4(7)
C193_3 C19_3 C191_3 111.4(8)
C16_3 C19_3 C192_3 111.7(7)
C193_3 C19_3 C192_3 108.6(7)
C191_3 C19_3 C192_3 106.3(7)
O2_3 C21_3 C22_3 118.9(7)
O2_3 C21_3 C26_3 121.2(7)
C22_3 C21_3 C26_3 119.9(7)
C23_3 C22_3 C21_3 119.4(7)
C23_3 C22_3 C27_3 120.3(7)
C21_3 C22_3 C27_3 120.0(7)
C22_3 C23_3 C24_3 122.6(8)
C22_3 C23_3 H23_3 118.7
C24_3 C23_3 H23_3 118.7
C25_3 C24_3 C23_3 115.6(7)
C25_3 C24_3 C28_3 122.5(8)
C23_3 C24_3 C28_3 121.8(8)
C24_3 C25_3 C26_3 125.5(8)
C24_3 C25_3 H25_3 117.2
C26_3 C25_3 H25_3 117.2
C25_3 C26_3 C21_3 116.8(7)
C25_3 C26_3 C29_3 121.4(7)
C21_3 C26_3 C29_3 121.8(7)
C22_3 C27_3 C17_3 114.2(7)
C22_3 C27_3 H27A_3 108.7
C17_3 C27_3 H27A_3 108.7
C22_3 C27_3 H27B_3 108.7
C17_3 C27_3 H27B_3 108.7
H27A_3 C27_3 H27B_3 107.6
C283_3 C28_3 C282_3 109.8(10)
C283_3 C28_3 C281_3 109.8(12)
C282_3 C28_3 C281_3 105.8(12)
C283_3 C28_3 C24_3 111.5(9)
C282_3 C28_3 C24_3 108.5(9)
C281_3 C28_3 C24_3 111.4(9)
C293_3 C29_3 C26_3 110.4(8)
C293_3 C29_3 C291_3 110.3(9)
C26_3 C29_3 C291_3 109.9(7)
C293_3 C29_3 C292_3 108.1(8)
C26_3 C29_3 C292_3 111.8(7)
C291_3 C29_3 C292_3 106.3(8)
O3_3 C31_3 C32_3 120.4(6)
O3_3 C31_3 C36_3 119.6(6)
C32_3 C31_3 C36_3 119.9(7)
C33_3 C32_3 C31_3 119.5(7)
C33_3 C32_3 C37_3 120.8(6)
C31_3 C32_3 C37_3 119.7(6)
C32_3 C33_3 C34_3 123.2(7)
C32_3 C33_3 H33_3 118.4
C34_3 C33_3 H33_3 118.4
C35_3 C34_3 C33_3 115.4(7)
C35_3 C34_3 C38_3 123.9(7)
C33_3 C34_3 C38_3 120.7(7)
C34_3 C35_3 C36_3 125.1(7)
C34_3 C35_3 H35_3 117.4
C36_3 C35_3 H35_3 117.4
C35_3 C36_3 C31_3 116.8(6)
C35_3 C36_3 C39_3 120.4(7)
C31_3 C36_3 C39_3 122.8(7)
C32_3 C37_3 C47_3 114.1(6)
C32_3 C37_3 H37A_3 108.7
C47_3 C37_3 H37A_3 108.7
C32_3 C37_3 H37B_3 108.7
C47_3 C37_3 H37B_3 108.7
H37A_3 C37_3 H37B_3 107.6
C383_3 C38_3 C382_3 109.7(8)
C383_3 C38_3 C34_3 110.1(7)
C382_3 C38_3 C34_3 113.2(7)
C383_3 C38_3 C381_3 105.0(8)
C382_3 C38_3 C381_3 107.4(8)
C34_3 C38_3 C381_3 111.1(7)
C393_3 C39_3 C36_3 109.6(7)
C393_3 C39_3 C391_3 112.0(9)
C36_3 C39_3 C391_3 110.0(7)
C393_3 C39_3 C392_3 107.8(7)
C36_3 C39_3 C392_3 111.3(7)
C391_3 C39_3 C392_3 106.0(8)
O4_3 C41_3 C42_3 119.7(6)
O4_3 C41_3 C46_3 120.5(6)
C42_3 C41_3 C46_3 119.8(6)
C43_3 C42_3 C41_3 119.5(7)
C43_3 C42_3 C47_3 121.2(7)
C41_3 C42_3 C47_3 119.2(6)
C42_3 C43_3 C44_3 122.6(7)
C42_3 C43_3 H43_3 118.7
C44_3 C43_3 H43_3 118.7
C45_3 C44_3 C43_3 116.7(7)
C45_3 C44_3 C48_3 122.4(7)
C43_3 C44_3 C48_3 120.5(7)
C44_3 C45_3 C46_3 124.2(7)
C44_3 C45_3 H45_3 117.9
C46_3 C45_3 H45_3 117.9
C45_3 C46_3 C41_3 117.2(7)
C45_3 C46_3 C49_3 122.4(7)
C41_3 C46_3 C49_3 120.3(6)
C42_3 C47_3 C37_3 114.2(7)
C42_3 C47_3 H47A_3 108.7
C37_3 C47_3 H47A_3 108.7
C42_3 C47_3 H47B_3 108.7
C37_3 C47_3 H47B_3 108.7
H47A_3 C47_3 H47B_3 107.6
C483_3 C48_3 C481_3 108.3(9)
C483_3 C48_3 C44_3 109.7(7)
C481_3 C48_3 C44_3 110.9(7)
C483_3 C48_3 C482_3 112.0(10)
C481_3 C48_3 C482_3 108.7(8)
C44_3 C48_3 C482_3 107.3(7)
C493_3 C49_3 C491_3 109.2(7)
C493_3 C49_3 C46_3 111.8(7)
C491_3 C49_3 C46_3 110.4(6)
C493_3 C49_3 C492_3 108.0(7)
C491_3 C49_3 C492_3 106.9(7)
C46_3 C49_3 C492_3 110.5(7)
C18_3 C181_3 H18A_3 109.5
C18_3 C181_3 H18B_3 109.5
H18A_3 C181_3 H18B_3 109.5
C18_3 C181_3 H18C_3 109.5
H18A_3 C181_3 H18C_3 109.5
H18B_3 C181_3 H18C_3 109.5
C18_3 C182_3 H18D_3 109.5
C18_3 C182_3 H18E_3 109.5
H18D_3 C182_3 H18E_3 109.5
C18_3 C182_3 H18F_3 109.5
H18D_3 C182_3 H18F_3 109.5
H18E_3 C182_3 H18F_3 109.5
C18_3 C183_3 C184_3 99.0(14)
C18_3 C183_3 H18G_3 112.0
C184_3 C183_3 H18G_3 112.0
C18_3 C183_3 H18H_3 112.0
C184_3 C183_3 H18H_3 112.0
H18G_3 C183_3 H18H_3 109.6
C183_3 C184_3 H18I_3 109.5
C183_3 C184_3 H18J_3 109.5
H18I_3 C184_3 H18J_3 109.5
C183_3 C184_3 H18K_3 109.5
H18I_3 C184_3 H18K_3 109.5
H18J_3 C184_3 H18K_3 109.5
C19_3 C191_3 H19A_3 109.5
C19_3 C191_3 H19B_3 109.5
H19A_3 C191_3 H19B_3 109.5
C19_3 C191_3 H19C_3 109.5
H19A_3 C191_3 H19C_3 109.5
H19B_3 C191_3 H19C_3 109.5
C19_3 C192_3 H19D_3 109.5
C19_3 C192_3 H19E_3 109.5
H19D_3 C192_3 H19E_3 109.5
C19_3 C192_3 H19F_3 109.5
H19D_3 C192_3 H19F_3 109.5
H19E_3 C192_3 H19F_3 109.5
C194_3 C193_3 C19_3 118.2(9)
C194_3 C193_3 H19G_3 107.8
C19_3 C193_3 H19G_3 107.8
C194_3 C193_3 H19H_3 107.8
C19_3 C193_3 H19H_3 107.8
H19G_3 C193_3 H19H_3 107.1
C193_3 C194_3 H19I_3 109.5
C193_3 C194_3 H19J_3 109.5
H19I_3 C194_3 H19J_3 109.5
C193_3 C194_3 H19K_3 109.5
H19I_3 C194_3 H19K_3 109.5
H19J_3 C194_3 H19K_3 109.5
C28_3 C281_3 H28A_3 109.5
C28_3 C281_3 H28B_3 109.5
H28A_3 C281_3 H28B_3 109.5
C28_3 C281_3 H28C_3 109.5
H28A_3 C281_3 H28C_3 109.5
H28B_3 C281_3 H28C_3 109.5
C28_3 C282_3 H28D_3 109.5
C28_3 C282_3 H28E_3 109.5
H28D_3 C282_3 H28E_3 109.5
C28_3 C282_3 H28F_3 109.5
H28D_3 C282_3 H28F_3 109.5
H28E_3 C282_3 H28F_3 109.5
C28_3 C283_3 C284_3 114.3(13)
C28_3 C283_3 H28G_3 108.7
C284_3 C283_3 H28G_3 108.7
C28_3 C283_3 H28H_3 108.7
C284_3 C283_3 H28H_3 108.7
H28G_3 C283_3 H28H_3 107.6
C283_3 C284_3 H28I_3 109.5
C283_3 C284_3 H28J_3 109.5
H28I_3 C284_3 H28J_3 109.5
C283_3 C284_3 H28K_3 109.5
H28I_3 C284_3 H28K_3 109.5
H28J_3 C284_3 H28K_3 109.5
C29_3 C291_3 H29A_3 109.5
C29_3 C291_3 H29B_3 109.5
H29A_3 C291_3 H29B_3 109.5
C29_3 C291_3 H29C_3 109.5
H29A_3 C291_3 H29C_3 109.5
H29B_3 C291_3 H29C_3 109.5
C29_3 C292_3 H29D_3 109.5
C29_3 C292_3 H29E_3 109.5
H29D_3 C292_3 H29E_3 109.5
C29_3 C292_3 H29F_3 109.5
H29D_3 C292_3 H29F_3 109.5
H29E_3 C292_3 H29F_3 109.5
C294_3 C293_3 C29_3 114.9(11)
C294_3 C293_3 H29G_3 108.5
C29_3 C293_3 H29G_3 108.5
C294_3 C293_3 H29H_3 108.5
C29_3 C293_3 H29H_3 108.5
H29G_3 C293_3 H29H_3 107.5
C293_3 C294_3 H29I_3 109.5
C293_3 C294_3 H29J_3 109.5
H29I_3 C294_3 H29J_3 109.5
C293_3 C294_3 H29K_3 109.5
H29I_3 C294_3 H29K_3 109.5
H29J_3 C294_3 H29K_3 109.5
C38_3 C381_3 H38A_3 109.5
C38_3 C381_3 H38B_3 109.5
H38A_3 C381_3 H38B_3 109.5
C38_3 C381_3 H38C_3 109.5
H38A_3 C381_3 H38C_3 109.5
H38B_3 C381_3 H38C_3 109.5
C38_3 C382_3 H38D_3 109.5
C38_3 C382_3 H38E_3 109.5
H38D_3 C382_3 H38E_3 109.5
C38_3 C382_3 H38F_3 109.5
H38D_3 C382_3 H38F_3 109.5
H38E_3 C382_3 H38F_3 109.5
C38_3 C383_3 C384_3 115.2(10)
C38_3 C383_3 H38G_3 108.5
C384_3 C383_3 H38G_3 108.5
C38_3 C383_3 H38H_3 108.5
C384_3 C383_3 H38H_3 108.5
H38G_3 C383_3 H38H_3 107.5
C383_3 C384_3 H38I_3 109.5
C383_3 C384_3 H38J_3 109.5
H38I_3 C384_3 H38J_3 109.5
C383_3 C384_3 H38K_3 109.5
H38I_3 C384_3 H38K_3 109.5
H38J_3 C384_3 H38K_3 109.5
C39_3 C391_3 H39A_3 109.5
C39_3 C391_3 H39B_3 109.5
H39A_3 C391_3 H39B_3 109.5
C39_3 C391_3 H39C_3 109.5
H39A_3 C391_3 H39C_3 109.5
H39B_3 C391_3 H39C_3 109.5
C39_3 C392_3 H39D_3 109.5
C39_3 C392_3 H39E_3 109.5
H39D_3 C392_3 H39E_3 109.5
C39_3 C392_3 H39F_3 109.5
H39D_3 C392_3 H39F_3 109.5
H39E_3 C392_3 H39F_3 109.5
C394_3 C393_3 C39_3 114.7(10)
C394_3 C393_3 H39G_3 108.6
C39_3 C393_3 H39G_3 108.6
C394_3 C393_3 H39H_3 108.6
C39_3 C393_3 H39H_3 108.6
H39G_3 C393_3 H39H_3 107.6
C393_3 C394_3 H39I_3 109.5
C393_3 C394_3 H39J_3 109.5
H39I_3 C394_3 H39J_3 109.5
C393_3 C394_3 H39K_3 109.5
H39I_3 C394_3 H39K_3 109.5
H39J_3 C394_3 H39K_3 109.5
C48_3 C481_3 H48A_3 109.5
C48_3 C481_3 H48B_3 109.5
H48A_3 C481_3 H48B_3 109.5
C48_3 C481_3 H48C_3 109.5
H48A_3 C481_3 H48C_3 109.5
H48B_3 C481_3 H48C_3 109.5
C48_3 C482_3 H48D_3 109.5
C48_3 C482_3 H48E_3 109.5
H48D_3 C482_3 H48E_3 109.5
C48_3 C482_3 H48F_3 109.5
H48D_3 C482_3 H48F_3 109.5
H48E_3 C482_3 H48F_3 109.5
C48_3 C483_3 C484_3 112.8(10)
C48_3 C483_3 H48G_3 109.0
C484_3 C483_3 H48G_3 109.0
C48_3 C483_3 H48H_3 109.0
C484_3 C483_3 H48H_3 109.0
H48G_3 C483_3 H48H_3 107.8
C483_3 C484_3 H48I_3 109.5
C483_3 C484_3 H48J_3 109.5
H48I_3 C484_3 H48J_3 109.5
C483_3 C484_3 H48K_3 109.5
H48I_3 C484_3 H48K_3 109.5
H48J_3 C484_3 H48K_3 109.5
C49_3 C491_3 H49A_3 109.5
C49_3 C491_3 H49B_3 109.5
H49A_3 C491_3 H49B_3 109.5
C49_3 C491_3 H49C_3 109.5
H49A_3 C491_3 H49C_3 109.5
H49B_3 C491_3 H49C_3 109.5
C49_3 C492_3 H49D_3 109.5
C49_3 C492_3 H49E_3 109.5
H49D_3 C492_3 H49E_3 109.5
C49_3 C492_3 H49F_3 109.5
H49D_3 C492_3 H49F_3 109.5
H49E_3 C492_3 H49F_3 109.5
C494_3 C493_3 C49_3 114.0(7)
C494_3 C493_3 H49G_3 108.8
C49_3 C493_3 H49G_3 108.8
C494_3 C493_3 H49H_3 108.8
C49_3 C493_3 H49H_3 108.8
H49G_3 C493_3 H49H_3 107.6
C493_3 C494_3 H49I_3 109.5
C493_3 C494_3 H49J_3 109.5
H49I_3 C494_3 H49J_3 109.5
C493_3 C494_3 H49K_3 109.5
H49I_3 C494_3 H49K_3 109.5
H49J_3 C494_3 H49K_3 109.5
C71_3 P1_3 C81_3 111.7(4)
C71_3 P1_3 C51_3 107.6(4)
C81_3 P1_3 C51_3 108.1(4)
C71_3 P1_3 C61_3 109.7(4)
C81_3 P1_3 C61_3 108.3(4)
C51_3 P1_3 C61_3 111.4(4)
C52_3 C51_3 C56_3 118.8(7)
C52_3 C51_3 P1_3 120.4(6)
C56_3 C51_3 P1_3 120.6(6)
C51_3 C52_3 C53_3 120.8(8)
C51_3 C52_3 H52_3 119.6
C53_3 C52_3 H52_3 119.6
C54_3 C53_3 C52_3 120.0(9)
C54_3 C53_3 H53_3 120.0
C52_3 C53_3 H53_3 120.0
C55_3 C54_3 C53_3 120.1(9)
C55_3 C54_3 H54_3 119.9
C53_3 C54_3 H54_3 119.9
C54_3 C55_3 C56_3 119.7(9)
C54_3 C55_3 H55_3 120.2
C56_3 C55_3 H55_3 120.2
C51_3 C56_3 C55_3 120.6(8)
C51_3 C56_3 H56_3 119.7
C55_3 C56_3 H56_3 119.7
C62_3 C61_3 C66_3 119.7(7)
C62_3 C61_3 P1_3 121.2(6)
C66_3 C61_3 P1_3 119.1(6)
C61_3 C62_3 C63_3 119.6(8)
C61_3 C62_3 H62_3 120.2
C63_3 C62_3 H62_3 120.2
C64_3 C63_3 C62_3 120.3(9)
C64_3 C63_3 H63_3 119.9
C62_3 C63_3 H63_3 119.9
C63_3 C64_3 C65_3 120.8(9)
C63_3 C64_3 H64_3 119.6
C65_3 C64_3 H64_3 119.6
C66_3 C65_3 C64_3 119.3(8)
C66_3 C65_3 H65_3 120.4
C64_3 C65_3 H65_3 120.4
C65_3 C66_3 C61_3 120.4(8)
C65_3 C66_3 H66_3 119.8
C61_3 C66_3 H66_3 119.8
C72_3 C71_3 C76_3 119.3(7)
C72_3 C71_3 P1_3 121.0(7)
C76_3 C71_3 P1_3 119.6(6)
C73_3 C72_3 C71_3 120.2(9)
C73_3 C72_3 H72_3 119.9
C71_3 C72_3 H72_3 119.9
C72_3 C73_3 C74_3 120.4(9)
C72_3 C73_3 H73_3 119.8
C74_3 C73_3 H73_3 119.8
C75_3 C74_3 C73_3 120.0(9)
C75_3 C74_3 H74_3 120.0
C73_3 C74_3 H74_3 120.0
C74_3 C75_3 C76_3 119.6(9)
C74_3 C75_3 H75_3 120.2
C76_3 C75_3 H75_3 120.2
C71_3 C76_3 C75_3 120.4(8)
C71_3 C76_3 H76_3 119.8
C75_3 C76_3 H76_3 119.8
C82_3 C81_3 C86_3 118.3(7)
C82_3 C81_3 P1_3 121.8(6)
C86_3 C81_3 P1_3 119.5(6)
C83_3 C82_3 C81_3 120.3(8)
C83_3 C82_3 H82_3 119.8
C81_3 C82_3 H82_3 119.8
C82_3 C83_3 C84_3 120.1(9)
C82_3 C83_3 H83_3 119.9
C84_3 C83_3 H83_3 119.9
C85_3 C84_3 C83_3 120.8(9)
C85_3 C84_3 H84_3 119.6
C83_3 C84_3 H84_3 119.6
C84_3 C85_3 C86_3 118.6(9)
C84_3 C85_3 H85_3 120.7
C86_3 C85_3 H85_3 120.7
C85_3 C86_3 C81_3 121.8(8)
C85_3 C86_3 H86_3 119.1
C81_3 C86_3 H86_3 119.1
O1_4 Al1_4 O4_4 106.5(3)
O1_4 Al1_4 O3_4 104.5(3)
O4_4 Al1_4 O3_4 119.4(3)
O1_4 Al1_4 O2_4 119.2(3)
O4_4 Al1_4 O2_4 99.5(3)
O3_4 Al1_4 O2_4 108.5(3)
C11_4 O1_4 Al1_4 157.6(5)
C21_4 O2_4 Al1_4 139.6(5)
C31_4 O3_4 Al1_4 152.4(5)
C41_4 O4_4 Al1_4 146.8(6)
O1_4 C11_4 C12_4 119.2(7)
O1_4 C11_4 C16_4 120.8(7)
C12_4 C11_4 C16_4 120.1(7)
C13_4 C12_4 C11_4 119.8(7)
C13_4 C12_4 C17_4 121.1(7)
C11_4 C12_4 C17_4 119.1(7)
C12_4 C13_4 C14_4 121.9(8)
C12_4 C13_4 H13_4 119.1
C14_4 C13_4 H13_4 119.1
C15_4 C14_4 C13_4 116.8(7)
C15_4 C14_4 C18_4 122.5(8)
C13_4 C14_4 C18_4 120.5(8)
C14_4 C15_4 C16_4 124.1(8)
C14_4 C15_4 H15_4 118.0
C16_4 C15_4 H15_4 118.0
C15_4 C16_4 C11_4 117.4(7)
C15_4 C16_4 C19_4 120.9(7)
C11_4 C16_4 C19_4 121.7(7)
C12_4 C17_4 C27_4 111.3(7)
C12_4 C17_4 H17A_4 109.4
C27_4 C17_4 H17A_4 109.4
C12_4 C17_4 H17B_4 109.4
C27_4 C17_4 H17B_4 109.4
H17A_4 C17_4 H17B_4 108.0
C183_4 C18_4 C181_4 121.1(11)
C183_4 C18_4 C14_4 107.7(9)
C181_4 C18_4 C14_4 113.3(8)
C183_4 C18_4 C182_4 99.8(10)
C181_4 C18_4 C182_4 102.3(11)
C14_4 C18_4 C182_4 111.6(9)
C193_4 C19_4 C191_4 112.2(8)
C193_4 C19_4 C16_4 109.5(8)
C191_4 C19_4 C16_4 109.9(7)
C193_4 C19_4 C192_4 107.6(8)
C191_4 C19_4 C192_4 106.8(8)
C16_4 C19_4 C192_4 110.8(7)
O2_4 C21_4 C22_4 119.2(6)
O2_4 C21_4 C26_4 119.8(7)
C22_4 C21_4 C26_4 121.0(7)
C23_4 C22_4 C21_4 118.3(7)
C23_4 C22_4 C27_4 120.7(7)
C21_4 C22_4 C27_4 120.8(7)
C22_4 C23_4 C24_4 123.7(8)
C22_4 C23_4 H23_4 118.1
C24_4 C23_4 H23_4 118.1
C25_4 C24_4 C23_4 115.3(7)
C25_4 C24_4 C28_4 123.2(7)
C23_4 C24_4 C28_4 121.4(7)
C24_4 C25_4 C26_4 125.2(7)
C24_4 C25_4 H25_4 117.4
C26_4 C25_4 H25_4 117.4
C25_4 C26_4 C21_4 116.2(7)
C25_4 C26_4 C29_4 120.8(7)
C21_4 C26_4 C29_4 123.0(7)
C22_4 C27_4 C17_4 116.4(7)
C22_4 C27_4 H27A_4 108.2
C17_4 C27_4 H27A_4 108.2
C22_4 C27_4 H27B_4 108.2
C17_4 C27_4 H27B_4 108.2
H27A_4 C27_4 H27B_4 107.3
C283_4 C28_4 C282_4 113.0(8)
C283_4 C28_4 C24_4 110.2(8)
C282_4 C28_4 C24_4 111.4(7)
C283_4 C28_4 C281_4 105.5(8)
C282_4 C28_4 C281_4 105.4(8)
C24_4 C28_4 C281_4 111.2(7)
C293_4 C29_4 C26_4 110.8(7)
C293_4 C29_4 C291_4 110.7(9)
C26_4 C29_4 C291_4 109.7(7)
C293_4 C29_4 C292_4 106.8(7)
C26_4 C29_4 C292_4 112.4(7)
C291_4 C29_4 C292_4 106.3(8)
O3_4 C31_4 C32_4 120.4(7)
O3_4 C31_4 C36_4 120.2(7)
C32_4 C31_4 C36_4 119.4(7)
C33_4 C32_4 C31_4 120.1(7)
C33_4 C32_4 C37_4 119.9(7)
C31_4 C32_4 C37_4 119.9(7)
C34_4 C33_4 C32_4 122.0(8)
C34_4 C33_4 H33_4 119.0
C32_4 C33_4 H33_4 119.0
C35_4 C34_4 C33_4 117.0(7)
C35_4 C34_4 C38_4 121.4(8)
C33_4 C34_4 C38_4 121.6(8)
C34_4 C35_4 C36_4 123.6(8)
C34_4 C35_4 H35_4 118.2
C36_4 C35_4 H35_4 118.2
C35_4 C36_4 C31_4 117.7(7)
C35_4 C36_4 C39_4 119.8(7)
C31_4 C36_4 C39_4 122.4(7)
C32_4 C37_4 C47_4 115.5(7)
C32_4 C37_4 H37A_4 108.4
C47_4 C37_4 H37A_4 108.4
C32_4 C37_4 H37B_4 108.4
C47_4 C37_4 H37B_4 108.4
H37A_4 C37_4 H37B_4 107.5
C383_4 C38_4 C381_4 109.3(9)
C383_4 C38_4 C382_4 107.6(10)
C381_4 C38_4 C382_4 108.5(9)
C383_4 C38_4 C34_4 110.5(8)
C381_4 C38_4 C34_4 109.1(8)
C382_4 C38_4 C34_4 111.8(8)
C393_4 C39_4 C36_4 109.2(7)
C393_4 C39_4 C391_4 110.4(8)
C36_4 C39_4 C391_4 110.8(7)
C393_4 C39_4 C392_4 107.7(8)
C36_4 C39_4 C392_4 112.5(7)
C391_4 C39_4 C392_4 106.2(8)
O4_4 C41_4 C42_4 118.8(7)
O4_4 C41_4 C46_4 121.3(7)
C42_4 C41_4 C46_4 119.9(7)
C43_4 C42_4 C41_4 119.4(7)
C43_4 C42_4 C47_4 120.4(7)
C41_4 C42_4 C47_4 120.2(7)
C42_4 C43_4 C44_4 122.5(8)
C42_4 C43_4 H43_4 118.8
C44_4 C43_4 H43_4 118.8
C45_4 C44_4 C43_4 116.9(7)
C45_4 C44_4 C48_4 121.2(8)
C43_4 C44_4 C48_4 121.8(8)
C44_4 C45_4 C46_4 123.1(8)
C44_4 C45_4 H45_4 118.4
C46_4 C45_4 H45_4 118.4
C45_4 C46_4 C41_4 118.2(7)
C45_4 C46_4 C49_4 119.6(7)
C41_4 C46_4 C49_4 122.1(7)
C42_4 C47_4 C37_4 115.0(7)
C42_4 C47_4 H47A_4 108.5
C37_4 C47_4 H47A_4 108.5
C42_4 C47_4 H47B_4 108.5
C37_4 C47_4 H47B_4 108.5
H47A_4 C47_4 H47B_4 107.5
C483_4 C48_4 C481_4 104.7(12)
C483_4 C48_4 C482_4 107.7(12)
C481_4 C48_4 C482_4 109.8(12)
C483_4 C48_4 C44_4 110.9(9)
C481_4 C48_4 C44_4 110.7(8)
C482_4 C48_4 C44_4 112.8(8)
C46_4 C49_4 C493_4 107.6(8)
C46_4 C49_4 C491_4 113.0(8)
C493_4 C49_4 C491_4 110.9(9)
C46_4 C49_4 C492_4 110.2(8)
C493_4 C49_4 C492_4 109.7(8)
C491_4 C49_4 C492_4 105.5(8)
C18_4 C181_4 H18A_4 109.5
C18_4 C181_4 H18B_4 109.5
H18A_4 C181_4 H18B_4 109.5
C18_4 C181_4 H18C_4 109.5
H18A_4 C181_4 H18C_4 109.5
H18B_4 C181_4 H18C_4 109.5
C18_4 C182_4 H18D_4 109.5
C18_4 C182_4 H18E_4 109.5
H18D_4 C182_4 H18E_4 109.5
C18_4 C182_4 H18F_4 109.5
H18D_4 C182_4 H18F_4 109.5
H18E_4 C182_4 H18F_4 109.5
C18_4 C183_4 C184_4 105.1(13)
C18_4 C183_4 H18G_4 110.7
C184_4 C183_4 H18G_4 110.7
C18_4 C183_4 H18H_4 110.7
C184_4 C183_4 H18H_4 110.7
H18G_4 C183_4 H18H_4 108.8
C183_4 C184_4 H18I_4 109.5
C183_4 C184_4 H18J_4 109.5
H18I_4 C184_4 H18J_4 109.5
C183_4 C184_4 H18K_4 109.5
H18I_4 C184_4 H18K_4 109.5
H18J_4 C184_4 H18K_4 109.5
C19_4 C191_4 H19A_4 109.5
C19_4 C191_4 H19B_4 109.5
H19A_4 C191_4 H19B_4 109.5
C19_4 C191_4 H19C_4 109.5
H19A_4 C191_4 H19C_4 109.5
H19B_4 C191_4 H19C_4 109.5
C19_4 C192_4 H19D_4 109.5
C19_4 C192_4 H19E_4 109.5
H19D_4 C192_4 H19E_4 109.5
C19_4 C192_4 H19F_4 109.5
H19D_4 C192_4 H19F_4 109.5
H19E_4 C192_4 H19F_4 109.5
C194_4 C193_4 C19_4 110.4(11)
C194_4 C193_4 H19G_4 109.6
C19_4 C193_4 H19G_4 109.6
C194_4 C193_4 H19H_4 109.6
C19_4 C193_4 H19H_4 109.6
H19G_4 C193_4 H19H_4 108.1
C193_4 C194_4 H19I_4 109.5
C193_4 C194_4 H19J_4 109.5
H19I_4 C194_4 H19J_4 109.5
C193_4 C194_4 H19K_4 109.5
H19I_4 C194_4 H19K_4 109.5
H19J_4 C194_4 H19K_4 109.5
C28_4 C281_4 H28A_4 109.5
C28_4 C281_4 H28B_4 109.5
H28A_4 C281_4 H28B_4 109.5
C28_4 C281_4 H28C_4 109.5
H28A_4 C281_4 H28C_4 109.5
H28B_4 C281_4 H28C_4 109.5
C28_4 C282_4 H28D_4 109.5
C28_4 C282_4 H28E_4 109.5
H28D_4 C282_4 H28E_4 109.5
C28_4 C282_4 H28F_4 109.5
H28D_4 C282_4 H28F_4 109.5
H28E_4 C282_4 H28F_4 109.5
C28_4 C283_4 C284_4 112.7(9)
C28_4 C283_4 H28G_4 109.0
C284_4 C283_4 H28G_4 109.0
C28_4 C283_4 H28H_4 109.0
C284_4 C283_4 H28H_4 109.0
H28G_4 C283_4 H28H_4 107.8
C283_4 C284_4 H28I_4 109.5
C283_4 C284_4 H28J_4 109.5
H28I_4 C284_4 H28J_4 109.5
C283_4 C284_4 H28K_4 109.5
H28I_4 C284_4 H28K_4 109.5
H28J_4 C284_4 H28K_4 109.5
C29_4 C291_4 H29A_4 109.5
C29_4 C291_4 H29B_4 109.5
H29A_4 C291_4 H29B_4 109.5
C29_4 C291_4 H29C_4 109.5
H29A_4 C291_4 H29C_4 109.5
H29B_4 C291_4 H29C_4 109.5
C29_4 C292_4 H29D_4 109.5
C29_4 C292_4 H29E_4 109.5
H29D_4 C292_4 H29E_4 109.5
C29_4 C292_4 H29F_4 109.5
H29D_4 C292_4 H29F_4 109.5
H29E_4 C292_4 H29F_4 109.5
C294_4 C293_4 C29_4 113.2(10)
C294_4 C293_4 H29G_4 108.9
C29_4 C293_4 H29G_4 108.9
C294_4 C293_4 H29H_4 108.9
C29_4 C293_4 H29H_4 108.9
H29G_4 C293_4 H29H_4 107.8
C293_4 C294_4 H29I_4 109.5
C293_4 C294_4 H29J_4 109.5
H29I_4 C294_4 H29J_4 109.5
C293_4 C294_4 H29K_4 109.5
H29I_4 C294_4 H29K_4 109.5
H29J_4 C294_4 H29K_4 109.5
C38_4 C381_4 H38A_4 109.5
C38_4 C381_4 H38B_4 109.5
H38A_4 C381_4 H38B_4 109.5
C38_4 C381_4 H38C_4 109.5
H38A_4 C381_4 H38C_4 109.5
H38B_4 C381_4 H38C_4 109.5
C38_4 C382_4 H38D_4 109.5
C38_4 C382_4 H38E_4 109.5
H38D_4 C382_4 H38E_4 109.5
C38_4 C382_4 H38F_4 109.5
H38D_4 C382_4 H38F_4 109.5
H38E_4 C382_4 H38F_4 109.5
C38_4 C383_4 C384_4 107.4(11)
C38_4 C383_4 H38G_4 110.2
C384_4 C383_4 H38G_4 110.2
C38_4 C383_4 H38H_4 110.2
C384_4 C383_4 H38H_4 110.2
H38G_4 C383_4 H38H_4 108.5
C383_4 C384_4 H38I_4 109.5
C383_4 C384_4 H38J_4 109.5
H38I_4 C384_4 H38J_4 109.5
C383_4 C384_4 H38K_4 109.5
H38I_4 C384_4 H38K_4 109.5
H38J_4 C384_4 H38K_4 109.5
C39_4 C391_4 H39A_4 109.5
C39_4 C391_4 H39B_4 109.5
H39A_4 C391_4 H39B_4 109.5
C39_4 C391_4 H39C_4 109.5
H39A_4 C391_4 H39C_4 109.5
H39B_4 C391_4 H39C_4 109.5
C39_4 C392_4 H39D_4 109.5
C39_4 C392_4 H39E_4 109.5
H39D_4 C392_4 H39E_4 109.5
C39_4 C392_4 H39F_4 109.5
H39D_4 C392_4 H39F_4 109.5
H39E_4 C392_4 H39F_4 109.5
C394_4 C393_4 C39_4 115.7(9)
C394_4 C393_4 H39G_4 108.3
C39_4 C393_4 H39G_4 108.3
C394_4 C393_4 H39H_4 108.3
C39_4 C393_4 H39H_4 108.3
H39G_4 C393_4 H39H_4 107.4
C393_4 C394_4 H39I_4 109.5
C393_4 C394_4 H39J_4 109.5
H39I_4 C394_4 H39J_4 109.5
C393_4 C394_4 H39K_4 109.5
H39I_4 C394_4 H39K_4 109.5
H39J_4 C394_4 H39K_4 109.5
C48_4 C481_4 H48A_4 109.5
C48_4 C481_4 H48B_4 109.5
H48A_4 C481_4 H48B_4 109.5
C48_4 C481_4 H48C_4 109.5
H48A_4 C481_4 H48C_4 109.5
H48B_4 C481_4 H48C_4 109.5
C48_4 C482_4 H48D_4 109.5
C48_4 C482_4 H48E_4 109.5
H48D_4 C482_4 H48E_4 109.5
C48_4 C482_4 H48F_4 109.5
H48D_4 C482_4 H48F_4 109.5
H48E_4 C482_4 H48F_4 109.5
C484_4 C483_4 C48_4 120.8(14)
C484_4 C483_4 H48G_4 107.1
C48_4 C483_4 H48G_4 107.1
C484_4 C483_4 H48H_4 107.1
C48_4 C483_4 H48H_4 107.1
H48G_4 C483_4 H48H_4 106.8
C483_4 C484_4 H48I_4 109.5
C483_4 C484_4 H48J_4 109.5
H48I_4 C484_4 H48J_4 109.5
C483_4 C484_4 H48K_4 109.5
H48I_4 C484_4 H48K_4 109.5
H48J_4 C484_4 H48K_4 109.5
C49_4 C491_4 H49A_4 109.5
C49_4 C491_4 H49B_4 109.5
H49A_4 C491_4 H49B_4 109.5
C49_4 C491_4 H49C_4 109.5
H49A_4 C491_4 H49C_4 109.5
H49B_4 C491_4 H49C_4 109.5
C49_4 C492_4 H49D_4 109.5
C49_4 C492_4 H49E_4 109.5
H49D_4 C492_4 H49E_4 109.5
C49_4 C492_4 H49F_4 109.5
H49D_4 C492_4 H49F_4 109.5
H49E_4 C492_4 H49F_4 109.5
C494_4 C493_4 C49_4 111.7(12)
C494_4 C493_4 H49G_4 109.3
C49_4 C493_4 H49G_4 109.3
C494_4 C493_4 H49H_4 109.3
C49_4 C493_4 H49H_4 109.3
H49G_4 C493_4 H49H_4 107.9
C493_4 C494_4 H49I_4 109.5
C493_4 C494_4 H49J_4 109.5
H49I_4 C494_4 H49J_4 109.5
C493_4 C494_4 H49K_4 109.5
H49I_4 C494_4 H49K_4 109.5
H49J_4 C494_4 H49K_4 109.5
C51_4 P1_4 C81_4 111.0(5)
C51_4 P1_4 C71_4 108.9(4)
C81_4 P1_4 C71_4 110.3(5)
C51_4 P1_4 C61_4 109.3(4)
C81_4 P1_4 C61_4 107.6(4)
C71_4 P1_4 C61_4 109.7(4)
C56_4 C51_4 C52_4 119.0(8)
C56_4 C51_4 P1_4 120.0(7)
C52_4 C51_4 P1_4 120.8(7)
C53_4 C52_4 C51_4 120.3(9)
C53_4 C52_4 H52_4 119.8
C51_4 C52_4 H52_4 119.8
C54_4 C53_4 C52_4 119.9(11)
C54_4 C53_4 H53_4 120.0
C52_4 C53_4 H53_4 120.0
C53_4 C54_4 C55_4 120.5(11)
C53_4 C54_4 H54_4 119.8
C55_4 C54_4 H54_4 119.8
C56_4 C55_4 C54_4 119.5(10)
C56_4 C55_4 H55_4 120.3
C54_4 C55_4 H55_4 120.3
C55_4 C56_4 C51_4 120.8(9)
C55_4 C56_4 H56_4 119.6
C51_4 C56_4 H56_4 119.6
C66_4 C61_4 C62_4 119.3(8)
C66_4 C61_4 P1_4 120.3(7)
C62_4 C61_4 P1_4 120.3(7)
C63_4 C62_4 C61_4 119.5(8)
C63_4 C62_4 H62_4 120.3
C61_4 C62_4 H62_4 120.3
C64_4 C63_4 C62_4 120.4(9)
C64_4 C63_4 H63_4 119.8
C62_4 C63_4 H63_4 119.8
C63_4 C64_4 C65_4 120.6(9)
C63_4 C64_4 H64_4 119.7
C65_4 C64_4 H64_4 119.7
C64_4 C65_4 C66_4 119.4(9)
C64_4 C65_4 H65_4 120.3
C66_4 C65_4 H65_4 120.3
C61_4 C66_4 C65_4 120.8(9)
C61_4 C66_4 H66_4 119.6
C65_4 C66_4 H66_4 119.6
C72_4 C71_4 C76_4 119.4(8)
C72_4 C71_4 P1_4 121.2(7)
C76_4 C71_4 P1_4 119.4(7)
C71_4 C72_4 C73_4 120.3(9)
C71_4 C72_4 H72_4 119.8
C73_4 C72_4 H72_4 119.8
C74_4 C73_4 C72_4 120.3(10)
C74_4 C73_4 H73_4 119.9
C72_4 C73_4 H73_4 119.9
C73_4 C74_4 C75_4 120.5(10)
C73_4 C74_4 H74_4 119.8
C75_4 C74_4 H74_4 119.8
C74_4 C75_4 C76_4 119.7(9)
C74_4 C75_4 H75_4 120.1
C76_4 C75_4 H75_4 120.1
C71_4 C76_4 C75_4 119.9(9)
C71_4 C76_4 H76_4 120.1
C75_4 C76_4 H76_4 120.1
C82_4 C81_4 C86_4 119.0(8)
C82_4 C81_4 P1_4 121.9(7)
C86_4 C81_4 P1_4 119.1(7)
C81_4 C82_4 C83_4 120.8(10)
C81_4 C82_4 H82_4 119.6
C83_4 C82_4 H82_4 119.6
C84_4 C83_4 C82_4 119.8(11)
C84_4 C83_4 H83_4 120.1
C82_4 C83_4 H83_4 120.1
C85_4 C84_4 C83_4 120.4(11)
C85_4 C84_4 H84_4 119.8
C83_4 C84_4 H84_4 119.8
C84_4 C85_4 C86_4 120.4(11)
C84_4 C85_4 H85_4 119.8
C86_4 C85_4 H85_4 119.8
C85_4 C86_4 C81_4 119.5(10)
C85_4 C86_4 H86_4 120.2
C81_4 C86_4 H86_4 120.2

loop_
_geom_bond_atom_site_label_1
_geom_bond_atom_site_label_2
_geom_bond_distance
Al1_1 O1_1 1.720(6)
Al1_1 O2_1 1.729(6)
Al1_1 O3_1 1.738(6)
Al1_1 O4_1 1.740(6)
O1_1 C11_1 1.346(8)
O2_1 C21_1 1.341(7)
O3_1 C31_1 1.357(8)
O4_1 C41_1 1.338(7)
C11_1 C12_1 1.413(9)
C11_1 C16_1 1.421(9)
C12_1 C13_1 1.374(9)
C12_1 C17_1 1.513(9)
C13_1 C14_1 1.387(9)
C13_1 H13_1 0.9500
C14_1 C15_1 1.389(9)
C14_1 C18_1 1.526(9)
C15_1 C16_1 1.390(9)
C15_1 H15_1 0.9500
C16_1 C19_1 1.544(9)
C17_1 C27_1 1.539(9)
C17_1 H17A_1 0.9900
C17_1 H17B_1 0.9900
C18_1 C183_1 1.487(10)
C18_1 C182_1 1.510(10)
C18_1 C181_1 1.524(10)
C19_1 C193_1 1.529(10)
C19_1 C191_1 1.537(10)
C19_1 C192_1 1.547(9)
C21_1 C22_1 1.405(8)
C21_1 C26_1 1.418(8)
C22_1 C23_1 1.387(8)
C22_1 C27_1 1.502(9)
C23_1 C24_1 1.384(9)
C23_1 H23_1 0.9500
C24_1 C25_1 1.385(9)
C24_1 C28_1 1.531(9)
C25_1 C26_1 1.399(9)
C25_1 H25_1 0.9500
C26_1 C29_1 1.530(9)
C27_1 H27A_1 0.9900
C27_1 H27B_1 0.9900
C28_1 C281_1 1.485(10)
C28_1 C283_1 1.493(11)
C28_1 C282_1 1.500(11)
C29_1 C293_1 1.541(10)
C29_1 C291_1 1.550(10)
C29_1 C292_1 1.553(9)
C31_1 C32_1 1.405(8)
C31_1 C36_1 1.408(8)
C32_1 C33_1 1.377(8)
C32_1 C37_1 1.510(8)
C33_1 C34_1 1.387(9)
C33_1 H33_1 0.9500
C34_1 C35_1 1.384(9)
C34_1 C38_1 1.524(9)
C35_1 C36_1 1.379(9)
C35_1 H35_1 0.9500
C36_1 C39_1 1.545(9)
C37_1 C47_1 1.551(9)
C37_1 H37A_1 0.9900
C37_1 H37B_1 0.9900
C38_1 C383_1 1.468(11)
C38_1 C381_1 1.486(10)
C38_1 C382_1 1.498(10)
C39_1 C393_1 1.533(10)
C39_1 C392_1 1.550(9)
C39_1 C391_1 1.551(10)
C41_1 C42_1 1.411(8)
C41_1 C46_1 1.429(8)
C42_1 C43_1 1.383(8)
C42_1 C47_1 1.504(9)
C43_1 C44_1 1.395(9)
C43_1 H43_1 0.9500
C44_1 C45_1 1.390(9)
C44_1 C48_1 1.539(9)
C45_1 C46_1 1.390(8)
C45_1 H45_1 0.9500
C46_1 C49_1 1.534(9)
C47_1 H47A_1 0.9900
C47_1 H47B_1 0.9900
C48_1 C483_1 1.478(10)
C48_1 C481_1 1.515(9)
C48_1 C482_1 1.564(10)
C49_1 C491_1 1.533(9)
C49_1 C492_1 1.541(9)
C49_1 C493_1 1.542(9)
C181_1 H18A_1 0.9800
C181_1 H18B_1 0.9800
C181_1 H18C_1 0.9800
C182_1 H18D_1 0.9800
C182_1 H18E_1 0.9800
C182_1 H18F_1 0.9800
C183_1 C184_1 1.534(12)
C183_1 H18G_1 0.9900
C183_1 H18H_1 0.9900
C184_1 H18I_1 0.9800
C184_1 H18J_1 0.9800
C184_1 H18K_1 0.9800
C191_1 H19A_1 0.9800
C191_1 H19B_1 0.9800
C191_1 H19C_1 0.9800
C192_1 H19D_1 0.9800
C192_1 H19E_1 0.9800
C192_1 H19F_1 0.9800
C193_1 C194_1 1.431(11)
C193_1 H19G_1 0.9900
C193_1 H19H_1 0.9900
C194_1 H19I_1 0.9800
C194_1 H19J_1 0.9800
C194_1 H19K_1 0.9800
C281_1 H28A_1 0.9800
C281_1 H28B_1 0.9800
C281_1 H28C_1 0.9800
C282_1 H28D_1 0.9800
C282_1 H28E_1 0.9800
C282_1 H28F_1 0.9800
C283_1 C284_1 1.553(15)
C283_1 H28G_1 0.9900
C283_1 H28H_1 0.9900
C284_1 H28I_1 0.9800
C284_1 H28J_1 0.9800
C284_1 H28K_1 0.9800
C291_1 H29A_1 0.9800
C291_1 H29B_1 0.9800
C291_1 H29C_1 0.9800
C292_1 H29D_1 0.9800
C292_1 H29E_1 0.9800
C292_1 H29F_1 0.9800
C293_1 C294_1 1.490(11)
C293_1 H29G_1 0.9900
C293_1 H29H_1 0.9900
C294_1 H29I_1 0.9800
C294_1 H29J_1 0.9800
C294_1 H29K_1 0.9800
C381_1 H38A_1 0.9800
C381_1 H38B_1 0.9800
C381_1 H38C_1 0.9800
C382_1 H38D_1 0.9800
C382_1 H38E_1 0.9800
C382_1 H38F_1 0.9800
C383_1 C384_1 1.398(14)
C383_1 H38G_1 0.9900
C383_1 H38H_1 0.9900
C384_1 H38I_1 0.9800
C384_1 H38J_1 0.9800
C384_1 H38K_1 0.9800
C391_1 H39A_1 0.9800
C391_1 H39B_1 0.9800
C391_1 H39C_1 0.9800
C392_1 H39D_1 0.9800
C392_1 H39E_1 0.9800
C392_1 H39F_1 0.9800
C393_1 C394_1 1.498(12)
C393_1 H39G_1 0.9900
C393_1 H39H_1 0.9900
C394_1 H39I_1 0.9800
C394_1 H39J_1 0.9800
C394_1 H39K_1 0.9800
C481_1 H48A_1 0.9800
C481_1 H48B_1 0.9800
C481_1 H48C_1 0.9800
C482_1 H48D_1 0.9800
C482_1 H48E_1 0.9800
C482_1 H48F_1 0.9800
C483_1 C484_1 1.474(12)
C483_1 H48G_1 0.9900
C483_1 H48H_1 0.9900
C484_1 H48I_1 0.9800
C484_1 H48J_1 0.9800
C484_1 H48K_1 0.9800
C491_1 H49A_1 0.9800
C491_1 H49B_1 0.9800
C491_1 H49C_1 0.9800
C492_1 H49D_1 0.9800
C492_1 H49E_1 0.9800
C492_1 H49F_1 0.9800
C493_1 C494_1 1.497(9)
C493_1 H49G_1 0.9900
C493_1 H49H_1 0.9900
C494_1 H49I_1 0.9800
C494_1 H49J_1 0.9800
C494_1 H49K_1 0.9800
P1_1 C61_1 1.792(7)
P1_1 C71_1 1.793(7)
P1_1 C51_1 1.793(8)
P1_1 C81_1 1.796(7)
C51_1 C56_1 1.376(10)
C51_1 C52_1 1.390(10)
C52_1 C53_1 1.384(10)
C52_1 H52_1 0.9500
C53_1 C54_1 1.360(11)
C53_1 H53_1 0.9500
C54_1 C55_1 1.373(11)
C54_1 H54_1 0.9500
C55_1 C56_1 1.386(10)
C55_1 H55_1 0.9500
C56_1 H56_1 0.9500
C61_1 C62_1 1.386(9)
C61_1 C66_1 1.388(9)
C62_1 C63_1 1.385(9)
C62_1 H62_1 0.9500
C63_1 C64_1 1.370(10)
C63_1 H63_1 0.9500
C64_1 C65_1 1.372(9)
C64_1 H64_1 0.9500
C65_1 C66_1 1.375(9)
C65_1 H65_1 0.9500
C66_1 H66_1 0.9500
C71_1 C76_1 1.378(9)
C71_1 C72_1 1.384(9)
C72_1 C73_1 1.384(9)
C72_1 H72_1 0.9500
C73_1 C74_1 1.370(10)
C73_1 H73_1 0.9500
C74_1 C75_1 1.372(10)
C74_1 H74_1 0.9500
C75_1 C76_1 1.373(9)
C75_1 H75_1 0.9500
C76_1 H76_1 0.9500
C81_1 C82_1 1.371(9)
C81_1 C86_1 1.376(9)
C82_1 C83_1 1.379(9)
C82_1 H82_1 0.9500
C83_1 C84_1 1.370(9)
C83_1 H83_1 0.9500
C84_1 C85_1 1.363(10)
C84_1 H84_1 0.9500
C85_1 C86_1 1.377(10)
C85_1 H85_1 0.9500
C86_1 H86_1 0.9500
Al1_2 O1_2 1.718(6)
Al1_2 O4_2 1.725(6)
Al1_2 O2_2 1.726(6)
Al1_2 O3_2 1.732(6)
O1_2 C11_2 1.338(8)
O2_2 C21_2 1.342(8)
O3_2 C31_2 1.350(8)
O4_2 C41_2 1.338(8)
C11_2 C12_2 1.403(9)
C11_2 C16_2 1.416(9)
C12_2 C13_2 1.383(9)
C12_2 C17_2 1.510(9)
C13_2 C14_2 1.401(9)
C13_2 H13_2 0.9500
C14_2 C15_2 1.378(9)
C14_2 C18_2 1.535(10)
C15_2 C16_2 1.388(9)
C15_2 H15_2 0.9500
C16_2 C19_2 1.533(10)
C17_2 C27_2 1.542(9)
C17_2 H17A_2 0.9900
C17_2 H17B_2 0.9900
C18_2 C183_2 1.482(11)
C18_2 C181_2 1.504(10)
C18_2 C182_2 1.569(11)
C19_2 C193_2 1.524(12)
C19_2 C191_2 1.546(11)
C19_2 C192_2 1.580(12)
C21_2 C22_2 1.408(9)
C21_2 C26_2 1.419(9)
C22_2 C23_2 1.387(9)
C22_2 C27_2 1.509(9)
C23_2 C24_2 1.393(9)
C23_2 H23_2 0.9500
C24_2 C25_2 1.376(9)
C24_2 C28_2 1.529(9)
C25_2 C26_2 1.399(9)
C25_2 H25_2 0.9500
C26_2 C29_2 1.548(9)
C27_2 H27A_2 0.9900
C27_2 H27B_2 0.9900
C28_2 C283_2 1.464(11)
C28_2 C281_2 1.484(10)
C28_2 C282_2 1.524(11)
C29_2 C293_2 1.541(10)
C29_2 C291_2 1.545(10)
C29_2 C292_2 1.551(10)
C31_2 C32_2 1.401(9)
C31_2 C36_2 1.412(9)
C32_2 C33_2 1.383(9)
C32_2 C37_2 1.515(9)
C33_2 C34_2 1.381(9)
C33_2 H33_2 0.9500
C34_2 C35_2 1.388(9)
C34_2 C38_2 1.523(9)
C35_2 C36_2 1.391(9)
C35_2 H35_2 0.9500
C36_2 C39_2 1.539(9)
C37_2 C47_2 1.532(10)
C37_2 H37A_2 0.9900
C37_2 H37B_2 0.9900
C38_2 C383_2 1.433(11)
C38_2 C382_2 1.484(10)
C38_2 C381_2 1.505(11)
C39_2 C393_2 1.533(10)
C39_2 C392_2 1.550(9)
C39_2 C391_2 1.551(10)
C41_2 C42_2 1.404(9)
C41_2 C46_2 1.409(9)
C42_2 C43_2 1.385(9)
C42_2 C47_2 1.507(9)
C43_2 C44_2 1.386(9)
C43_2 H43_2 0.9500
C44_2 C45_2 1.388(9)
C44_2 C48_2 1.537(10)
C45_2 C46_2 1.394(10)
C45_2 H45_2 0.9500
C46_2 C49_2 1.542(10)
C47_2 H47A_2 0.9900
C47_2 H47B_2 0.9900
C48_2 C483_2 1.493(11)
C48_2 C482_2 1.495(10)
C48_2 C481_2 1.546(11)
C49_2 C493_2 1.532(11)
C49_2 C491_2 1.535(11)
C49_2 C492_2 1.559(10)
C181_2 H18A_2 0.9800
C181_2 H18B_2 0.9800
C181_2 H18C_2 0.9800
C182_2 H18D_2 0.9800
C182_2 H18E_2 0.9800
C182_2 H18F_2 0.9800
C183_2 C184_2 1.493(13)
C183_2 H18G_2 0.9900
C183_2 H18H_2 0.9900
C184_2 H18I_2 0.9800
C184_2 H18J_2 0.9800
C184_2 H18K_2 0.9800
C191_2 H19A_2 0.9800
C191_2 H19B_2 0.9800
C191_2 H19C_2 0.9800
C192_2 H19D_2 0.9800
C192_2 H19E_2 0.9800
C192_2 H19F_2 0.9800
C193_2 C194_2 1.393(14)
C193_2 H19G_2 0.9900
C193_2 H19H_2 0.9900
C194_2 H19I_2 0.9800
C194_2 H19J_2 0.9800
C194_2 H19K_2 0.9800
C281_2 H28A_2 0.9800
C281_2 H28B_2 0.9800
C281_2 H28C_2 0.9800
C282_2 H28D_2 0.9800
C282_2 H28E_2 0.9800
C282_2 H28F_2 0.9800
C283_2 C284_2 1.484(14)
C283_2 H28G_2 0.9900
C283_2 H28H_2 0.9900
C284_2 H28I_2 0.9800
C284_2 H28J_2 0.9800
C284_2 H28K_2 0.9800
C291_2 H29A_2 0.9800
C291_2 H29B_2 0.9800
C291_2 H29C_2 0.9800
C292_2 H29D_2 0.9800
C292_2 H29E_2 0.9800
C292_2 H29F_2 0.9800
C293_2 C294_2 1.489(10)
C293_2 H29G_2 0.9900
C293_2 H29H_2 0.9900
C294_2 H29I_2 0.9800
C294_2 H29J_2 0.9800
C294_2 H29K_2 0.9800
C381_2 H38A_2 0.9800
C381_2 H38B_2 0.9800
C381_2 H38C_2 0.9800
C382_2 H38D_2 0.9800
C382_2 H38E_2 0.9800
C382_2 H38F_2 0.9800
C383_2 C384_2 1.401(11)
C383_2 H38G_2 0.9900
C383_2 H38H_2 0.9900
C384_2 H38I_2 0.9800
C384_2 H38J_2 0.9800
C384_2 H38K_2 0.9800
C391_2 H39A_2 0.9800
C391_2 H39B_2 0.9800
C391_2 H39C_2 0.9800
C392_2 H39D_2 0.9800
C392_2 H39E_2 0.9800
C392_2 H39F_2 0.9800
C393_2 C394_2 1.469(11)
C393_2 H39G_2 0.9900
C393_2 H39H_2 0.9900
C394_2 H39I_2 0.9800
C394_2 H39J_2 0.9800
C394_2 H39K_2 0.9800
C481_2 H48A_2 0.9800
C481_2 H48B_2 0.9800
C481_2 H48C_2 0.9800
C482_2 H48D_2 0.9800
C482_2 H48E_2 0.9800
C482_2 H48F_2 0.9800
C483_2 C484_2 1.524(14)
C483_2 H48G_2 0.9900
C483_2 H48H_2 0.9900
C484_2 H48I_2 0.9800
C484_2 H48J_2 0.9800
C484_2 H48K_2 0.9800
C491_2 H49A_2 0.9800
C491_2 H49B_2 0.9800
C491_2 H49C_2 0.9800
C492_2 H49D_2 0.9800
C492_2 H49E_2 0.9800
C492_2 H49F_2 0.9800
C493_2 C494_2 1.446(12)
C493_2 H49G_2 0.9900
C493_2 H49H_2 0.9900
C494_2 H49I_2 0.9800
C494_2 H49J_2 0.9800
C494_2 H49K_2 0.9800
P1_2 C81_2 1.782(8)
P1_2 C61_2 1.789(7)
P1_2 C71_2 1.789(8)
P1_2 C51_2 1.793(7)
C51_2 C52_2 1.389(9)
C51_2 C56_2 1.394(9)
C52_2 C53_2 1.377(10)
C52_2 H52_2 0.9500
C53_2 C54_2 1.365(10)
C53_2 H53_2 0.9500
C54_2 C55_2 1.371(10)
C54_2 H54_2 0.9500
C55_2 C56_2 1.369(9)
C55_2 H55_2 0.9500
C56_2 H56_2 0.9500
C61_2 C66_2 1.380(9)
C61_2 C62_2 1.388(9)
C62_2 C63_2 1.380(10)
C62_2 H62_2 0.9500
C63_2 C64_2 1.374(10)
C63_2 H63_2 0.9500
C64_2 C65_2 1.371(10)
C64_2 H64_2 0.9500
C65_2 C66_2 1.379(10)
C65_2 H65_2 0.9500
C66_2 H66_2 0.9500
C71_2 C76_2 1.366(9)
C71_2 C72_2 1.385(9)
C72_2 C73_2 1.366(10)
C72_2 H72_2 0.9500
C73_2 C74_2 1.374(10)
C73_2 H73_2 0.9500
C74_2 C75_2 1.363(10)
C74_2 H74_2 0.9500
C75_2 C76_2 1.392(10)
C75_2 H75_2 0.9500
C76_2 H76_2 0.9500
C81_2 C86_2 1.375(10)
C81_2 C82_2 1.386(9)
C82_2 C83_2 1.386(10)
C82_2 H82_2 0.9500
C83_2 C84_2 1.362(11)
C83_2 H83_2 0.9500
C84_2 C85_2 1.376(11)
C84_2 H84_2 0.9500
C85_2 C86_2 1.380(11)
C85_2 H85_2 0.9500
C86_2 H86_2 0.9500
Al1_3 O3_3 1.718(6)
Al1_3 O1_3 1.723(6)
Al1_3 O4_3 1.734(6)
Al1_3 O2_3 1.738(6)
O1_3 C11_3 1.348(8)
O2_3 C21_3 1.345(8)
O3_3 C31_3 1.350(8)
O4_3 C41_3 1.334(7)
C11_3 C12_3 1.402(9)
C11_3 C16_3 1.424(9)
C12_3 C13_3 1.384(9)
C12_3 C17_3 1.508(9)
C13_3 C14_3 1.393(9)
C13_3 H13_3 0.9500
C14_3 C15_3 1.384(9)
C14_3 C18_3 1.563(10)
C15_3 C16_3 1.387(9)
C15_3 H15_3 0.9500
C16_3 C19_3 1.536(9)
C17_3 C27_3 1.531(9)
C17_3 H17A_3 0.9900
C17_3 H17B_3 0.9900
C18_3 C182_3 1.458(11)
C18_3 C183_3 1.492(12)
C18_3 C181_3 1.597(11)
C19_3 C193_3 1.538(10)
C19_3 C191_3 1.542(10)
C19_3 C192_3 1.553(10)
C21_3 C22_3 1.406(9)
C21_3 C26_3 1.408(9)
C22_3 C23_3 1.377(9)
C22_3 C27_3 1.517(9)
C23_3 C24_3 1.396(9)
C23_3 H23_3 0.9500
C24_3 C25_3 1.371(9)
C24_3 C28_3 1.536(10)
C25_3 C26_3 1.387(9)
C25_3 H25_3 0.9500
C26_3 C29_3 1.537(9)
C27_3 H27A_3 0.9900
C27_3 H27B_3 0.9900
C28_3 C283_3 1.477(11)
C28_3 C282_3 1.497(11)
C28_3 C281_3 1.516(11)
C29_3 C293_3 1.522(10)
C29_3 C291_3 1.543(10)
C29_3 C292_3 1.561(10)
C31_3 C32_3 1.406(8)
C31_3 C36_3 1.416(9)
C32_3 C33_3 1.377(8)
C32_3 C37_3 1.509(8)
C33_3 C34_3 1.400(9)
C33_3 H33_3 0.9500
C34_3 C35_3 1.382(9)
C34_3 C38_3 1.526(9)
C35_3 C36_3 1.401(9)
C35_3 H35_3 0.9500
C36_3 C39_3 1.542(9)
C37_3 C47_3 1.547(9)
C37_3 H37A_3 0.9900
C37_3 H37B_3 0.9900
C38_3 C383_3 1.494(10)
C38_3 C382_3 1.507(9)
C38_3 C381_3 1.533(10)
C39_3 C393_3 1.518(10)
C39_3 C391_3 1.552(10)
C39_3 C392_3 1.566(10)
C41_3 C42_3 1.407(9)
C41_3 C46_3 1.426(9)
C42_3 C43_3 1.383(8)
C42_3 C47_3 1.497(9)
C43_3 C44_3 1.396(9)
C43_3 H43_3 0.9500
C44_3 C45_3 1.385(9)
C44_3 C48_3 1.543(9)
C45_3 C46_3 1.398(9)
C45_3 H45_3 0.9500
C46_3 C49_3 1.546(9)
C47_3 H47A_3 0.9900
C47_3 H47B_3 0.9900
C48_3 C483_3 1.497(10)
C48_3 C481_3 1.522(9)
C48_3 C482_3 1.558(11)
C49_3 C493_3 1.537(9)
C49_3 C491_3 1.543(9)
C49_3 C492_3 1.551(9)
C181_3 H18A_3 0.9800
C181_3 H18B_3 0.9800
C181_3 H18C_3 0.9800
C182_3 H18D_3 0.9800
C182_3 H18E_3 0.9800
C182_3 H18F_3 0.9800
C183_3 C184_3 1.535(14)
C183_3 H18G_3 0.9900
C183_3 H18H_3 0.9900
C184_3 H18I_3 0.9800
C184_3 H18J_3 0.9800
C184_3 H18K_3 0.9800
C191_3 H19A_3 0.9800
C191_3 H19B_3 0.9800
C191_3 H19C_3 0.9800
C192_3 H19D_3 0.9800
C192_3 H19E_3 0.9800
C192_3 H19F_3 0.9800
C193_3 C194_3 1.486(11)
C193_3 H19G_3 0.9900
C193_3 H19H_3 0.9900
C194_3 H19I_3 0.9800
C194_3 H19J_3 0.9800
C194_3 H19K_3 0.9800
C281_3 H28A_3 0.9800
C281_3 H28B_3 0.9800
C281_3 H28C_3 0.9800
C282_3 H28D_3 0.9800
C282_3 H28E_3 0.9800
C282_3 H28F_3 0.9800
C283_3 C284_3 1.524(13)
C283_3 H28G_3 0.9900
C283_3 H28H_3 0.9900
C284_3 H28I_3 0.9800
C284_3 H28J_3 0.9800
C284_3 H28K_3 0.9800
C291_3 H29A_3 0.9800
C291_3 H29B_3 0.9800
C291_3 H29C_3 0.9800
C292_3 H29D_3 0.9800
C292_3 H29E_3 0.9800
C292_3 H29F_3 0.9800
C293_3 C294_3 1.452(12)
C293_3 H29G_3 0.9900
C293_3 H29H_3 0.9900
C294_3 H29I_3 0.9800
C294_3 H29J_3 0.9800
C294_3 H29K_3 0.9800
C381_3 H38A_3 0.9800
C381_3 H38B_3 0.9800
C381_3 H38C_3 0.9800
C382_3 H38D_3 0.9800
C382_3 H38E_3 0.9800
C382_3 H38F_3 0.9800
C383_3 C384_3 1.518(11)
C383_3 H38G_3 0.9900
C383_3 H38H_3 0.9900
C384_3 H38I_3 0.9800
C384_3 H38J_3 0.9800
C384_3 H38K_3 0.9800
C391_3 H39A_3 0.9800
C391_3 H39B_3 0.9800
C391_3 H39C_3 0.9800
C392_3 H39D_3 0.9800
C392_3 H39E_3 0.9800
C392_3 H39F_3 0.9800
C393_3 C394_3 1.440(12)
C393_3 H39G_3 0.9900
C393_3 H39H_3 0.9900
C394_3 H39I_3 0.9800
C394_3 H39J_3 0.9800
C394_3 H39K_3 0.9800
C481_3 H48A_3 0.9800
C481_3 H48B_3 0.9800
C481_3 H48C_3 0.9800
C482_3 H48D_3 0.9800
C482_3 H48E_3 0.9800
C482_3 H48F_3 0.9800
C483_3 C484_3 1.524(11)
C483_3 H48G_3 0.9900
C483_3 H48H_3 0.9900
C484_3 H48I_3 0.9800
C484_3 H48J_3 0.9800
C484_3 H48K_3 0.9800
C491_3 H49A_3 0.9800
C491_3 H49B_3 0.9800
C491_3 H49C_3 0.9800
C492_3 H49D_3 0.9800
C492_3 H49E_3 0.9800
C492_3 H49F_3 0.9800
C493_3 C494_3 1.484(10)
C493_3 H49G_3 0.9900
C493_3 H49H_3 0.9900
C494_3 H49I_3 0.9800
C494_3 H49J_3 0.9800
C494_3 H49K_3 0.9800
P1_3 C71_3 1.783(7)
P1_3 C81_3 1.788(7)
P1_3 C51_3 1.789(7)
P1_3 C61_3 1.793(7)
C51_3 C52_3 1.371(9)
C51_3 C56_3 1.378(9)
C52_3 C53_3 1.380(10)
C52_3 H52_3 0.9500
C53_3 C54_3 1.369(10)
C53_3 H53_3 0.9500
C54_3 C55_3 1.367(10)
C54_3 H54_3 0.9500
C55_3 C56_3 1.388(9)
C55_3 H55_3 0.9500
C56_3 H56_3 0.9500
C61_3 C62_3 1.375(9)
C61_3 C66_3 1.389(9)
C62_3 C63_3 1.382(9)
C62_3 H62_3 0.9500
C63_3 C64_3 1.361(10)
C63_3 H63_3 0.9500
C64_3 C65_3 1.376(10)
C64_3 H64_3 0.9500
C65_3 C66_3 1.372(9)
C65_3 H65_3 0.9500
C66_3 H66_3 0.9500
C71_3 C72_3 1.380(9)
C71_3 C76_3 1.384(9)
C72_3 C73_3 1.373(10)
C72_3 H72_3 0.9500
C73_3 C74_3 1.384(10)
C73_3 H73_3 0.9500
C74_3 C75_3 1.368(10)
C74_3 H74_3 0.9500
C75_3 C76_3 1.388(10)
C75_3 H75_3 0.9500
C76_3 H76_3 0.9500
C81_3 C82_3 1.385(9)
C81_3 C86_3 1.390(9)
C82_3 C83_3 1.375(10)
C82_3 H82_3 0.9500
C83_3 C84_3 1.384(10)
C83_3 H83_3 0.9500
C84_3 C85_3 1.368(10)
C84_3 H84_3 0.9500
C85_3 C86_3 1.381(9)
C85_3 H85_3 0.9500
C86_3 H86_3 0.9500
Al1_4 O1_4 1.721(6)
Al1_4 O4_4 1.725(6)
Al1_4 O3_4 1.730(6)
Al1_4 O2_4 1.741(6)
O1_4 C11_4 1.355(8)
O2_4 C21_4 1.352(8)
O3_4 C31_4 1.345(8)
O4_4 C41_4 1.344(8)
C11_4 C12_4 1.397(9)
C11_4 C16_4 1.409(9)
C12_4 C13_4 1.387(9)
C12_4 C17_4 1.505(9)
C13_4 C14_4 1.394(9)
C13_4 H13_4 0.9500
C14_4 C15_4 1.383(9)
C14_4 C18_4 1.534(10)
C15_4 C16_4 1.391(9)
C15_4 H15_4 0.9500
C16_4 C19_4 1.550(9)
C17_4 C27_4 1.540(9)
C17_4 H17A_4 0.9900
C17_4 H17B_4 0.9900
C18_4 C183_4 1.477(11)
C18_4 C181_4 1.484(11)
C18_4 C182_4 1.563(11)
C19_4 C193_4 1.533(10)
C19_4 C191_4 1.536(10)
C19_4 C192_4 1.555(10)
C21_4 C22_4 1.404(9)
C21_4 C26_4 1.414(9)
C22_4 C23_4 1.380(9)
C22_4 C27_4 1.497(9)
C23_4 C24_4 1.395(9)
C23_4 H23_4 0.9500
C24_4 C25_4 1.384(9)
C24_4 C28_4 1.542(9)
C25_4 C26_4 1.396(9)
C25_4 H25_4 0.9500
C26_4 C29_4 1.537(9)
C27_4 H27A_4 0.9900
C27_4 H27B_4 0.9900
C28_4 C283_4 1.493(10)
C28_4 C282_4 1.509(10)
C28_4 C281_4 1.549(10)
C29_4 C293_4 1.533(10)
C29_4 C291_4 1.546(10)
C29_4 C292_4 1.550(9)
C31_4 C32_4 1.398(9)
C31_4 C36_4 1.420(9)
C32_4 C33_4 1.393(9)
C32_4 C37_4 1.513(9)
C33_4 C34_4 1.392(9)
C33_4 H33_4 0.9500
C34_4 C35_4 1.387(9)
C34_4 C38_4 1.549(10)
C35_4 C36_4 1.401(9)
C35_4 H35_4 0.9500
C36_4 C39_4 1.532(9)
C37_4 C47_4 1.535(9)
C37_4 H37A_4 0.9900
C37_4 H37B_4 0.9900
C38_4 C383_4 1.485(11)
C38_4 C381_4 1.509(10)
C38_4 C382_4 1.519(10)
C39_4 C393_4 1.529(10)
C39_4 C391_4 1.541(10)
C39_4 C392_4 1.550(10)
C41_4 C42_4 1.392(9)
C41_4 C46_4 1.413(9)
C42_4 C43_4 1.383(9)
C42_4 C47_4 1.505(9)
C43_4 C44_4 1.392(9)
C43_4 H43_4 0.9500
C44_4 C45_4 1.386(9)
C44_4 C48_4 1.531(9)
C45_4 C46_4 1.387(9)
C45_4 H45_4 0.9500
C46_4 C49_4 1.541(9)
C47_4 H47A_4 0.9900
C47_4 H47B_4 0.9900
C48_4 C483_4 1.479(11)
C48_4 C481_4 1.491(11)
C48_4 C482_4 1.492(11)
C49_4 C493_4 1.543(11)
C49_4 C491_4 1.552(10)
C49_4 C492_4 1.560(10)
C181_4 H18A_4 0.9800
C181_4 H18B_4 0.9800
C181_4 H18C_4 0.9800
C182_4 H18D_4 0.9800
C182_4 H18E_4 0.9800
C182_4 H18F_4 0.9800
C183_4 C184_4 1.529(13)
C183_4 H18G_4 0.9900
C183_4 H18H_4 0.9900
C184_4 H18I_4 0.9800
C184_4 H18J_4 0.9800
C184_4 H18K_4 0.9800
C191_4 H19A_4 0.9800
C191_4 H19B_4 0.9800
C191_4 H19C_4 0.9800
C192_4 H19D_4 0.9800
C192_4 H19E_4 0.9800
C192_4 H19F_4 0.9800
C193_4 C194_4 1.510(12)
C193_4 H19G_4 0.9900
C193_4 H19H_4 0.9900
C194_4 H19I_4 0.9800
C194_4 H19J_4 0.9800
C194_4 H19K_4 0.9800
C281_4 H28A_4 0.9800
C281_4 H28B_4 0.9800
C281_4 H28C_4 0.9800
C282_4 H28D_4 0.9800
C282_4 H28E_4 0.9800
C282_4 H28F_4 0.9800
C283_4 C284_4 1.504(11)
C283_4 H28G_4 0.9900
C283_4 H28H_4 0.9900
C284_4 H28I_4 0.9800
C284_4 H28J_4 0.9800
C284_4 H28K_4 0.9800
C291_4 H29A_4 0.9800
C291_4 H29B_4 0.9800
C291_4 H29C_4 0.9800
C292_4 H29D_4 0.9800
C292_4 H29E_4 0.9800
C292_4 H29F_4 0.9800
C293_4 C294_4 1.473(12)
C293_4 H29G_4 0.9900
C293_4 H29H_4 0.9900
C294_4 H29I_4 0.9800
C294_4 H29J_4 0.9800
C294_4 H29K_4 0.9800
C381_4 H38A_4 0.9800
C381_4 H38B_4 0.9800
C381_4 H38C_4 0.9800
C382_4 H38D_4 0.9800
C382_4 H38E_4 0.9800
C382_4 H38F_4 0.9800
C383_4 C384_4 1.566(12)
C383_4 H38G_4 0.9900
C383_4 H38H_4 0.9900
C384_4 H38I_4 0.9800
C384_4 H38J_4 0.9800
C384_4 H38K_4 0.9800
C391_4 H39A_4 0.9800
C391_4 H39B_4 0.9800
C391_4 H39C_4 0.9800
C392_4 H39D_4 0.9800
C392_4 H39E_4 0.9800
C392_4 H39F_4 0.9800
C393_4 C394_4 1.491(11)
C393_4 H39G_4 0.9900
C393_4 H39H_4 0.9900
C394_4 H39I_4 0.9800
C394_4 H39J_4 0.9800
C394_4 H39K_4 0.9800
C481_4 H48A_4 0.9800
C481_4 H48B_4 0.9800
C481_4 H48C_4 0.9800
C482_4 H48D_4 0.9800
C482_4 H48E_4 0.9800
C482_4 H48F_4 0.9800
C483_4 C484_4 1.458(14)
C483_4 H48G_4 0.9900
C483_4 H48H_4 0.9900
C484_4 H48I_4 0.9800
C484_4 H48J_4 0.9800
C484_4 H48K_4 0.9800
C491_4 H49A_4 0.9800
C491_4 H49B_4 0.9800
C491_4 H49C_4 0.9800
C492_4 H49D_4 0.9800
C492_4 H49E_4 0.9800
C492_4 H49F_4 0.9800
C493_4 C494_4 1.492(13)
C493_4 H49G_4 0.9900
C493_4 H49H_4 0.9900
C494_4 H49I_4 0.9800
C494_4 H49J_4 0.9800
C494_4 H49K_4 0.9800
P1_4 C51_4 1.787(8)
P1_4 C81_4 1.788(8)
P1_4 C71_4 1.792(8)
P1_4 C61_4 1.797(8)
C51_4 C56_4 1.379(9)
C51_4 C52_4 1.391(10)
C52_4 C53_4 1.378(10)
C52_4 H52_4 0.9500
C53_4 C54_4 1.369(11)
C53_4 H53_4 0.9500
C54_4 C55_4 1.384(11)
C54_4 H54_4 0.9500
C55_4 C56_4 1.377(10)
C55_4 H55_4 0.9500
C56_4 H56_4 0.9500
C61_4 C66_4 1.377(9)
C61_4 C62_4 1.390(9)
C62_4 C63_4 1.378(10)
C62_4 H62_4 0.9500
C63_4 C64_4 1.368(10)
C63_4 H63_4 0.9500
C64_4 C65_4 1.369(10)
C64_4 H64_4 0.9500
C65_4 C66_4 1.378(10)
C65_4 H65_4 0.9500
C66_4 H66_4 0.9500
C71_4 C72_4 1.376(9)
C71_4 C76_4 1.389(9)
C72_4 C73_4 1.384(10)
C72_4 H72_4 0.9500
C73_4 C74_4 1.363(10)
C73_4 H73_4 0.9500
C74_4 C75_4 1.374(10)
C74_4 H74_4 0.9500
C75_4 C76_4 1.392(10)
C75_4 H75_4 0.9500
C76_4 H76_4 0.9500
C81_4 C82_4 1.372(10)
C81_4 C86_4 1.395(10)
C82_4 C83_4 1.383(10)
C82_4 H82_4 0.9500
C83_4 C84_4 1.370(11)
C83_4 H83_4 0.9500
C84_4 C85_4 1.357(11)
C84_4 H84_4 0.9500
C85_4 C86_4 1.389(10)
C85_4 H85_4 0.9500
C86_4 H86_4 0.9500

loop_
_geom_torsion_atom_site_label_1
_geom_torsion_atom_site_label_2
_geom_torsion_atom_site_label_3
_geom_torsion_atom_site_label_4
_geom_torsion
O2_1 Al1_1 O1_1 C11_1 -26.9(16)
O3_1 Al1_1 O1_1 C11_1 95.0(15)
O4_1 Al1_1 O1_1 C11_1 -138.2(15)
O1_1 Al1_1 O2_1 C21_1 80.2(9)
O3_1 Al1_1 O2_1 C21_1 -40.7(9)
O4_1 Al1_1 O2_1 C21_1 -166.4(8)
O1_1 Al1_1 O3_1 C31_1 152.0(11)
O2_1 Al1_1 O3_1 C31_1 -80.2(12)
O4_1 Al1_1 O3_1 C31_1 34.1(12)
O1_1 Al1_1 O4_1 C41_1 -49.3(9)
O2_1 Al1_1 O4_1 C41_1 -172.3(8)
O3_1 Al1_1 O4_1 C41_1 69.4(9)
Al1_1 O1_1 C11_1 C12_1 22(2)
Al1_1 O1_1 C11_1 C16_1 -160.1(11)
O1_1 C11_1 C12_1 C13_1 -179.5(8)
C16_1 C11_1 C12_1 C13_1 2.3(13)
O1_1 C11_1 C12_1 C17_1 -1.3(12)
C16_1 C11_1 C12_1 C17_1 -179.5(8)
C11_1 C12_1 C13_1 C14_1 0.8(14)
C17_1 C12_1 C13_1 C14_1 -177.3(8)
C12_1 C13_1 C14_1 C15_1 -3.0(14)
C12_1 C13_1 C14_1 C18_1 177.3(8)
C13_1 C14_1 C15_1 C16_1 2.2(14)
C18_1 C14_1 C15_1 C16_1 -178.1(8)
C14_1 C15_1 C16_1 C11_1 0.8(14)
C14_1 C15_1 C16_1 C19_1 178.5(8)
O1_1 C11_1 C16_1 C15_1 178.8(8)
C12_1 C11_1 C16_1 C15_1 -3.0(12)
O1_1 C11_1 C16_1 C19_1 1.1(13)
C12_1 C11_1 C16_1 C19_1 179.3(8)
C13_1 C12_1 C17_1 C27_1 103.5(9)
C11_1 C12_1 C17_1 C27_1 -74.7(10)
C13_1 C14_1 C18_1 C183_1 77.2(11)
C15_1 C14_1 C18_1 C183_1 -102.5(10)
C13_1 C14_1 C18_1 C182_1 -158.4(10)
C15_1 C14_1 C18_1 C182_1 21.9(13)
C13_1 C14_1 C18_1 C181_1 -39.9(12)
C15_1 C14_1 C18_1 C181_1 140.4(9)
C15_1 C16_1 C19_1 C193_1 123.3(9)
C11_1 C16_1 C19_1 C193_1 -59.1(11)
C15_1 C16_1 C19_1 C191_1 -118.3(9)
C11_1 C16_1 C19_1 C191_1 59.3(11)
C15_1 C16_1 C19_1 C192_1 2.9(12)
C11_1 C16_1 C19_1 C192_1 -179.5(8)
Al1_1 O2_1 C21_1 C22_1 -53.6(12)
Al1_1 O2_1 C21_1 C26_1 125.7(8)
O2_1 C21_1 C22_1 C23_1 -179.4(7)
C26_1 C21_1 C22_1 C23_1 1.3(12)
O2_1 C21_1 C22_1 C27_1 5.5(12)
C26_1 C21_1 C22_1 C27_1 -173.8(7)
C21_1 C22_1 C23_1 C24_1 0.7(13)
C27_1 C22_1 C23_1 C24_1 175.8(8)
C22_1 C23_1 C24_1 C25_1 -1.4(14)
C22_1 C23_1 C24_1 C28_1 178.7(9)
C23_1 C24_1 C25_1 C26_1 0.1(14)
C28_1 C24_1 C25_1 C26_1 -180.0(9)
C24_1 C25_1 C26_1 C21_1 1.8(13)
C24_1 C25_1 C26_1 C29_1 -176.6(8)
O2_1 C21_1 C26_1 C25_1 178.3(7)
C22_1 C21_1 C26_1 C25_1 -2.4(12)
O2_1 C21_1 C26_1 C29_1 -3.3(12)
C22_1 C21_1 C26_1 C29_1 176.0(7)
C23_1 C22_1 C27_1 C17_1 118.1(9)
C21_1 C22_1 C27_1 C17_1 -66.9(10)
C12_1 C17_1 C27_1 C22_1 161.1(6)
C23_1 C24_1 C28_1 C281_1 12.0(16)
C25_1 C24_1 C28_1 C281_1 -167.9(12)
C23_1 C24_1 C28_1 C283_1 134.3(13)
C25_1 C24_1 C28_1 C283_1 -45.6(15)
C23_1 C24_1 C28_1 C282_1 -108.6(14)
C25_1 C24_1 C28_1 C282_1 71.5(14)
C25_1 C26_1 C29_1 C293_1 118.6(9)
C21_1 C26_1 C29_1 C293_1 -59.7(10)
C25_1 C26_1 C29_1 C291_1 -118.0(9)
C21_1 C26_1 C29_1 C291_1 63.7(10)
C25_1 C26_1 C29_1 C292_1 -0.4(11)
C21_1 C26_1 C29_1 C292_1 -178.7(8)
Al1_1 O3_1 C31_1 C32_1 -30.6(16)
Al1_1 O3_1 C31_1 C36_1 150.1(9)
O3_1 C31_1 C32_1 C33_1 174.6(7)
C36_1 C31_1 C32_1 C33_1 -6.1(12)
O3_1 C31_1 C32_1 C37_1 -2.4(12)
C36_1 C31_1 C32_1 C37_1 176.9(7)
C31_1 C32_1 C33_1 C34_1 3.0(13)
C37_1 C32_1 C33_1 C34_1 -180.0(8)
C32_1 C33_1 C34_1 C35_1 1.7(13)
C32_1 C33_1 C34_1 C38_1 180.0(9)
C33_1 C34_1 C35_1 C36_1 -3.7(13)
C38_1 C34_1 C35_1 C36_1 178.0(9)
C34_1 C35_1 C36_1 C31_1 0.8(13)
C34_1 C35_1 C36_1 C39_1 -176.4(8)
O3_1 C31_1 C36_1 C35_1 -176.4(7)
C32_1 C31_1 C36_1 C35_1 4.3(12)
O3_1 C31_1 C36_1 C39_1 0.7(12)
C32_1 C31_1 C36_1 C39_1 -178.6(8)
C33_1 C32_1 C37_1 C47_1 120.6(8)
C31_1 C32_1 C37_1 C47_1 -62.5(10)
C35_1 C34_1 C38_1 C383_1 -101.2(13)
C33_1 C34_1 C38_1 C383_1 80.7(13)
C35_1 C34_1 C38_1 C381_1 146.5(13)
C33_1 C34_1 C38_1 C381_1 -31.7(16)
C35_1 C34_1 C38_1 C382_1 23.7(15)
C33_1 C34_1 C38_1 C382_1 -154.5(11)
C35_1 C36_1 C39_1 C393_1 107.7(9)
C31_1 C36_1 C39_1 C393_1 -69.3(10)
C35_1 C36_1 C39_1 C392_1 -11.5(11)
C31_1 C36_1 C39_1 C392_1 171.4(8)
C35_1 C36_1 C39_1 C391_1 -129.6(8)
C31_1 C36_1 C39_1 C391_1 53.4(10)
Al1_1 O4_1 C41_1 C42_1 -53.0(12)
Al1_1 O4_1 C41_1 C46_1 128.0(8)
O4_1 C41_1 C42_1 C43_1 179.8(7)
C46_1 C41_1 C42_1 C43_1 -1.3(12)
O4_1 C41_1 C42_1 C47_1 2.0(11)
C46_1 C41_1 C42_1 C47_1 -179.1(7)
C41_1 C42_1 C43_1 C44_1 -0.6(13)
C47_1 C42_1 C43_1 C44_1 177.2(8)
C42_1 C43_1 C44_1 C45_1 1.2(13)
C42_1 C43_1 C44_1 C48_1 -172.1(8)
C43_1 C44_1 C45_1 C46_1 0.1(13)
C48_1 C44_1 C45_1 C46_1 173.2(8)
C44_1 C45_1 C46_1 C41_1 -1.8(13)
C44_1 C45_1 C46_1 C49_1 -176.4(8)
O4_1 C41_1 C46_1 C45_1 -178.7(7)
C42_1 C41_1 C46_1 C45_1 2.4(12)
O4_1 C41_1 C46_1 C49_1 -4.1(12)
C42_1 C41_1 C46_1 C49_1 177.0(7)
C43_1 C42_1 C47_1 C37_1 119.3(8)
C41_1 C42_1 C47_1 C37_1 -62.9(10)
C32_1 C37_1 C47_1 C42_1 159.2(7)
C45_1 C44_1 C48_1 C483_1 145.2(9)
C43_1 C44_1 C48_1 C483_1 -41.9(12)
C45_1 C44_1 C48_1 C481_1 19.2(12)
C43_1 C44_1 C48_1 C481_1 -167.9(8)
C45_1 C44_1 C48_1 C482_1 -100.4(10)
C43_1 C44_1 C48_1 C482_1 72.5(10)
C45_1 C46_1 C49_1 C491_1 -133.4(8)
C41_1 C46_1 C49_1 C491_1 52.3(10)
C45_1 C46_1 C49_1 C492_1 107.4(9)
C41_1 C46_1 C49_1 C492_1 -67.0(10)
C45_1 C46_1 C49_1 C493_1 -10.7(11)
C41_1 C46_1 C49_1 C493_1 175.0(7)
C182_1 C18_1 C183_1 C184_1 -60.7(14)
C181_1 C18_1 C183_1 C184_1 -175.1(11)
C14_1 C18_1 C183_1 C184_1 65.2(13)
C191_1 C19_1 C193_1 C194_1 174.4(9)
C16_1 C19_1 C193_1 C194_1 -64.4(11)
C192_1 C19_1 C193_1 C194_1 57.9(12)
C281_1 C28_1 C283_1 C284_1 54.3(19)
C282_1 C28_1 C283_1 C284_1 170.5(17)
C24_1 C28_1 C283_1 C284_1 -70.5(18)
C26_1 C29_1 C293_1 C294_1 -63.4(12)
C291_1 C29_1 C293_1 C294_1 173.1(10)
C292_1 C29_1 C293_1 C294_1 58.6(12)
C381_1 C38_1 C383_1 C384_1 -160(3)
C382_1 C38_1 C383_1 C384_1 -44(3)
C34_1 C38_1 C383_1 C384_1 82(3)
C36_1 C39_1 C393_1 C394_1 -60.9(14)
C392_1 C39_1 C393_1 C394_1 60.6(14)
C391_1 C39_1 C393_1 C394_1 177.0(13)
C481_1 C48_1 C483_1 C484_1 62.9(12)
C44_1 C48_1 C483_1 C484_1 -63.5(13)
C482_1 C48_1 C483_1 C484_1 179.9(10)
C491_1 C49_1 C493_1 C494_1 55.5(10)
C46_1 C49_1 C493_1 C494_1 -69.2(10)
C492_1 C49_1 C493_1 C494_1 171.5(8)
C61_1 P1_1 C51_1 C56_1 -9.4(10)
C71_1 P1_1 C51_1 C56_1 -129.7(9)
C81_1 P1_1 C51_1 C56_1 111.6(9)
C61_1 P1_1 C51_1 C52_1 167.8(8)
C71_1 P1_1 C51_1 C52_1 47.5(9)
C81_1 P1_1 C51_1 C52_1 -71.2(9)
C56_1 C51_1 C52_1 C53_1 -2.4(17)
P1_1 C51_1 C52_1 C53_1 -179.7(9)
C51_1 C52_1 C53_1 C54_1 -1(2)
C52_1 C53_1 C54_1 C55_1 3(2)
C53_1 C54_1 C55_1 C56_1 -1(2)
C52_1 C51_1 C56_1 C55_1 4.4(17)
P1_1 C51_1 C56_1 C55_1 -178.5(10)
C54_1 C55_1 C56_1 C51_1 -3(2)
C71_1 P1_1 C61_1 C62_1 -175.8(7)
C51_1 P1_1 C61_1 C62_1 64.7(8)
C81_1 P1_1 C61_1 C62_1 -57.7(8)
C71_1 P1_1 C61_1 C66_1 0.3(8)
C51_1 P1_1 C61_1 C66_1 -119.3(7)
C81_1 P1_1 C61_1 C66_1 118.3(7)
C66_1 C61_1 C62_1 C63_1 0.9(13)
P1_1 C61_1 C62_1 C63_1 176.9(7)
C61_1 C62_1 C63_1 C64_1 0.0(14)
C62_1 C63_1 C64_1 C65_1 -0.3(15)
C63_1 C64_1 C65_1 C66_1 -0.3(15)
C64_1 C65_1 C66_1 C61_1 1.1(14)
C62_1 C61_1 C66_1 C65_1 -1.4(13)
P1_1 C61_1 C66_1 C65_1 -177.5(7)
C61_1 P1_1 C71_1 C76_1 94.2(8)
C51_1 P1_1 C71_1 C76_1 -144.8(7)
C81_1 P1_1 C71_1 C76_1 -24.3(9)
C61_1 P1_1 C71_1 C72_1 -82.1(8)
C51_1 P1_1 C71_1 C72_1 38.9(8)
C81_1 P1_1 C71_1 C72_1 159.5(7)
C76_1 C71_1 C72_1 C73_1 0.7(13)
P1_1 C71_1 C72_1 C73_1 177.1(7)
C71_1 C72_1 C73_1 C74_1 0.4(15)
C72_1 C73_1 C74_1 C75_1 -0.2(16)
C73_1 C74_1 C75_1 C76_1 -1.2(16)
C74_1 C75_1 C76_1 C71_1 2.3(15)
C72_1 C71_1 C76_1 C75_1 -2.1(14)
P1_1 C71_1 C76_1 C75_1 -178.4(7)
C61_1 P1_1 C81_1 C82_1 -5.6(9)
C71_1 P1_1 C81_1 C82_1 113.4(8)
C51_1 P1_1 C81_1 C82_1 -127.8(8)
C61_1 P1_1 C81_1 C86_1 -177.3(8)
C71_1 P1_1 C81_1 C86_1 -58.3(9)
C51_1 P1_1 C81_1 C86_1 60.5(9)
C86_1 C81_1 C82_1 C83_1 -1.9(14)
P1_1 C81_1 C82_1 C83_1 -173.7(7)
C81_1 C82_1 C83_1 C84_1 1.3(14)
C82_1 C83_1 C84_1 C85_1 -1.3(16)
C83_1 C84_1 C85_1 C86_1 1.9(17)
C82_1 C81_1 C86_1 C85_1 2.6(16)
P1_1 C81_1 C86_1 C85_1 174.5(9)
C84_1 C85_1 C86_1 C81_1 -2.6(18)
O4_2 Al1_2 O1_2 C11_2 -51.7(10)
O2_2 Al1_2 O1_2 C11_2 66.2(11)
O3_2 Al1_2 O1_2 C11_2 -176.1(10)
O1_2 Al1_2 O2_2 C21_2 36.7(14)
O4_2 Al1_2 O2_2 C21_2 153.6(12)
O3_2 Al1_2 O2_2 C21_2 -76.1(13)
O1_2 Al1_2 O3_2 C31_2 -167.2(9)
O4_2 Al1_2 O3_2 C31_2 79.9(10)
O2_2 Al1_2 O3_2 C31_2 -42.4(10)
O1_2 Al1_2 O4_2 C41_2 -153.1(13)
O2_2 Al1_2 O4_2 C41_2 80.8(14)
O3_2 Al1_2 O4_2 C41_2 -42.6(15)
Al1_2 O1_2 C11_2 C12_2 -55.9(14)
Al1_2 O1_2 C11_2 C16_2 129.6(9)
O1_2 C11_2 C12_2 C13_2 -177.9(8)
C16_2 C11_2 C12_2 C13_2 -3.3(13)
O1_2 C11_2 C12_2 C17_2 6.3(13)
C16_2 C11_2 C12_2 C17_2 -179.1(8)
C11_2 C12_2 C13_2 C14_2 2.8(14)
C17_2 C12_2 C13_2 C14_2 178.6(9)
C12_2 C13_2 C14_2 C15_2 -2.1(15)
C12_2 C13_2 C14_2 C18_2 -179.7(9)
C13_2 C14_2 C15_2 C16_2 2.2(16)
C18_2 C14_2 C15_2 C16_2 179.7(10)
C14_2 C15_2 C16_2 C11_2 -2.8(16)
C14_2 C15_2 C16_2 C19_2 -179.5(11)
O1_2 C11_2 C16_2 C15_2 177.7(9)
C12_2 C11_2 C16_2 C15_2 3.2(14)
O1_2 C11_2 C16_2 C19_2 -5.6(15)
C12_2 C11_2 C16_2 C19_2 179.9(10)
C13_2 C12_2 C17_2 C27_2 118.8(9)
C11_2 C12_2 C17_2 C27_2 -65.4(11)
C15_2 C14_2 C18_2 C183_2 -123.1(12)
C13_2 C14_2 C18_2 C183_2 54.3(13)
C15_2 C14_2 C18_2 C181_2 -0.4(15)
C13_2 C14_2 C18_2 C181_2 177.0(10)
C15_2 C14_2 C18_2 C182_2 123.2(11)
C13_2 C14_2 C18_2 C182_2 -59.4(13)
C15_2 C16_2 C19_2 C193_2 114.1(12)
C11_2 C16_2 C19_2 C193_2 -62.5(13)
C15_2 C16_2 C19_2 C191_2 -6.5(16)
C11_2 C16_2 C19_2 C191_2 176.8(11)
C15_2 C16_2 C19_2 C192_2 -124.0(11)
C11_2 C16_2 C19_2 C192_2 59.4(14)
Al1_2 O2_2 C21_2 C22_2 -29.0(17)
Al1_2 O2_2 C21_2 C26_2 150.8(10)
O2_2 C21_2 C22_2 C23_2 175.2(8)
C26_2 C21_2 C22_2 C23_2 -4.6(13)
O2_2 C21_2 C22_2 C27_2 -2.8(12)
C26_2 C21_2 C22_2 C27_2 177.5(8)
C21_2 C22_2 C23_2 C24_2 1.8(14)
C27_2 C22_2 C23_2 C24_2 179.6(8)
C22_2 C23_2 C24_2 C25_2 1.2(14)
C22_2 C23_2 C24_2 C28_2 179.9(9)
C23_2 C24_2 C25_2 C26_2 -1.4(14)
C28_2 C24_2 C25_2 C26_2 179.9(9)
C24_2 C25_2 C26_2 C21_2 -1.4(14)
C24_2 C25_2 C26_2 C29_2 -177.1(8)
O2_2 C21_2 C26_2 C25_2 -175.4(8)
C22_2 C21_2 C26_2 C25_2 4.4(12)
O2_2 C21_2 C26_2 C29_2 0.1(13)
C22_2 C21_2 C26_2 C29_2 179.9(8)
C23_2 C22_2 C27_2 C17_2 117.0(9)
C21_2 C22_2 C27_2 C17_2 -65.1(10)
C12_2 C17_2 C27_2 C22_2 160.5(7)
C25_2 C24_2 C28_2 C283_2 -51.0(14)
C23_2 C24_2 C28_2 C283_2 130.3(13)
C25_2 C24_2 C28_2 C281_2 177.2(10)
C23_2 C24_2 C28_2 C281_2 -1.5(14)
C25_2 C24_2 C28_2 C282_2 59.1(13)
C23_2 C24_2 C28_2 C282_2 -119.6(12)
C25_2 C26_2 C29_2 C293_2 102.4(9)
C21_2 C26_2 C29_2 C293_2 -73.1(10)
C25_2 C26_2 C29_2 C291_2 -16.0(11)
C21_2 C26_2 C29_2 C291_2 168.6(8)
C25_2 C26_2 C29_2 C292_2 -134.6(9)
C21_2 C26_2 C29_2 C292_2 50.0(11)
Al1_2 O3_2 C31_2 C32_2 -50.1(13)
Al1_2 O3_2 C31_2 C36_2 132.3(8)
O3_2 C31_2 C32_2 C33_2 -177.3(8)
C36_2 C31_2 C32_2 C33_2 0.4(13)
O3_2 C31_2 C32_2 C37_2 6.5(12)
C36_2 C31_2 C32_2 C37_2 -175.8(8)
C31_2 C32_2 C33_2 C34_2 -0.2(14)
C37_2 C32_2 C33_2 C34_2 176.0(8)
C32_2 C33_2 C34_2 C35_2 0.3(14)
C32_2 C33_2 C34_2 C38_2 -177.8(8)
C33_2 C34_2 C35_2 C36_2 -0.6(14)
C38_2 C34_2 C35_2 C36_2 177.5(8)
C34_2 C35_2 C36_2 C31_2 0.8(13)
C34_2 C35_2 C36_2 C39_2 -175.9(8)
O3_2 C31_2 C36_2 C35_2 177.0(8)
C32_2 C31_2 C36_2 C35_2 -0.7(13)
O3_2 C31_2 C36_2 C39_2 -6.3(13)
C32_2 C31_2 C36_2 C39_2 176.1(8)
C33_2 C32_2 C37_2 C47_2 114.4(10)
C31_2 C32_2 C37_2 C47_2 -69.4(11)
C33_2 C34_2 C38_2 C383_2 98.7(15)
C35_2 C34_2 C38_2 C383_2 -79.3(16)
C33_2 C34_2 C38_2 C382_2 -23.2(15)
C35_2 C34_2 C38_2 C382_2 158.9(11)
C33_2 C34_2 C38_2 C381_2 -141.4(13)
C35_2 C34_2 C38_2 C381_2 40.6(15)
C35_2 C36_2 C39_2 C393_2 118.6(9)
C31_2 C36_2 C39_2 C393_2 -58.0(11)
C35_2 C36_2 C39_2 C392_2 -2.3(12)
C31_2 C36_2 C39_2 C392_2 -178.9(8)
C35_2 C36_2 C39_2 C391_2 -119.4(10)
C31_2 C36_2 C39_2 C391_2 64.0(11)
Al1_2 O4_2 C41_2 C42_2 37.1(19)
Al1_2 O4_2 C41_2 C46_2 -144.2(11)
O4_2 C41_2 C42_2 C43_2 -177.5(9)
C46_2 C41_2 C42_2 C43_2 3.8(15)
O4_2 C41_2 C42_2 C47_2 -2.7(14)
C46_2 C41_2 C42_2 C47_2 178.6(9)
C41_2 C42_2 C43_2 C44_2 -2.1(15)
C47_2 C42_2 C43_2 C44_2 -176.9(9)
C42_2 C43_2 C44_2 C45_2 0.1(16)
C42_2 C43_2 C44_2 C48_2 176.5(10)
C43_2 C44_2 C45_2 C46_2 0.2(17)
C48_2 C44_2 C45_2 C46_2 -176.2(10)
C44_2 C45_2 C46_2 C41_2 1.5(17)
C44_2 C45_2 C46_2 C49_2 179.0(11)
O4_2 C41_2 C46_2 C45_2 177.9(9)
C42_2 C41_2 C46_2 C45_2 -3.4(15)
O4_2 C41_2 C46_2 C49_2 0.5(15)
C42_2 C41_2 C46_2 C49_2 179.1(9)
C43_2 C42_2 C47_2 C37_2 96.8(10)
C41_2 C42_2 C47_2 C37_2 -78.0(11)
C32_2 C37_2 C47_2 C42_2 163.6(7)
C43_2 C44_2 C48_2 C483_2 78.3(14)
C45_2 C44_2 C48_2 C483_2 -105.5(13)
C43_2 C44_2 C48_2 C482_2 -154.9(11)
C45_2 C44_2 C48_2 C482_2 21.3(16)
C43_2 C44_2 C48_2 C481_2 -34.3(15)
C45_2 C44_2 C48_2 C481_2 141.9(13)
C45_2 C46_2 C49_2 C493_2 123.3(11)
C41_2 C46_2 C49_2 C493_2 -59.4(13)
C45_2 C46_2 C49_2 C491_2 -115.8(11)
C41_2 C46_2 C49_2 C491_2 61.6(13)
C45_2 C46_2 C49_2 C492_2 2.0(15)
C41_2 C46_2 C49_2 C492_2 179.3(11)
C181_2 C18_2 C183_2 C184_2 -70.7(14)
C14_2 C18_2 C183_2 C184_2 53.9(15)
C182_2 C18_2 C183_2 C184_2 171.7(12)
C16_2 C19_2 C193_2 C194_2 -94(3)
C191_2 C19_2 C193_2 C194_2 28(3)
C192_2 C19_2 C193_2 C194_2 142(3)
C281_2 C28_2 C283_2 C284_2 75.4(19)
C282_2 C28_2 C283_2 C284_2 -171.9(17)
C24_2 C28_2 C283_2 C284_2 -56(2)
C291_2 C29_2 C293_2 C294_2 -54.4(12)
C26_2 C29_2 C293_2 C294_2 -174.3(10)
C292_2 C29_2 C293_2 C294_2 63.0(12)
C382_2 C38_2 C383_2 C384_2 122(3)
C381_2 C38_2 C383_2 C384_2 -126(3)
C34_2 C38_2 C383_2 C384_2 -3(3)
C36_2 C39_2 C393_2 C394_2 -60.1(11)
C392_2 C39_2 C393_2 C394_2 62.9(11)
C391_2 C39_2 C393_2 C394_2 179.2(9)
C482_2 C48_2 C483_2 C484_2 -62.4(18)
C44_2 C48_2 C483_2 C484_2 64.7(17)
C481_2 C48_2 C483_2 C484_2 -177.2(15)
C491_2 C49_2 C493_2 C494_2 169.4(13)
C46_2 C49_2 C493_2 C494_2 -68.8(15)
C492_2 C49_2 C493_2 C494_2 54.9(15)
C81_2 P1_2 C51_2 C52_2 -141.9(8)
C61_2 P1_2 C51_2 C52_2 -21.9(9)
C71_2 P1_2 C51_2 C52_2 96.9(8)
C81_2 P1_2 C51_2 C56_2 36.6(9)
C61_2 P1_2 C51_2 C56_2 156.6(7)
C71_2 P1_2 C51_2 C56_2 -84.6(8)
C56_2 C51_2 C52_2 C53_2 0.2(14)
P1_2 C51_2 C52_2 C53_2 178.7(8)
C51_2 C52_2 C53_2 C54_2 -0.9(16)
C52_2 C53_2 C54_2 C55_2 1.0(16)
C53_2 C54_2 C55_2 C56_2 -0.5(16)
C54_2 C55_2 C56_2 C51_2 -0.2(16)
C52_2 C51_2 C56_2 C55_2 0.3(14)
P1_2 C51_2 C56_2 C55_2 -178.2(8)
C81_2 P1_2 C61_2 C66_2 -157.2(7)
C71_2 P1_2 C61_2 C66_2 -35.7(9)
C51_2 P1_2 C61_2 C66_2 84.6(8)
C81_2 P1_2 C61_2 C62_2 28.2(9)
C71_2 P1_2 C61_2 C62_2 149.7(8)
C51_2 P1_2 C61_2 C62_2 -89.9(9)
C66_2 C61_2 C62_2 C63_2 -3.2(16)
P1_2 C61_2 C62_2 C63_2 171.4(9)
C61_2 C62_2 C63_2 C64_2 2.2(17)
C62_2 C63_2 C64_2 C65_2 -0.7(18)
C63_2 C64_2 C65_2 C66_2 0.3(17)
C64_2 C65_2 C66_2 C61_2 -1.3(16)
C62_2 C61_2 C66_2 C65_2 2.8(15)
P1_2 C61_2 C66_2 C65_2 -171.9(8)
C81_2 P1_2 C71_2 C76_2 -105.6(8)
C61_2 P1_2 C71_2 C76_2 133.2(8)
C51_2 P1_2 C71_2 C76_2 13.6(9)
C81_2 P1_2 C71_2 C72_2 73.3(9)
C61_2 P1_2 C71_2 C72_2 -48.0(9)
C51_2 P1_2 C71_2 C72_2 -167.5(8)
C76_2 C71_2 C72_2 C73_2 0.0(15)
P1_2 C71_2 C72_2 C73_2 -178.9(8)
C71_2 C72_2 C73_2 C74_2 -0.8(16)
C72_2 C73_2 C74_2 C75_2 0.3(17)
C73_2 C74_2 C75_2 C76_2 0.9(16)
C72_2 C71_2 C76_2 C75_2 1.3(14)
P1_2 C71_2 C76_2 C75_2 -179.8(7)
C74_2 C75_2 C76_2 C71_2 -1.7(15)
C61_2 P1_2 C81_2 C86_2 103.9(11)
C71_2 P1_2 C81_2 C86_2 -15.9(12)
C51_2 P1_2 C81_2 C86_2 -136.9(11)
C61_2 P1_2 C81_2 C82_2 -78.0(9)
C71_2 P1_2 C81_2 C82_2 162.2(8)
C51_2 P1_2 C81_2 C82_2 41.2(9)
C86_2 C81_2 C82_2 C83_2 -4.5(17)
P1_2 C81_2 C82_2 C83_2 177.3(8)
C81_2 C82_2 C83_2 C84_2 1.7(19)
C82_2 C83_2 C84_2 C85_2 1(3)
C83_2 C84_2 C85_2 C86_2 -1(3)
C82_2 C81_2 C86_2 C85_2 5(2)
P1_2 C81_2 C86_2 C85_2 -177.0(15)
C84_2 C85_2 C86_2 C81_2 -2(3)
O3_3 Al1_3 O1_3 C11_3 131.9(15)
O4_3 Al1_3 O1_3 C11_3 -101.8(15)
O2_3 Al1_3 O1_3 C11_3 10.7(17)
O3_3 Al1_3 O2_3 C21_3 -51.3(10)
O1_3 Al1_3 O2_3 C21_3 67.7(10)
O4_3 Al1_3 O2_3 C21_3 -177.1(9)
O1_3 Al1_3 O3_3 C31_3 162.4(11)
O4_3 Al1_3 O3_3 C31_3 45.2(12)
O2_3 Al1_3 O3_3 C31_3 -68.8(11)
O3_3 Al1_3 O4_3 C41_3 52.9(11)
O1_3 Al1_3 O4_3 C41_3 -63.4(11)
O2_3 Al1_3 O4_3 C41_3 171.1(10)
Al1_3 O1_3 C11_3 C12_3 -11(2)
Al1_3 O1_3 C11_3 C16_3 169.0(11)
O1_3 C11_3 C12_3 C13_3 -178.4(8)
C16_3 C11_3 C12_3 C13_3 2.0(14)
O1_3 C11_3 C12_3 C17_3 -1.0(13)
C16_3 C11_3 C12_3 C17_3 179.4(8)
C11_3 C12_3 C13_3 C14_3 -2.1(16)
C17_3 C12_3 C13_3 C14_3 -179.4(10)
C12_3 C13_3 C14_3 C15_3 1.5(17)
C12_3 C13_3 C14_3 C18_3 -169.7(11)
C13_3 C14_3 C15_3 C16_3 -0.9(18)
C18_3 C14_3 C15_3 C16_3 170.5(11)
C14_3 C15_3 C16_3 C11_3 0.9(16)
C14_3 C15_3 C16_3 C19_3 -179.2(10)
O1_3 C11_3 C16_3 C15_3 179.0(9)
C12_3 C11_3 C16_3 C15_3 -1.4(14)
O1_3 C11_3 C16_3 C19_3 -1.0(13)
C12_3 C11_3 C16_3 C19_3 178.6(8)
C13_3 C12_3 C17_3 C27_3 109.2(10)
C11_3 C12_3 C17_3 C27_3 -68.2(10)
C15_3 C14_3 C18_3 C182_3 -164.9(14)
C13_3 C14_3 C18_3 C182_3 5.8(19)
C15_3 C14_3 C18_3 C183_3 69.0(15)
C13_3 C14_3 C18_3 C183_3 -120.3(14)
C15_3 C14_3 C18_3 C181_3 -42.0(17)
C13_3 C14_3 C18_3 C181_3 128.7(13)
C15_3 C16_3 C19_3 C193_3 117.4(10)
C11_3 C16_3 C19_3 C193_3 -62.6(11)
C15_3 C16_3 C19_3 C191_3 -120.3(10)
C11_3 C16_3 C19_3 C191_3 59.7(11)
C15_3 C16_3 C19_3 C192_3 -2.9(13)
C11_3 C16_3 C19_3 C192_3 177.0(9)
Al1_3 O2_3 C21_3 C22_3 -46.8(14)
Al1_3 O2_3 C21_3 C26_3 134.3(8)
O2_3 C21_3 C22_3 C23_3 177.5(8)
C26_3 C21_3 C22_3 C23_3 -3.5(13)
O2_3 C21_3 C22_3 C27_3 3.6(12)
C26_3 C21_3 C22_3 C27_3 -177.4(8)
C21_3 C22_3 C23_3 C24_3 3.7(14)
C27_3 C22_3 C23_3 C24_3 177.6(9)
C22_3 C23_3 C24_3 C25_3 -1.5(15)
C22_3 C23_3 C24_3 C28_3 177.4(9)
C23_3 C24_3 C25_3 C26_3 -1.1(16)
C28_3 C24_3 C25_3 C26_3 -179.9(10)
C24_3 C25_3 C26_3 C21_3 1.2(15)
C24_3 C25_3 C26_3 C29_3 -177.5(10)
O2_3 C21_3 C26_3 C25_3 -179.9(8)
C22_3 C21_3 C26_3 C25_3 1.1(13)
O2_3 C21_3 C26_3 C29_3 -1.2(13)
C22_3 C21_3 C26_3 C29_3 179.8(8)
C23_3 C22_3 C27_3 C17_3 117.6(9)
C21_3 C22_3 C27_3 C17_3 -68.5(11)
C12_3 C17_3 C27_3 C22_3 162.5(7)
C25_3 C24_3 C28_3 C283_3 -48.9(15)
C23_3 C24_3 C28_3 C283_3 132.4(12)
C25_3 C24_3 C28_3 C282_3 72.1(14)
C23_3 C24_3 C28_3 C282_3 -106.6(13)
C25_3 C24_3 C28_3 C281_3 -171.9(14)
C23_3 C24_3 C28_3 C281_3 9.4(17)
C25_3 C26_3 C29_3 C293_3 117.1(10)
C21_3 C26_3 C29_3 C293_3 -61.6(11)
C25_3 C26_3 C29_3 C291_3 -121.0(10)
C21_3 C26_3 C29_3 C291_3 60.3(12)
C25_3 C26_3 C29_3 C292_3 -3.3(13)
C21_3 C26_3 C29_3 C292_3 178.1(9)
Al1_3 O3_3 C31_3 C32_3 -34.8(16)
Al1_3 O3_3 C31_3 C36_3 146.2(9)
O3_3 C31_3 C32_3 C33_3 176.9(8)
C36_3 C31_3 C32_3 C33_3 -4.1(13)
O3_3 C31_3 C32_3 C37_3 -1.8(12)
C36_3 C31_3 C32_3 C37_3 177.2(8)
C31_3 C32_3 C33_3 C34_3 2.9(13)
C37_3 C32_3 C33_3 C34_3 -178.4(8)
C32_3 C33_3 C34_3 C35_3 -1.1(13)
C32_3 C33_3 C34_3 C38_3 178.8(8)
C33_3 C34_3 C35_3 C36_3 0.5(14)
C38_3 C34_3 C35_3 C36_3 -179.4(8)
C34_3 C35_3 C36_3 C31_3 -1.8(14)
C34_3 C35_3 C36_3 C39_3 -179.9(9)
O3_3 C31_3 C36_3 C35_3 -177.5(8)
C32_3 C31_3 C36_3 C35_3 3.5(13)
O3_3 C31_3 C36_3 C39_3 0.6(13)
C32_3 C31_3 C36_3 C39_3 -178.4(8)
C33_3 C32_3 C37_3 C47_3 117.9(8)
C31_3 C32_3 C37_3 C47_3 -63.4(10)
C35_3 C34_3 C38_3 C383_3 -115.6(10)
C33_3 C34_3 C38_3 C383_3 64.5(11)
C35_3 C34_3 C38_3 C382_3 7.6(13)
C33_3 C34_3 C38_3 C382_3 -172.4(9)
C35_3 C34_3 C38_3 C381_3 128.6(10)
C33_3 C34_3 C38_3 C381_3 -51.4(11)
C35_3 C36_3 C39_3 C393_3 110.1(9)
C31_3 C36_3 C39_3 C393_3 -67.9(11)
C35_3 C36_3 C39_3 C391_3 -126.3(10)
C31_3 C36_3 C39_3 C391_3 55.6(12)
C35_3 C36_3 C39_3 C392_3 -9.1(12)
C31_3 C36_3 C39_3 C392_3 172.9(9)
Al1_3 O4_3 C41_3 C42_3 -43.1(15)
Al1_3 O4_3 C41_3 C46_3 137.2(9)
O4_3 C41_3 C42_3 C43_3 -176.7(7)
C46_3 C41_3 C42_3 C43_3 3.0(13)
O4_3 C41_3 C42_3 C47_3 2.2(12)
C46_3 C41_3 C42_3 C47_3 -178.0(8)
C41_3 C42_3 C43_3 C44_3 -0.5(13)
C47_3 C42_3 C43_3 C44_3 -179.5(8)
C42_3 C43_3 C44_3 C45_3 -1.4(13)
C42_3 C43_3 C44_3 C48_3 -174.2(8)
C43_3 C44_3 C45_3 C46_3 0.8(14)
C48_3 C44_3 C45_3 C46_3 173.4(9)
C44_3 C45_3 C46_3 C41_3 1.6(14)
C44_3 C45_3 C46_3 C49_3 -174.6(8)
O4_3 C41_3 C46_3 C45_3 176.2(8)
C42_3 C41_3 C46_3 C45_3 -3.5(12)
O4_3 C41_3 C46_3 C49_3 -7.4(12)
C42_3 C41_3 C46_3 C49_3 172.8(8)
C43_3 C42_3 C47_3 C37_3 112.1(9)
C41_3 C42_3 C47_3 C37_3 -66.8(10)
C32_3 C37_3 C47_3 C42_3 160.9(7)
C45_3 C44_3 C48_3 C483_3 144.4(11)
C43_3 C44_3 C48_3 C483_3 -43.2(13)
C45_3 C44_3 C48_3 C481_3 24.8(12)
C43_3 C44_3 C48_3 C481_3 -162.8(8)
C45_3 C44_3 C48_3 C482_3 -93.7(11)
C43_3 C44_3 C48_3 C482_3 78.7(10)
C45_3 C46_3 C49_3 C493_3 -124.0(9)
C41_3 C46_3 C49_3 C493_3 59.9(10)
C45_3 C46_3 C49_3 C491_3 -2.2(12)
C41_3 C46_3 C49_3 C491_3 -178.3(8)
C45_3 C46_3 C49_3 C492_3 115.8(9)
C41_3 C46_3 C49_3 C492_3 -60.4(10)
C182_3 C18_3 C183_3 C184_3 -54(2)
C14_3 C18_3 C183_3 C184_3 71.6(18)
C181_3 C18_3 C183_3 C184_3 -169.3(16)
C16_3 C19_3 C193_3 C194_3 -179.6(10)
C191_3 C19_3 C193_3 C194_3 59.3(13)
C192_3 C19_3 C193_3 C194_3 -57.4(13)
C282_3 C28_3 C283_3 C284_3 179.3(14)
C281_3 C28_3 C283_3 C284_3 63.4(17)
C24_3 C28_3 C283_3 C284_3 -60.4(16)
C26_3 C29_3 C293_3 C294_3 -64.7(14)
C291_3 C29_3 C293_3 C294_3 173.6(12)
C292_3 C29_3 C293_3 C294_3 57.8(14)
C382_3 C38_3 C383_3 C384_3 -63.5(12)
C34_3 C38_3 C383_3 C384_3 61.7(11)
C381_3 C38_3 C383_3 C384_3 -178.7(9)
C36_3 C39_3 C393_3 C394_3 -59.8(13)
C391_3 C39_3 C393_3 C394_3 177.8(12)
C392_3 C39_3 C393_3 C394_3 61.5(14)
C481_3 C48_3 C483_3 C484_3 -65.1(16)
C44_3 C48_3 C483_3 C484_3 173.7(12)
C482_3 C48_3 C483_3 C484_3 54.7(16)
C491_3 C49_3 C493_3 C494_3 -68.0(10)
C46_3 C49_3 C493_3 C494_3 54.4(10)
C492_3 C49_3 C493_3 C494_3 176.1(8)
C71_3 P1_3 C51_3 C52_3 35.1(9)
C81_3 P1_3 C51_3 C52_3 155.8(8)
C61_3 P1_3 C51_3 C52_3 -85.3(8)
C71_3 P1_3 C51_3 C56_3 -141.0(8)
C81_3 P1_3 C51_3 C56_3 -20.2(9)
C61_3 P1_3 C51_3 C56_3 98.7(8)
C56_3 C51_3 C52_3 C53_3 0.5(15)
P1_3 C51_3 C52_3 C53_3 -175.6(8)
C51_3 C52_3 C53_3 C54_3 -2.0(16)
C52_3 C53_3 C54_3 C55_3 1.5(16)
C53_3 C54_3 C55_3 C56_3 0.5(16)
C52_3 C51_3 C56_3 C55_3 1.5(15)
P1_3 C51_3 C56_3 C55_3 177.6(8)
C54_3 C55_3 C56_3 C51_3 -2.0(15)
C71_3 P1_3 C61_3 C62_3 -102.8(8)
C81_3 P1_3 C61_3 C62_3 135.0(8)
C51_3 P1_3 C61_3 C62_3 16.3(9)
C71_3 P1_3 C61_3 C66_3 73.7(8)
C81_3 P1_3 C61_3 C66_3 -48.4(8)
C51_3 P1_3 C61_3 C66_3 -167.1(7)
C66_3 C61_3 C62_3 C63_3 -0.1(14)
P1_3 C61_3 C62_3 C63_3 176.4(8)
C61_3 C62_3 C63_3 C64_3 -1.4(16)
C62_3 C63_3 C64_3 C65_3 2.1(16)
C63_3 C64_3 C65_3 C66_3 -1.2(15)
C64_3 C65_3 C66_3 C61_3 -0.4(14)
C62_3 C61_3 C66_3 C65_3 1.0(14)
P1_3 C61_3 C66_3 C65_3 -175.6(7)
C81_3 P1_3 C71_3 C72_3 112.2(8)
C51_3 P1_3 C71_3 C72_3 -129.3(8)
C61_3 P1_3 C71_3 C72_3 -7.9(9)
C81_3 P1_3 C71_3 C76_3 -70.4(8)
C51_3 P1_3 C71_3 C76_3 48.1(9)
C61_3 P1_3 C71_3 C76_3 169.5(7)
C76_3 C71_3 C72_3 C73_3 2.2(15)
P1_3 C71_3 C72_3 C73_3 179.6(9)
C71_3 C72_3 C73_3 C74_3 0.6(18)
C72_3 C73_3 C74_3 C75_3 -3(2)
C73_3 C74_3 C75_3 C76_3 3.0(18)
C72_3 C71_3 C76_3 C75_3 -2.3(15)
P1_3 C71_3 C76_3 C75_3 -179.8(8)
C74_3 C75_3 C76_3 C71_3 -0.3(16)
C71_3 P1_3 C81_3 C82_3 29.4(9)
C51_3 P1_3 C81_3 C82_3 -88.8(9)
C61_3 P1_3 C81_3 C82_3 150.3(8)
C71_3 P1_3 C81_3 C86_3 -158.5(7)
C51_3 P1_3 C81_3 C86_3 83.3(8)
C61_3 P1_3 C81_3 C86_3 -37.6(8)
C86_3 C81_3 C82_3 C83_3 0.5(15)
P1_3 C81_3 C82_3 C83_3 172.7(9)
C81_3 C82_3 C83_3 C84_3 -1.9(17)
C82_3 C83_3 C84_3 C85_3 3.2(18)
C83_3 C84_3 C85_3 C86_3 -3.2(17)
C84_3 C85_3 C86_3 C81_3 1.9(16)
C82_3 C81_3 C86_3 C85_3 -0.5(14)
P1_3 C81_3 C86_3 C85_3 -172.9(8)
O4_4 Al1_4 O1_4 C11_4 -106.1(16)
O3_4 Al1_4 O1_4 C11_4 126.6(16)
O2_4 Al1_4 O1_4 C11_4 5.2(17)
O1_4 Al1_4 O2_4 C21_4 75.7(8)
O4_4 Al1_4 O2_4 C21_4 -169.1(7)
O3_4 Al1_4 O2_4 C21_4 -43.6(8)
O1_4 Al1_4 O3_4 C31_4 152.9(12)
O4_4 Al1_4 O3_4 C31_4 34.0(13)
O2_4 Al1_4 O3_4 C31_4 -78.9(13)
O1_4 Al1_4 O4_4 C41_4 -52.8(10)
O3_4 Al1_4 O4_4 C41_4 65.1(11)
O2_4 Al1_4 O4_4 C41_4 -177.3(10)
Al1_4 O1_4 C11_4 C12_4 -6(2)
Al1_4 O1_4 C11_4 C16_4 173.8(12)
O1_4 C11_4 C12_4 C13_4 -179.3(8)
C16_4 C11_4 C12_4 C13_4 1.1(14)
O1_4 C11_4 C12_4 C17_4 -2.0(13)
C16_4 C11_4 C12_4 C17_4 178.4(8)
C11_4 C12_4 C13_4 C14_4 -1.2(15)
C17_4 C12_4 C13_4 C14_4 -178.5(9)
C12_4 C13_4 C14_4 C15_4 0.9(15)
C12_4 C13_4 C14_4 C18_4 174.9(9)
C13_4 C14_4 C15_4 C16_4 -0.5(16)
C18_4 C14_4 C15_4 C16_4 -174.4(10)
C14_4 C15_4 C16_4 C11_4 0.4(16)
C14_4 C15_4 C16_4 C19_4 177.8(10)
O1_4 C11_4 C16_4 C15_4 179.7(9)
C12_4 C11_4 C16_4 C15_4 -0.7(14)
O1_4 C11_4 C16_4 C19_4 2.3(14)
C12_4 C11_4 C16_4 C19_4 -178.1(9)
C13_4 C12_4 C17_4 C27_4 107.5(10)
C11_4 C12_4 C17_4 C27_4 -69.8(11)
C15_4 C14_4 C18_4 C183_4 -107.1(13)
C13_4 C14_4 C18_4 C183_4 79.2(13)
C15_4 C14_4 C18_4 C181_4 29.6(16)
C13_4 C14_4 C18_4 C181_4 -144.1(12)
C15_4 C14_4 C18_4 C182_4 144.3(12)
C13_4 C14_4 C18_4 C182_4 -29.3(15)
C15_4 C16_4 C19_4 C193_4 119.4(10)
C11_4 C16_4 C19_4 C193_4 -63.3(12)
C15_4 C16_4 C19_4 C191_4 -116.9(10)
C11_4 C16_4 C19_4 C191_4 60.4(12)
C15_4 C16_4 C19_4 C192_4 0.8(13)
C11_4 C16_4 C19_4 C192_4 178.2(9)
Al1_4 O2_4 C21_4 C22_4 -54.7(11)
Al1_4 O2_4 C21_4 C26_4 127.6(8)
O2_4 C21_4 C22_4 C23_4 179.6(8)
C26_4 C21_4 C22_4 C23_4 -2.8(13)
O2_4 C21_4 C22_4 C27_4 4.0(12)
C26_4 C21_4 C22_4 C27_4 -178.4(8)
C21_4 C22_4 C23_4 C24_4 -0.5(14)
C27_4 C22_4 C23_4 C24_4 175.0(9)
C22_4 C23_4 C24_4 C25_4 2.8(14)
C22_4 C23_4 C24_4 C28_4 -174.4(8)
C23_4 C24_4 C25_4 C26_4 -1.9(14)
C28_4 C24_4 C25_4 C26_4 175.2(9)
C24_4 C25_4 C26_4 C21_4 -1.1(14)
C24_4 C25_4 C26_4 C29_4 -179.5(9)
O2_4 C21_4 C26_4 C25_4 -178.9(8)
C22_4 C21_4 C26_4 C25_4 3.5(12)
O2_4 C21_4 C26_4 C29_4 -0.5(13)
C22_4 C21_4 C26_4 C29_4 -178.1(8)
C23_4 C22_4 C27_4 C17_4 121.9(9)
C21_4 C22_4 C27_4 C17_4 -62.6(11)
C12_4 C17_4 C27_4 C22_4 161.4(7)
C25_4 C24_4 C28_4 C283_4 106.7(10)
C23_4 C24_4 C28_4 C283_4 -76.4(11)
C25_4 C24_4 C28_4 C282_4 -19.4(13)
C23_4 C24_4 C28_4 C282_4 157.5(9)
C25_4 C24_4 C28_4 C281_4 -136.6(10)
C23_4 C24_4 C28_4 C281_4 40.3(12)
C25_4 C26_4 C29_4 C293_4 118.1(9)
C21_4 C26_4 C29_4 C293_4 -60.1(11)
C25_4 C26_4 C29_4 C291_4 -119.4(10)
C21_4 C26_4 C29_4 C291_4 62.3(11)
C25_4 C26_4 C29_4 C292_4 -1.3(12)
C21_4 C26_4 C29_4 C292_4 -179.6(9)
Al1_4 O3_4 C31_4 C32_4 -29.4(17)
Al1_4 O3_4 C31_4 C36_4 151.5(9)
O3_4 C31_4 C32_4 C33_4 175.1(8)
C36_4 C31_4 C32_4 C33_4 -5.8(13)
O3_4 C31_4 C32_4 C37_4 -1.8(13)
C36_4 C31_4 C32_4 C37_4 177.3(8)
C31_4 C32_4 C33_4 C34_4 3.7(15)
C37_4 C32_4 C33_4 C34_4 -179.4(9)
C32_4 C33_4 C34_4 C35_4 -0.3(15)
C32_4 C33_4 C34_4 C38_4 179.4(9)
C33_4 C34_4 C35_4 C36_4 -0.9(15)
C38_4 C34_4 C35_4 C36_4 179.3(9)
C34_4 C35_4 C36_4 C31_4 -1.2(14)
C34_4 C35_4 C36_4 C39_4 -179.3(9)
O3_4 C31_4 C36_4 C35_4 -176.4(8)
C32_4 C31_4 C36_4 C35_4 4.5(13)
O3_4 C31_4 C36_4 C39_4 1.7(13)
C32_4 C31_4 C36_4 C39_4 -177.4(8)
C33_4 C32_4 C37_4 C47_4 119.2(9)
C31_4 C32_4 C37_4 C47_4 -63.9(11)
C35_4 C34_4 C38_4 C383_4 -130.7(11)
C33_4 C34_4 C38_4 C383_4 49.6(13)
C35_4 C34_4 C38_4 C381_4 109.1(11)
C33_4 C34_4 C38_4 C381_4 -70.6(12)
C35_4 C34_4 C38_4 C382_4 -10.9(14)
C33_4 C34_4 C38_4 C382_4 169.3(10)
C35_4 C36_4 C39_4 C393_4 108.6(9)
C31_4 C36_4 C39_4 C393_4 -69.5(11)
C35_4 C36_4 C39_4 C391_4 -129.7(9)
C31_4 C36_4 C39_4 C391_4 52.3(11)
C35_4 C36_4 C39_4 C392_4 -11.0(12)
C31_4 C36_4 C39_4 C392_4 171.0(9)
Al1_4 O4_4 C41_4 C42_4 -50.4(14)
Al1_4 O4_4 C41_4 C46_4 131.8(9)
O4_4 C41_4 C42_4 C43_4 -179.1(8)
C46_4 C41_4 C42_4 C43_4 -1.3(13)
O4_4 C41_4 C42_4 C47_4 3.1(12)
C46_4 C41_4 C42_4 C47_4 -179.1(8)
C41_4 C42_4 C43_4 C44_4 0.5(14)
C47_4 C42_4 C43_4 C44_4 178.3(8)
C42_4 C43_4 C44_4 C45_4 -0.1(14)
C42_4 C43_4 C44_4 C48_4 -176.7(9)
C43_4 C44_4 C45_4 C46_4 0.5(15)
C48_4 C44_4 C45_4 C46_4 177.2(9)
C44_4 C45_4 C46_4 C41_4 -1.3(15)
C44_4 C45_4 C46_4 C49_4 -178.0(9)
O4_4 C41_4 C46_4 C45_4 179.5(8)
C42_4 C41_4 C46_4 C45_4 1.7(13)
O4_4 C41_4 C46_4 C49_4 -4.0(13)
C42_4 C41_4 C46_4 C49_4 178.3(8)
C43_4 C42_4 C47_4 C37_4 116.8(9)
C41_4 C42_4 C47_4 C37_4 -65.4(11)
C32_4 C37_4 C47_4 C42_4 159.3(7)
C45_4 C44_4 C48_4 C483_4 -105.9(13)
C43_4 C44_4 C48_4 C483_4 70.6(14)
C45_4 C44_4 C48_4 C481_4 138.4(14)
C43_4 C44_4 C48_4 C481_4 -45.1(16)
C45_4 C44_4 C48_4 C482_4 14.9(16)
C43_4 C44_4 C48_4 C482_4 -168.5(13)
C45_4 C46_4 C49_4 C493_4 113.4(10)
C41_4 C46_4 C49_4 C493_4 -63.1(11)
C45_4 C46_4 C49_4 C491_4 -9.3(13)
C41_4 C46_4 C49_4 C491_4 174.1(9)
C45_4 C46_4 C49_4 C492_4 -127.0(9)
C41_4 C46_4 C49_4 C492_4 56.4(12)
C181_4 C18_4 C183_4 C184_4 -59.3(17)
C14_4 C18_4 C183_4 C184_4 73.2(14)
C182_4 C18_4 C183_4 C184_4 -170.2(12)
C191_4 C19_4 C193_4 C194_4 53.5(13)
C16_4 C19_4 C193_4 C194_4 175.8(11)
C192_4 C19_4 C193_4 C194_4 -63.7(13)
C282_4 C28_4 C283_4 C284_4 58.9(12)
C24_4 C28_4 C283_4 C284_4 -66.4(12)
C281_4 C28_4 C283_4 C284_4 173.5(9)
C26_4 C29_4 C293_4 C294_4 -63.7(13)
C291_4 C29_4 C293_4 C294_4 174.4(11)
C292_4 C29_4 C293_4 C294_4 59.1(13)
C381_4 C38_4 C383_4 C384_4 -170.6(10)
C382_4 C38_4 C383_4 C384_4 -52.9(13)
C34_4 C38_4 C383_4 C384_4 69.4(13)
C36_4 C39_4 C393_4 C394_4 -67.5(12)
C391_4 C39_4 C393_4 C394_4 170.5(10)
C392_4 C39_4 C393_4 C394_4 54.9(13)
C481_4 C48_4 C483_4 C484_4 175.0(17)
C482_4 C48_4 C483_4 C484_4 -68(2)
C44_4 C48_4 C483_4 C484_4 56(2)
C46_4 C49_4 C493_4 C494_4 -65.6(17)
C491_4 C49_4 C493_4 C494_4 58.4(18)
C492_4 C49_4 C493_4 C494_4 174.5(16)
C81_4 P1_4 C51_4 C56_4 -162.4(8)
C71_4 P1_4 C51_4 C56_4 -40.7(10)
C61_4 P1_4 C51_4 C56_4 79.1(9)
C81_4 P1_4 C51_4 C52_4 23.9(11)
C71_4 P1_4 C51_4 C52_4 145.5(9)
C61_4 P1_4 C51_4 C52_4 -94.7(10)
C56_4 C51_4 C52_4 C53_4 -0.5(18)
P1_4 C51_4 C52_4 C53_4 173.3(10)
C51_4 C52_4 C53_4 C54_4 0(2)
C52_4 C53_4 C54_4 C55_4 1(2)
C53_4 C54_4 C55_4 C56_4 -2(2)
C54_4 C55_4 C56_4 C51_4 1.5(19)
C52_4 C51_4 C56_4 C55_4 -0.3(17)
P1_4 C51_4 C56_4 C55_4 -174.2(9)
C51_4 P1_4 C61_4 C66_4 156.0(8)
C81_4 P1_4 C61_4 C66_4 35.4(9)
C71_4 P1_4 C61_4 C66_4 -84.6(9)
C51_4 P1_4 C61_4 C62_4 -25.2(9)
C81_4 P1_4 C61_4 C62_4 -145.8(8)
C71_4 P1_4 C61_4 C62_4 94.2(8)
C66_4 C61_4 C62_4 C63_4 0.1(15)
P1_4 C61_4 C62_4 C63_4 -178.7(8)
C61_4 C62_4 C63_4 C64_4 -0.4(16)
C62_4 C63_4 C64_4 C65_4 1.7(16)
C63_4 C64_4 C65_4 C66_4 -2.6(16)
C62_4 C61_4 C66_4 C65_4 -1.1(15)
P1_4 C61_4 C66_4 C65_4 177.8(8)
C64_4 C65_4 C66_4 C61_4 2.3(16)
C51_4 P1_4 C71_4 C72_4 137.3(8)
C81_4 P1_4 C71_4 C72_4 -100.7(9)
C61_4 P1_4 C71_4 C72_4 17.7(10)
C51_4 P1_4 C71_4 C76_4 -44.3(9)
C81_4 P1_4 C71_4 C76_4 77.7(9)
C61_4 P1_4 C71_4 C76_4 -163.9(8)
C76_4 C71_4 C72_4 C73_4 0.2(15)
P1_4 C71_4 C72_4 C73_4 178.6(8)
C71_4 C72_4 C73_4 C74_4 -0.2(16)
C72_4 C73_4 C74_4 C75_4 -0.2(17)
C73_4 C74_4 C75_4 C76_4 0.5(17)
C72_4 C71_4 C76_4 C75_4 0.1(15)
P1_4 C71_4 C76_4 C75_4 -178.4(8)
C74_4 C75_4 C76_4 C71_4 -0.4(16)
C51_4 P1_4 C81_4 C82_4 105.1(11)
C71_4 P1_4 C81_4 C82_4 -15.7(12)
C61_4 P1_4 C81_4 C82_4 -135.3(11)
C51_4 P1_4 C81_4 C86_4 -75.0(10)
C71_4 P1_4 C81_4 C86_4 164.1(9)
C61_4 P1_4 C81_4 C86_4 44.5(11)
C86_4 C81_4 C82_4 C83_4 2(2)
P1_4 C81_4 C82_4 C83_4 -177.7(11)
C81_4 C82_4 C83_4 C84_4 -3(2)
C82_4 C83_4 C84_4 C85_4 4(3)
C83_4 C84_4 C85_4 C86_4 -4(3)
C84_4 C85_4 C86_4 C81_4 3(2)
C82_4 C81_4 C86_4 C85_4 -2.5(18)
P1_4 C81_4 C86_4 C85_4 177.6(9)
